data_4126266
loop_
_publ_author_name
'Ronson, Tanya K.'
'Meng, Wenjing'
'Nitschke, Jonathan R.'

_publ_section_title
;
 Design Principles for the Optimization of Guest Binding in
 Aromatic-Paneled Fe(II)4L6 Cages.
;
_journal_issue 28
_journal_name_full 'Journal of the American Chemical Society'
_journal_page_first 9698
_journal_page_last 9707
_journal_paper_doi 10.1021/jacs.7b05202
_journal_volume 139
_journal_year 2017
_chemical_formula_moiety 'C228 H156 Fe4 N24, 7(Sb F6), C6 H14 O, C2 F6 N O4 S2'
_chemical_formula_sum 'C236 H170 F48 Fe4 N25 O5 S2 Sb7'
_chemical_formula_weight 5487.73
_space_group_crystal_system monoclinic
_space_group_IT_number 14
_space_group_name_Hall '-P 2yn'
_space_group_name_H-M_alt 'P 1 21/n 1'
_symmetry_space_group_name_Hall '-P 2yn'
_symmetry_space_group_name_H-M 'P 1 21/n 1'
_atom_sites_solution_hydrogens geom
_audit_creation_method SHELXL-2014/7
_cell_angle_alpha 90
_cell_angle_beta 107.830(3)
_cell_angle_gamma 90
_cell_formula_units_Z 8
_cell_length_a 33.5373(6)
_cell_length_b 36.1722(6)
_cell_length_c 50.1922(16)
_cell_measurement_reflns_used 51129
_cell_measurement_temperature 100(2)
_cell_measurement_theta_max 16.7360
_cell_measurement_theta_min 1.5040
_cell_volume 57965(3)
_computing_cell_refinement
;
CrysAlisPro, Agilent Technologies,
Version 1.171.37.35 (release 13-08-2014 CrysAlis171 .NET)
(compiled Aug 13 2014,18:06:01)
;
_computing_data_collection
;
Diamond GDA
;
_computing_data_reduction
;
CrysAlisPro, Agilent Technologies,
Version 1.171.37.35 (release 13-08-2014 CrysAlis171 .NET)
(compiled Aug 13 2014,18:06:01)
;
_computing_structure_refinement 'SHELXL-2014/7 (Sheldrick, 2014)'
_computing_structure_solution 'SHELXT (Sheldrick, 2014)'
_diffrn_ambient_temperature 100(2)
_diffrn_detector_area_resol_mean 0
_diffrn_measured_fraction_theta_full 0.996
_diffrn_measured_fraction_theta_max 0.996
_diffrn_measurement_device_type 'Pilatus 2M detector on Crystal Logic diffractometer'
_diffrn_measurement_method '\w  scans'
_diffrn_radiation_monochromator 'silicon double crystal'
_diffrn_radiation_source 'Diamond beamline I19'
_diffrn_radiation_type synchrotron
_diffrn_radiation_wavelength 0.6889
_diffrn_reflns_av_R_equivalents 0.1435
_diffrn_reflns_av_unetI/netI 0.0941
_diffrn_reflns_Laue_measured_fraction_full 0.996
_diffrn_reflns_Laue_measured_fraction_max 0.996
_diffrn_reflns_limit_h_max 27
_diffrn_reflns_limit_h_min -27
_diffrn_reflns_limit_k_max 30
_diffrn_reflns_limit_k_min -30
_diffrn_reflns_limit_l_max 41
_diffrn_reflns_limit_l_min -41
_diffrn_reflns_number 227088
_diffrn_reflns_point_group_measured_fraction_full 0.996
_diffrn_reflns_point_group_measured_fraction_max 0.996
_diffrn_reflns_theta_full 16.726
_diffrn_reflns_theta_max 16.726
_diffrn_reflns_theta_min 1.520
_exptl_absorpt_coefficient_mu 0.844
_exptl_absorpt_correction_T_max 0.7441
_exptl_absorpt_correction_T_min 0.4305
_exptl_absorpt_correction_type multi-scan
_exptl_absorpt_process_details SADABS
_exptl_crystal_colour purple
_exptl_crystal_density_diffrn 1.258
_exptl_crystal_description needle
_exptl_crystal_F_000 21808
_exptl_crystal_size_max 0.100
_exptl_crystal_size_mid 0.020
_exptl_crystal_size_min 0.010
_refine_diff_density_max 0.979
_refine_diff_density_min -0.697
_refine_diff_density_rms 0.086
_refine_ls_extinction_method none
_refine_ls_goodness_of_fit_ref 1.034
_refine_ls_hydrogen_treatment constr
_refine_ls_matrix_type full
_refine_ls_number_parameters 5436
_refine_ls_number_reflns 35262
_refine_ls_number_restraints 17655
_refine_ls_restrained_S_all 0.941
_refine_ls_R_factor_all 0.1357
_refine_ls_R_factor_gt 0.1160
_refine_ls_shift/su_max 0.004
_refine_ls_shift/su_mean 0.000
_refine_ls_structure_factor_coef Fsqd
_refine_ls_weighting_details 'w=1/[\s^2^(Fo^2^)+(0.1876P)^2^+294.9799P] where P=(Fo^2^+2Fc^2^)/3'
_refine_ls_weighting_scheme calc
_refine_ls_wR_factor_gt 0.3146
_refine_ls_wR_factor_ref 0.3310
_reflns_Friedel_coverage 0.000
_reflns_number_gt 26310
_reflns_number_total 35262
_reflns_threshold_expression 'I > 2\s(I)'
_cod_data_source_file ja7b05202_si_006.cif
_cod_data_source_block tkr48_sqd
_cod_depositor_comments 'Adding full bibliography for 4126266--4126308.cif.'
_cod_original_cell_volume 57964(3)
_cod_database_code 4126266
_shelx_shelxl_version_number 2014/7
_shelx_space_group_comment
;
The symmetry employed for this shelxl refinement is uniquely defined
by the following loop, which should always be used as a source of
symmetry information in preference to the above space-group names.
They are only intended as comments.
;
_shelx_estimated_absorpt_t_min 0.920
_shelx_estimated_absorpt_t_max 0.992
_platon_squeeze_void_probe_radius 1.20

loop_
_space_group_symop_operation_xyz
'x, y, z'
'-x+1/2, y+1/2, -z+1/2'
'-x, -y, -z'
'x-1/2, -y-1/2, z-1/2'

loop_
_atom_site_label
_atom_site_type_symbol
_atom_site_fract_x
_atom_site_fract_y
_atom_site_fract_z
_atom_site_U_iso_or_equiv
_atom_site_adp_type
_atom_site_occupancy
_atom_site_site_symmetry_order
_atom_site_calc_flag
_atom_site_refinement_flags_posn
_atom_site_refinement_flags_adp
_atom_site_refinement_flags_occupancy
_atom_site_disorder_assembly
_atom_site_disorder_group
Fe1 Fe 0.50571(7) 0.70312(6) 0.32817(5) 0.0938(7) Uani 1 1 d . . . . .
Fe2 Fe 0.83677(8) 0.93538(6) 0.18726(6) 0.1146(9) Uani 1 1 d . . . . .
Fe3 Fe 0.37084(8) 0.75757(8) -0.02537(5) 0.1194(9) Uani 1 1 d . . . . .
Fe4 Fe 0.77042(7) 0.46591(6) 0.14290(5) 0.1012(8) Uani 1 1 d . . . . .
Fe5 Fe 0.47947(8) 0.21344(7) 0.16148(5) 0.1063(8) Uani 1 1 d . . . . .
Fe6 Fe 0.18015(8) -0.00806(6) 0.33350(7) 0.1251(10) Uani 1 1 d . . . . .
Fe7 Fe 0.23235(8) 0.46272(6) 0.35574(6) 0.1115(9) Uani 1 1 d . . . . .
Fe8 Fe 0.64912(8) 0.18404(8) 0.51525(5) 0.1180(9) Uani 1 1 d . . . . .
N1B N 0.4458(4) 0.7164(3) 0.3245(3) 0.105(4) Uani 1 1 d D U . . .
N2B N 0.5009(3) 0.7497(3) 0.3060(2) 0.085(3) Uani 1 1 d D U . . .
N3B N 0.7811(4) 0.9468(3) 0.1922(3) 0.103(4) Uani 1 1 d D U . . .
N4B N 0.8271(5) 0.9852(3) 0.1689(3) 0.133(5) Uani 1 1 d D U . . .
C1B C 0.4180(5) 0.6983(5) 0.3341(4) 0.132(6) Uani 1 1 d D U . . .
H1B H 0.4268 0.6760 0.3441 0.158 Uiso 1 1 calc R U . . .
C2B C 0.3775(5) 0.7101(5) 0.3303(4) 0.133(6) Uani 1 1 d D U . . .
H2B H 0.3591 0.6965 0.3378 0.160 Uiso 1 1 calc R U . . .
C3B C 0.3647(5) 0.7415(5) 0.3157(4) 0.131(5) Uani 1 1 d D U . . .
H3B H 0.3373 0.7507 0.3133 0.157 Uiso 1 1 calc R U . . .
C4B C 0.3917(4) 0.7605(4) 0.3043(4) 0.113(5) Uani 1 1 d D U . . .
H4B H 0.3826 0.7821 0.2934 0.135 Uiso 1 1 calc R U . . .
C5B C 0.4321(4) 0.7473(4) 0.3092(3) 0.099(4) Uani 1 1 d D U . . .
C6B C 0.4644(4) 0.7638(4) 0.2994(3) 0.096(4) Uani 1 1 d D U . . .
H6B H 0.4582 0.7852 0.2879 0.116 Uiso 1 1 calc R U . . .
C7B C 0.5319(4) 0.7674(4) 0.2956(3) 0.085(4) Uani 1 1 d D U . . .
C8B C 0.5677(4) 0.7822(3) 0.3138(3) 0.081(3) Uani 1 1 d D U . . .
H8B H 0.5728 0.7801 0.3334 0.097 Uiso 1 1 calc R U . . .
C9B C 0.5968(4) 0.8004(4) 0.3033(3) 0.087(4) Uani 1 1 d D U . . .
H9B H 0.6204 0.8124 0.3158 0.104 Uiso 1 1 calc R U . . .
C10B C 0.5912(4) 0.8008(3) 0.2745(3) 0.085(3) Uani 1 1 d D U . . .
C11B C 0.5550(4) 0.7844(4) 0.2566(3) 0.094(4) Uani 1 1 d D U . . .
H11B H 0.5507 0.7841 0.2370 0.112 Uiso 1 1 calc R U . . .
C12B C 0.5258(4) 0.7688(4) 0.2671(3) 0.094(4) Uani 1 1 d D U . . .
H12B H 0.5010 0.7587 0.2546 0.113 Uiso 1 1 calc R U . . .
C13B C 0.6219(4) 0.8210(3) 0.2629(3) 0.100(4) Uani 1 1 d D U . . .
C14B C 0.6167(5) 0.8594(3) 0.2585(4) 0.112(4) Uani 1 1 d D U . . .
C15B C 0.5847(5) 0.8802(4) 0.2653(4) 0.136(5) Uani 1 1 d D U . . .
H15B H 0.5651 0.8678 0.2724 0.163 Uiso 1 1 calc R U . . .
C16B C 0.5823(6) 0.9178(4) 0.2617(5) 0.147(6) Uani 1 1 d D U . . .
H16B H 0.5609 0.9311 0.2663 0.176 Uiso 1 1 calc R U . . .
C17B C 0.6107(6) 0.9369(4) 0.2513(5) 0.153(6) Uani 1 1 d D U . . .
H17B H 0.6082 0.9629 0.2488 0.183 Uiso 1 1 calc R U . . .
C18B C 0.6415(5) 0.9187(4) 0.2448(4) 0.134(6) Uani 1 1 d D U . . .
H18B H 0.6603 0.9320 0.2376 0.161 Uiso 1 1 calc R U . . .
C19B C 0.6463(4) 0.8792(3) 0.2486(4) 0.108(4) Uani 1 1 d D U . . .
C20B C 0.6778(4) 0.8600(3) 0.2405(3) 0.104(4) Uani 1 1 d D U . . .
C21B C 0.6830(4) 0.8222(3) 0.2453(4) 0.107(4) Uani 1 1 d D U . . .
C22B C 0.7180(5) 0.8019(4) 0.2422(4) 0.122(5) Uani 1 1 d D U . . .
H22B H 0.7386 0.8149 0.2364 0.146 Uiso 1 1 calc R U . . .
C23B C 0.7232(5) 0.7654(4) 0.2471(4) 0.137(5) Uani 1 1 d D U . . .
H23B H 0.7462 0.7529 0.2438 0.165 Uiso 1 1 calc R U . . .
C24B C 0.6943(5) 0.7458(4) 0.2572(4) 0.138(6) Uani 1 1 d D U . . .
H24B H 0.6979 0.7200 0.2608 0.166 Uiso 1 1 calc R U . . .
C25B C 0.6615(5) 0.7638(4) 0.2616(4) 0.129(5) Uani 1 1 d D U . . .
H25B H 0.6423 0.7500 0.2681 0.154 Uiso 1 1 calc R U . . .
C26B C 0.6544(4) 0.8022(3) 0.2570(3) 0.099(4) Uani 1 1 d D U . . .
C27B C 0.7072(4) 0.8810(4) 0.2284(3) 0.101(4) Uani 1 1 d D U . . .
C28B C 0.7443(4) 0.8958(4) 0.2448(3) 0.103(4) Uani 1 1 d D U . . .
H28B H 0.7529 0.8917 0.2645 0.123 Uiso 1 1 calc R U . . .
C29B C 0.7697(4) 0.9168(4) 0.2331(3) 0.099(4) Uani 1 1 d D U . . .
H29B H 0.7961 0.9255 0.2445 0.119 Uiso 1 1 calc R U . . .
C30B C 0.7564(4) 0.9249(4) 0.2049(3) 0.096(4) Uani 1 1 d D U . . .
C31B C 0.7189(4) 0.9106(4) 0.1881(3) 0.110(5) Uani 1 1 d D U . . .
H31B H 0.7091 0.9163 0.1687 0.132 Uiso 1 1 calc R U . . .
C32B C 0.6958(5) 0.8881(4) 0.1999(3) 0.116(5) Uani 1 1 d D U . . .
H32B H 0.6711 0.8770 0.1880 0.139 Uiso 1 1 calc R U . . .
C33B C 0.7671(5) 0.9794(4) 0.1843(4) 0.126(5) Uani 1 1 d D U . . .
H33B H 0.7416 0.9882 0.1866 0.152 Uiso 1 1 calc R U . . .
C34B C 0.7926(5) 1.0021(4) 0.1718(4) 0.139(6) Uani 1 1 d D U . . .
C35B C 0.7792(6) 1.0366(4) 0.1598(5) 0.163(7) Uani 1 1 d D U . . .
H35B H 0.7523 1.0459 0.1586 0.196 Uiso 1 1 calc R U . . .
C36B C 0.8071(7) 1.0569(5) 0.1495(5) 0.179(7) Uani 1 1 d D U . . .
H36B H 0.8021 1.0822 0.1445 0.215 Uiso 1 1 calc R U . . .
C37B C 0.8413(6) 1.0391(5) 0.1469(5) 0.168(7) Uani 1 1 d D U . . .
H37B H 0.8579 1.0510 0.1371 0.201 Uiso 1 1 calc R U . . .
C38B C 0.8530(6) 1.0047(4) 0.1579(4) 0.146(6) Uani 1 1 d D U . . .
H38B H 0.8791 0.9946 0.1579 0.175 Uiso 1 1 calc R U . . .
N1C N 0.5027(4) 0.6546(3) 0.3474(3) 0.118(4) Uani 1 1 d D U . . .
N2C N 0.4863(3) 0.6704(3) 0.2947(2) 0.091(3) Uani 1 1 d D U . . .
N3C N 0.3771(4) 0.7875(4) 0.0085(2) 0.129(4) Uani 1 1 d D U . . .
N4C N 0.3594(6) 0.8078(4) -0.0431(3) 0.156(5) Uani 1 1 d D U . . .
C1C C 0.5137(7) 0.6490(5) 0.3747(3) 0.145(6) Uani 1 1 d D U . . .
H1C H 0.5218 0.6694 0.3871 0.174 Uiso 1 1 calc R U . . .
C2C C 0.5137(8) 0.6134(5) 0.3857(4) 0.184(8) Uani 1 1 d D U . . .
H2C H 0.5221 0.6097 0.4054 0.220 Uiso 1 1 calc R U . . .
C3C C 0.5016(9) 0.5844(5) 0.3681(4) 0.198(9) Uani 1 1 d D U . . .
H3C H 0.5010 0.5601 0.3753 0.238 Uiso 1 1 calc R U . . .
C4C C 0.4901(7) 0.5902(4) 0.3397(4) 0.164(7) Uani 1 1 d D U . . .
H4C H 0.4817 0.5701 0.3270 0.197 Uiso 1 1 calc R U . . .
C5C C 0.4909(6) 0.6261(4) 0.3297(3) 0.129(5) Uani 1 1 d D U . . .
C6C C 0.4791(5) 0.6373(4) 0.3003(3) 0.109(5) Uani 1 1 d D U . . .
H6C H 0.4665 0.6202 0.2857 0.131 Uiso 1 1 calc R U . . .
C7C C 0.4758(4) 0.6804(4) 0.2655(2) 0.086(4) Uani 1 1 d D U . . .
C8C C 0.5051(4) 0.6768(4) 0.2516(3) 0.092(4) Uani 1 1 d D U . . .
H8C H 0.5316 0.6659 0.2607 0.110 Uiso 1 1 calc R U . . .
C9C C 0.4958(4) 0.6890(4) 0.2240(2) 0.092(4) Uani 1 1 d D U . . .
H9C H 0.5166 0.6876 0.2147 0.110 Uiso 1 1 calc R U . . .
C10C C 0.4562(4) 0.7034(4) 0.2097(2) 0.097(4) Uani 1 1 d D U . . .
C11C C 0.4272(4) 0.7071(4) 0.2249(3) 0.103(4) Uani 1 1 d D U . . .
H11C H 0.4005 0.7177 0.2161 0.123 Uiso 1 1 calc R U . . .
C12C C 0.4372(4) 0.6954(4) 0.2520(3) 0.095(4) Uani 1 1 d D U . . .
H12C H 0.4170 0.6976 0.2618 0.114 Uiso 1 1 calc R U . . .
C13C C 0.4448(5) 0.7149(3) 0.1796(2) 0.105(4) Uani 1 1 d D U . . .
C14C C 0.4389(5) 0.7531(3) 0.1728(3) 0.106(4) Uani 1 1 d D U . . .
C15C C 0.4444(5) 0.7822(4) 0.1929(3) 0.119(5) Uani 1 1 d D U . . .
H15C H 0.4522 0.7757 0.2122 0.143 Uiso 1 1 calc R U . . .
C16C C 0.4389(5) 0.8190(4) 0.1859(3) 0.120(5) Uani 1 1 d D U . . .
H16C H 0.4434 0.8373 0.2001 0.144 Uiso 1 1 calc R U . . .
C17C C 0.4266(6) 0.8290(4) 0.1577(3) 0.126(5) Uani 1 1 d D U . . .
H17C H 0.4217 0.8543 0.1526 0.152 Uiso 1 1 calc R U . . .
C18C C 0.4217(5) 0.8031(4) 0.1377(3) 0.112(5) Uani 1 1 d D U . . .
H18C H 0.4138 0.8108 0.1188 0.134 Uiso 1 1 calc R U . . .
C19C C 0.4277(5) 0.7640(4) 0.1438(3) 0.109(4) Uani 1 1 d D U . . .
C20C C 0.4211(5) 0.7366(4) 0.1225(3) 0.115(4) Uani 1 1 d D U . . .
C21C C 0.4272(5) 0.6993(4) 0.1295(3) 0.118(4) Uani 1 1 d D U . . .
C22C C 0.4235(5) 0.6701(4) 0.1094(3) 0.125(5) Uani 1 1 d D U . . .
H22C H 0.4164 0.6768 0.0902 0.150 Uiso 1 1 calc R U . . .
C23C C 0.4296(6) 0.6333(4) 0.1159(3) 0.133(5) Uani 1 1 d D U . . .
H23C H 0.4253 0.6152 0.1016 0.160 Uiso 1 1 calc R U . . .
C24C C 0.4426(5) 0.6229(4) 0.1445(3) 0.117(5) Uani 1 1 d D U . . .
H24C H 0.4482 0.5978 0.1497 0.141 Uiso 1 1 calc R U . . .
C25C C 0.4469(4) 0.6494(4) 0.1645(3) 0.107(4) Uani 1 1 d D U . . .
H25C H 0.4549 0.6416 0.1835 0.129 Uiso 1 1 calc R U . . .
C26C C 0.4401(5) 0.6877(4) 0.1591(3) 0.107(4) Uani 1 1 d D U . . .
C27C C 0.4110(4) 0.7503(4) 0.0927(3) 0.114(4) Uani 1 1 d D U . . .
C28C C 0.4401(5) 0.7670(5) 0.0827(3) 0.122(5) Uani 1 1 d D U . . .
H28C H 0.4679 0.7702 0.0947 0.146 Uiso 1 1 calc R U . . .
C29C C 0.4297(5) 0.7793(5) 0.0550(3) 0.126(5) Uani 1 1 d D U . . .
H29C H 0.4502 0.7910 0.0484 0.151 Uiso 1 1 calc R U . . .
C30C C 0.3891(5) 0.7744(5) 0.0371(3) 0.126(5) Uani 1 1 d D U . . .
C31C C 0.3597(5) 0.7572(5) 0.0468(3) 0.116(5) Uani 1 1 d D U . . .
H31C H 0.3320 0.7538 0.0347 0.140 Uiso 1 1 calc R U . . .
C32C C 0.3706(4) 0.7448(5) 0.0743(3) 0.119(5) Uani 1 1 d D U . . .
H32C H 0.3502 0.7324 0.0807 0.143 Uiso 1 1 calc R U . . .
C33C C 0.3724(7) 0.8227(5) 0.0044(3) 0.156(7) Uani 1 1 d D U . . .
H33C H 0.3769 0.8397 0.0194 0.187 Uiso 1 1 calc R U . . .
C34C C 0.3597(8) 0.8349(5) -0.0245(3) 0.170(7) Uani 1 1 d D U . . .
C35C C 0.3546(9) 0.8726(5) -0.0320(4) 0.208(9) Uani 1 1 d D U . . .
H35C H 0.3577 0.8916 -0.0184 0.249 Uiso 1 1 calc R U . . .
C36C C 0.3445(10) 0.8805(6) -0.0606(4) 0.222(9) Uani 1 1 d D U . . .
H36C H 0.3392 0.9052 -0.0670 0.266 Uiso 1 1 calc R U . . .
C37C C 0.3424(9) 0.8525(5) -0.0790(4) 0.192(8) Uani 1 1 d D U . . .
H37C H 0.3363 0.8582 -0.0983 0.230 Uiso 1 1 calc R U . . .
C38C C 0.3489(7) 0.8162(5) -0.0705(3) 0.169(7) Uani 1 1 d D U . . .
H38C H 0.3459 0.7971 -0.0840 0.203 Uiso 1 1 calc R U . . .
N1D N 0.5278(4) 0.7300(3) 0.3636(3) 0.106(4) Uani 1 1 d D U . . .
N2D N 0.5668(4) 0.6947(3) 0.3350(3) 0.095(3) Uani 1 1 d D U . . .
N3D N 0.7876(3) 0.4916(3) 0.1788(3) 0.097(3) Uani 1 1 d D U . . .
N4D N 0.8326(4) 0.4615(3) 0.1512(3) 0.114(4) Uani 1 1 d D U . . .
C1D C 0.5060(5) 0.7495(5) 0.3771(3) 0.127(5) Uani 1 1 d D U . . .
H1D H 0.4764 0.7509 0.3694 0.153 Uiso 1 1 calc R U . . .
C2D C 0.5253(5) 0.7674(5) 0.4018(4) 0.138(6) Uani 1 1 d D U . . .
H2D H 0.5090 0.7818 0.4104 0.166 Uiso 1 1 calc R U . . .
C3D C 0.5669(5) 0.7648(5) 0.4141(4) 0.144(6) Uani 1 1 d D U . . .
H3D H 0.5797 0.7761 0.4317 0.172 Uiso 1 1 calc R U . . .
C4D C 0.5911(5) 0.7453(5) 0.4006(3) 0.123(5) Uani 1 1 d D U . . .
H4D H 0.6206 0.7430 0.4087 0.147 Uiso 1 1 calc R U . . .
C5D C 0.5702(4) 0.7294(4) 0.3747(3) 0.105(4) Uani 1 1 d D U . . .
C6D C 0.5905(5) 0.7077(4) 0.3581(3) 0.099(4) Uani 1 1 d D U . . .
H6D H 0.6199 0.7036 0.3641 0.119 Uiso 1 1 calc R U . . .
C7D C 0.5861(4) 0.6753(3) 0.3172(3) 0.091(4) Uani 1 1 d D U . . .
C8D C 0.6064(5) 0.6944(4) 0.3013(3) 0.100(4) Uani 1 1 d D U . . .
H8D H 0.6075 0.7206 0.3015 0.120 Uiso 1 1 calc R U . . .
C9D C 0.6254(5) 0.6739(3) 0.2848(3) 0.106(5) Uani 1 1 d D U . . .
H9D H 0.6397 0.6867 0.2740 0.128 Uiso 1 1 calc R U . . .
C10D C 0.6241(4) 0.6354(3) 0.2838(3) 0.091(4) Uani 1 1 d D U . . .
C11D C 0.6038(4) 0.6175(4) 0.3007(3) 0.094(4) Uani 1 1 d D U . . .
H11D H 0.6039 0.5912 0.3014 0.113 Uiso 1 1 calc R U . . .
C12D C 0.5840(5) 0.6368(3) 0.3162(3) 0.097(4) Uani 1 1 d D U . . .
H12D H 0.5686 0.6240 0.3264 0.116 Uiso 1 1 calc R U . . .
C13D C 0.6475(4) 0.6143(4) 0.2673(3) 0.093(3) Uani 1 1 d D U . . .
C14D C 0.6256(4) 0.6004(4) 0.2400(3) 0.091(4) Uani 1 1 d D U . . .
C15D C 0.5821(4) 0.6074(4) 0.2266(3) 0.099(4) Uani 1 1 d D U . . .
H15D H 0.5672 0.6223 0.2359 0.119 Uiso 1 1 calc R U . . .
C16D C 0.5614(5) 0.5935(5) 0.2008(3) 0.123(5) Uani 1 1 d D U . . .
H16D H 0.5321 0.5971 0.1931 0.147 Uiso 1 1 calc R U . . .
C17D C 0.5833(4) 0.5737(5) 0.1855(3) 0.117(5) Uani 1 1 d D U . . .
H17D H 0.5694 0.5663 0.1668 0.140 Uiso 1 1 calc R U . . .
C18D C 0.6242(4) 0.5654(4) 0.1975(3) 0.110(5) Uani 1 1 d D U . . .
H18D H 0.6380 0.5501 0.1877 0.132 Uiso 1 1 calc R U . . .
C19D C 0.6474(4) 0.5792(4) 0.2247(3) 0.096(4) Uani 1 1 d D U . . .
C20D C 0.6909(4) 0.5715(4) 0.2373(3) 0.097(4) Uani 1 1 d D U . . .
C21D C 0.7125(4) 0.5857(4) 0.2637(3) 0.101(4) Uani 1 1 d D U . . .
C22D C 0.7569(4) 0.5804(5) 0.2766(3) 0.123(5) Uani 1 1 d D U . . .
H22D H 0.7715 0.5644 0.2677 0.148 Uiso 1 1 calc R U . . .
C23D C 0.7789(5) 0.5974(5) 0.3009(4) 0.135(6) Uani 1 1 d D U . . .
H23D H 0.8085 0.5947 0.3079 0.163 Uiso 1 1 calc R U . . .
C24D C 0.7573(5) 0.6190(5) 0.3158(4) 0.136(6) Uani 1 1 d D U . . .
H24D H 0.7721 0.6298 0.3333 0.163 Uiso 1 1 calc R U . . .
C25D C 0.7148(4) 0.6242(4) 0.3046(3) 0.111(5) Uani 1 1 d D U . . .
H25D H 0.7011 0.6392 0.3146 0.133 Uiso 1 1 calc R U . . .
C26D C 0.6901(4) 0.6085(4) 0.2789(3) 0.109(4) Uani 1 1 d D U . . .
C27D C 0.7146(4) 0.5500(3) 0.2212(3) 0.098(4) Uani 1 1 d D U . . .
C28D C 0.7396(5) 0.5677(4) 0.2082(3) 0.105(4) Uani 1 1 d D U . . .
H28D H 0.7408 0.5939 0.2089 0.126 Uiso 1 1 calc R U . . .
C29D C 0.7633(4) 0.5490(3) 0.1941(3) 0.099(4) Uani 1 1 d D U . . .
H29D H 0.7807 0.5623 0.1857 0.119 Uiso 1 1 calc R U . . .
C30D C 0.7614(4) 0.5107(3) 0.1924(3) 0.091(4) Uani 1 1 d D U . . .
C31D C 0.7382(4) 0.4920(4) 0.2063(3) 0.097(4) Uani 1 1 d D U . . .
H31D H 0.7383 0.4657 0.2065 0.116 Uiso 1 1 calc R U . . .
C32D C 0.7145(4) 0.5112(3) 0.2199(3) 0.101(4) Uani 1 1 d D U . . .
H32D H 0.6978 0.4977 0.2287 0.121 Uiso 1 1 calc R U . . .
C33D C 0.8285(4) 0.4956(4) 0.1902(3) 0.103(4) Uani 1 1 d D U . . .
H33D H 0.8401 0.5081 0.2075 0.124 Uiso 1 1 calc R U . . .
C34D C 0.8545(4) 0.4798(4) 0.1749(3) 0.112(4) Uani 1 1 d D U . . .
C35D C 0.8981(4) 0.4807(5) 0.1839(4) 0.137(6) Uani 1 1 d D U . . .
H35D H 0.9128 0.4922 0.2011 0.164 Uiso 1 1 calc R U . . .
C36D C 0.9199(5) 0.4647(6) 0.1672(4) 0.161(7) Uani 1 1 d D U . . .
H36D H 0.9497 0.4651 0.1727 0.193 Uiso 1 1 calc R U . . .
C37D C 0.8973(5) 0.4484(6) 0.1428(4) 0.158(7) Uani 1 1 d D U . . .
H37D H 0.9115 0.4377 0.1309 0.189 Uiso 1 1 calc R U . . .
C38D C 0.8540(5) 0.4470(5) 0.1348(4) 0.133(5) Uani 1 1 d D U . . .
H38D H 0.8391 0.4357 0.1176 0.159 Uiso 1 1 calc R U . . .
N1E N 0.8659(4) 0.9543(3) 0.2248(3) 0.114(4) Uani 1 1 d D U . . .
N2E N 0.8444(4) 0.8873(3) 0.2086(3) 0.113(4) Uani 1 1 d D U . . .
N3E N 0.7720(4) 0.5106(3) 0.1200(3) 0.101(4) Uani 1 1 d D U . . .
N4E N 0.7577(4) 0.4414(3) 0.1051(3) 0.119(4) Uani 1 1 d D U . . .
C1E C 0.8757(5) 0.9891(4) 0.2334(4) 0.131(5) Uani 1 1 d D U . . .
H1E H 0.8675 1.0085 0.2201 0.157 Uiso 1 1 calc R U . . .
C2E C 0.8974(6) 0.9980(4) 0.2610(4) 0.135(6) Uani 1 1 d D U . . .
H2E H 0.9033 1.0232 0.2661 0.162 Uiso 1 1 calc R U . . .
C3E C 0.9103(6) 0.9718(4) 0.2807(4) 0.137(6) Uani 1 1 d D U . . .
H3E H 0.9268 0.9776 0.2993 0.164 Uiso 1 1 calc R U . . .
C4E C 0.8982(6) 0.9358(4) 0.2724(3) 0.137(5) Uani 1 1 d D U . . .
H4E H 0.9045 0.9164 0.2858 0.165 Uiso 1 1 calc R U . . .
C5E C 0.8770(5) 0.9281(4) 0.2448(3) 0.119(5) Uani 1 1 d D U . . .
C6E C 0.8654(5) 0.8903(4) 0.2345(4) 0.117(5) Uani 1 1 d D U . . .
H6E H 0.8731 0.8693 0.2464 0.141 Uiso 1 1 calc R U . . .
C7E C 0.8337(4) 0.8509(3) 0.1972(4) 0.111(4) Uani 1 1 d D U . . .
C8E C 0.8604(5) 0.8316(4) 0.1861(4) 0.128(6) Uani 1 1 d D U . . .
H8E H 0.8849 0.8432 0.1843 0.154 Uiso 1 1 calc R U . . .
C9E C 0.8512(4) 0.7949(4) 0.1776(4) 0.126(6) Uani 1 1 d D U . . .
H9E H 0.8702 0.7811 0.1709 0.151 Uiso 1 1 calc R U . . .
C10E C 0.8137(4) 0.7783(3) 0.1789(4) 0.109(4) Uani 1 1 d D U . . .
C11E C 0.7867(4) 0.7996(3) 0.1895(4) 0.110(5) Uani 1 1 d D U . . .
H11E H 0.7614 0.7889 0.1907 0.132 Uiso 1 1 calc R U . . .
C12E C 0.7961(4) 0.8354(4) 0.1983(4) 0.110(5) Uani 1 1 d D U . . .
H12E H 0.7772 0.8495 0.2049 0.132 Uiso 1 1 calc R U . . .
C13E C 0.8053(4) 0.7381(3) 0.1701(3) 0.101(4) Uani 1 1 d D U . . .
C14E C 0.8110(4) 0.7116(3) 0.1916(3) 0.099(4) Uani 1 1 d D U . . .
C15E C 0.8217(5) 0.7205(4) 0.2207(3) 0.106(4) Uani 1 1 d D U . . .
H15E H 0.8256 0.7459 0.2259 0.128 Uiso 1 1 calc R U . . .
C16E C 0.8266(5) 0.6949(4) 0.2416(3) 0.120(5) Uani 1 1 d D U . . .
H16E H 0.8326 0.7020 0.2606 0.144 Uiso 1 1 calc R U . . .
C17E C 0.8224(5) 0.6570(4) 0.2335(3) 0.117(5) Uani 1 1 d D U . . .
H17E H 0.8262 0.6385 0.2475 0.140 Uiso 1 1 calc R U . . .
C18E C 0.8131(5) 0.6471(4) 0.2066(3) 0.116(5) Uani 1 1 d D U . . .
H18E H 0.8110 0.6215 0.2023 0.139 Uiso 1 1 calc R U . . .
C19E C 0.8061(5) 0.6727(3) 0.1837(3) 0.101(4) Uani 1 1 d D U . . .
C20E C 0.7933(4) 0.6629(3) 0.1549(3) 0.099(4) Uani 1 1 d D U . . .
C21E C 0.7852(4) 0.6902(3) 0.1342(3) 0.097(4) Uani 1 1 d D U . . .
C22E C 0.7710(4) 0.6816(4) 0.1049(3) 0.101(4) Uani 1 1 d D U . . .
H22E H 0.7672 0.6563 0.0996 0.121 Uiso 1 1 calc R U . . .
C23E C 0.7628(5) 0.7069(4) 0.0846(3) 0.116(5) Uani 1 1 d D U . . .
H23E H 0.7520 0.6997 0.0655 0.139 Uiso 1 1 calc R U . . .
C24E C 0.7705(5) 0.7447(4) 0.0919(3) 0.121(5) Uani 1 1 d D U . . .
H24E H 0.7659 0.7631 0.0777 0.146 Uiso 1 1 calc R U . . .
C25E C 0.7844(5) 0.7542(4) 0.1195(3) 0.117(5) Uani 1 1 d D U . . .
H25E H 0.7895 0.7797 0.1239 0.140 Uiso 1 1 calc R U . . .
C26E C 0.7920(4) 0.7288(3) 0.1420(3) 0.100(4) Uani 1 1 d D U . . .
C27E C 0.7882(4) 0.6223(3) 0.1464(3) 0.104(4) Uani 1 1 d D U . . .
C28E C 0.8219(4) 0.5990(3) 0.1522(4) 0.108(5) Uani 1 1 d D U . . .
H28E H 0.8488 0.6080 0.1625 0.130 Uiso 1 1 calc R U . . .
C29E C 0.8173(4) 0.5621(3) 0.1434(3) 0.106(5) Uani 1 1 d D U . . .
H29E H 0.8412 0.5465 0.1469 0.127 Uiso 1 1 calc R U . . .
C30E C 0.7777(4) 0.5484(3) 0.1295(3) 0.097(4) Uani 1 1 d D U . . .
C31E C 0.7433(4) 0.5714(3) 0.1253(4) 0.110(5) Uani 1 1 d D U . . .
H31E H 0.7160 0.5619 0.1165 0.132 Uiso 1 1 calc R U . . .
C32E C 0.7481(4) 0.6076(3) 0.1337(3) 0.112(5) Uani 1 1 d D U . . .
H32E H 0.7242 0.6229 0.1310 0.134 Uiso 1 1 calc R U . . .
C33E C 0.7654(6) 0.5042(4) 0.0936(3) 0.128(5) Uani 1 1 d D U . . .
H33E H 0.7638 0.5237 0.0806 0.154 Uiso 1 1 calc R U . . .
C34E C 0.7604(6) 0.4653(4) 0.0849(3) 0.132(5) Uani 1 1 d D U . . .
C35E C 0.7490(7) 0.4546(4) 0.0567(3) 0.159(7) Uani 1 1 d D U . . .
H35E H 0.7469 0.4723 0.0424 0.191 Uiso 1 1 calc R U . . .
C36E C 0.7406(8) 0.4167(4) 0.0502(4) 0.169(7) Uani 1 1 d D U . . .
H36E H 0.7350 0.4080 0.0315 0.203 Uiso 1 1 calc R U . . .
C37E C 0.7409(7) 0.3932(4) 0.0712(4) 0.151(7) Uani 1 1 d D U . . .
H37E H 0.7341 0.3679 0.0670 0.182 Uiso 1 1 calc R U . . .
C38E C 0.7509(6) 0.4051(4) 0.0984(3) 0.130(5) Uani 1 1 d D U . . .
H38E H 0.7530 0.3875 0.1129 0.156 Uiso 1 1 calc R U . . .
N1F N 0.8910(3) 0.9287(3) 0.1788(3) 0.129(4) Uani 1 1 d D U . . .
N2F N 0.8148(3) 0.9109(3) 0.1495(3) 0.121(4) Uani 1 1 d D U . . .
N3F N 0.4306(4) 0.7596(4) -0.0254(3) 0.138(5) Uani 1 1 d D U . . .
N4F N 0.3648(4) 0.7316(4) -0.0621(2) 0.133(5) Uani 1 1 d D U . . .
C1F C 0.9294(4) 0.9390(4) 0.1942(3) 0.154(6) Uani 1 1 d D U . . .
H1F H 0.9327 0.9494 0.2122 0.185 Uiso 1 1 calc R U . . .
C2F C 0.9645(4) 0.9354(5) 0.1854(4) 0.168(7) Uani 1 1 d D U . . .
H2F H 0.9911 0.9437 0.1968 0.202 Uiso 1 1 calc R U . . .
C3F C 0.9602(4) 0.9196(5) 0.1600(4) 0.163(7) Uani 1 1 d D U . . .
H3F H 0.9839 0.9166 0.1535 0.195 Uiso 1 1 calc R U . . .
C4F C 0.9207(4) 0.9078(4) 0.1436(3) 0.148(6) Uani 1 1 d D U . . .
H4F H 0.9170 0.8963 0.1260 0.178 Uiso 1 1 calc R U . . .
C5F C 0.8868(3) 0.9134(3) 0.1536(3) 0.132(5) Uani 1 1 d D U . . .
C6F C 0.8435(3) 0.9038(4) 0.1380(3) 0.130(5) Uani 1 1 d D U . . .
H6F H 0.8368 0.8926 0.1200 0.156 Uiso 1 1 calc R U . . .
C7F C 0.7730(3) 0.9001(3) 0.1347(3) 0.127(5) Uani 1 1 d D U . . .
C8F C 0.7403(4) 0.9245(3) 0.1237(3) 0.135(6) Uani 1 1 d D U . . .
H8F H 0.7447 0.9503 0.1267 0.162 Uiso 1 1 calc R U . . .
C9F C 0.7009(4) 0.9114(3) 0.1082(3) 0.149(6) Uani 1 1 d D U . . .
H9F H 0.6788 0.9285 0.1009 0.178 Uiso 1 1 calc R U . . .
C10F C 0.6934(3) 0.8737(3) 0.1032(2) 0.148(6) Uani 1 1 d D U . . .
C11F C 0.7265(4) 0.8497(3) 0.1156(3) 0.157(7) Uani 1 1 d D U . . .
H11F H 0.7219 0.8238 0.1135 0.188 Uiso 1 1 calc R U . . .
C12F C 0.7655(4) 0.8623(3) 0.1306(3) 0.135(6) Uani 1 1 d D U . . .
H12F H 0.7875 0.8452 0.1383 0.162 Uiso 1 1 calc R U . . .
C13F C 0.6518(4) 0.8599(5) 0.0851(3) 0.148(12) Uiso 0.531(10) 1 d D U P A 1
C14F C 0.6269(5) 0.8386(5) 0.0975(3) 0.152(11) Uiso 0.531(10) 1 d D U P A 1
C15F C 0.6381(6) 0.8324(8) 0.1268(3) 0.195(15) Uiso 0.531(10) 1 d D U P A 1
H15F H 0.6631 0.8433 0.1386 0.234 Uiso 0.531(10) 1 calc R U P A 1
C16F C 0.6145(8) 0.8115(9) 0.1388(4) 0.23(2) Uiso 0.531(10) 1 d D U P A 1
H16F H 0.6232 0.8077 0.1585 0.273 Uiso 0.531(10) 1 calc R U P A 1
C17F C 0.5775(8) 0.7960(8) 0.1219(4) 0.24(2) Uiso 0.531(10) 1 d D U P A 1
H17F H 0.5609 0.7813 0.1301 0.282 Uiso 0.531(10) 1 calc R U P A 1
C18F C 0.5649(7) 0.8014(7) 0.0940(4) 0.203(16) Uiso 0.531(10) 1 d D U P A 1
H18F H 0.5392 0.7908 0.0831 0.243 Uiso 0.531(10) 1 calc R U P A 1
C19F C 0.5887(5) 0.8224(5) 0.0801(3) 0.166(12) Uiso 0.531(10) 1 d D U P A 1
C20F C 0.5762(4) 0.8273(5) 0.0507(3) 0.155(12) Uiso 0.531(10) 1 d D U P A 1
C21F C 0.6006(5) 0.8493(5) 0.0386(3) 0.163(12) Uiso 0.531(10) 1 d D U P A 1
C22F C 0.5903(6) 0.8564(7) 0.0093(3) 0.170(14) Uiso 0.531(10) 1 d D U P A 1
H22F H 0.5662 0.8446 -0.0028 0.204 Uiso 0.531(10) 1 calc R U P A 1
C23F C 0.6126(7) 0.8788(8) -0.0024(4) 0.181(16) Uiso 0.531(10) 1 d D U P A 1
H23F H 0.6034 0.8833 -0.0220 0.217 Uiso 0.531(10) 1 calc R U P A 1
C24F C 0.6492(8) 0.8953(8) 0.0145(4) 0.213(19) Uiso 0.531(10) 1 d D U P A 1
H24F H 0.6653 0.9110 0.0066 0.255 Uiso 0.531(10) 1 calc R U P A 1
C25F C 0.6617(7) 0.8885(7) 0.0426(3) 0.192(17) Uiso 0.531(10) 1 d D U P A 1
H25F H 0.6872 0.8993 0.0537 0.231 Uiso 0.531(10) 1 calc R U P A 1
C26F C 0.6389(5) 0.8662(5) 0.0561(3) 0.155(12) Uiso 0.531(10) 1 d D U P A 1
C27F C 0.5366(3) 0.8085(4) 0.0331(3) 0.151(6) Uani 1 1 d D U . . .
C28F C 0.5029(4) 0.8299(4) 0.0177(3) 0.166(7) Uani 1 1 d D U . . .
H28F H 0.5038 0.8559 0.0203 0.199 Uiso 1 1 calc R U . . .
C29F C 0.4679(4) 0.8140(4) -0.0013(3) 0.165(7) Uani 1 1 d D U . . .
H29F H 0.4456 0.8293 -0.0119 0.199 Uiso 1 1 calc R U . . .
C30F C 0.4653(4) 0.7758(4) -0.0049(3) 0.141(6) Uani 1 1 d D U . . .
C31F C 0.4975(4) 0.7543(4) 0.0117(3) 0.167(7) Uani 1 1 d D U . . .
H31F H 0.4955 0.7281 0.0102 0.200 Uiso 1 1 calc R U . . .
C32F C 0.5324(4) 0.7703(4) 0.0302(3) 0.177(8) Uani 1 1 d D U . . .
H32F H 0.5540 0.7548 0.0413 0.212 Uiso 1 1 calc R U . . .
C33F C 0.4376(4) 0.7431(4) -0.0464(3) 0.140(6) Uani 1 1 d D U . . .
H33F H 0.4650 0.7416 -0.0481 0.167 Uiso 1 1 calc R U . . .
C34F C 0.4015(4) 0.7267(4) -0.0674(2) 0.147(6) Uani 1 1 d D U . . .
C35F C 0.4052(5) 0.7081(5) -0.0908(3) 0.168(7) Uani 1 1 d D U . . .
H35F H 0.4318 0.7044 -0.0934 0.202 Uiso 1 1 calc R U . . .
C36F C 0.3688(5) 0.6949(5) -0.1102(3) 0.168(7) Uani 1 1 d D U . . .
H36F H 0.3699 0.6824 -0.1266 0.202 Uiso 1 1 calc R U . . .
C37F C 0.3312(5) 0.7004(5) -0.1052(3) 0.154(6) Uani 1 1 d D U . . .
H37F H 0.3059 0.6920 -0.1183 0.185 Uiso 1 1 calc R U . . .
C38F C 0.3303(4) 0.7183(4) -0.0810(3) 0.141(6) Uani 1 1 d D U . . .
H38F H 0.3041 0.7213 -0.0777 0.170 Uiso 1 1 calc R U . . .
C13O C 0.6531(4) 0.8571(5) 0.0851(4) 0.146(12) Uiso 0.469(10) 1 d D U P A 2
C14O C 0.6170(5) 0.8575(6) 0.0941(4) 0.162(13) Uiso 0.469(10) 1 d D U P A 2
C15O C 0.6177(8) 0.8710(8) 0.1207(5) 0.178(15) Uiso 0.469(10) 1 d D U P A 2
H15O H 0.6427 0.8817 0.1326 0.214 Uiso 0.469(10) 1 calc R U P A 2
C16O C 0.5833(10) 0.8690(10) 0.1298(6) 0.24(2) Uiso 0.469(10) 1 d D U P A 2
H16O H 0.5850 0.8781 0.1479 0.293 Uiso 0.469(10) 1 calc R U P A 2
C17O C 0.5462(10) 0.8542(10) 0.1132(7) 0.24(2) Uiso 0.469(10) 1 d D U P A 2
H17O H 0.5226 0.8532 0.1198 0.293 Uiso 0.469(10) 1 calc R U P A 2
C18O C 0.5433(7) 0.8408(9) 0.0872(6) 0.201(17) Uiso 0.469(10) 1 d D U P A 2
H18O H 0.5175 0.8308 0.0759 0.241 Uiso 0.469(10) 1 calc R U P A 2
C19O C 0.5783(5) 0.8416(6) 0.0769(4) 0.168(13) Uiso 0.469(10) 1 d D U P A 2
C20O C 0.5767(4) 0.8253(5) 0.0512(4) 0.158(13) Uiso 0.469(10) 1 d D U P A 2
C21O C 0.6126(5) 0.8239(6) 0.0423(4) 0.192(14) Uiso 0.469(10) 1 d D U P A 2
C22O C 0.6129(7) 0.8063(8) 0.0171(5) 0.223(19) Uiso 0.469(10) 1 d D U P A 2
H22O H 0.5872 0.7963 0.0055 0.268 Uiso 0.469(10) 1 calc R U P A 2
C23O C 0.6472(9) 0.8026(10) 0.0086(6) 0.26(2) Uiso 0.469(10) 1 d D U P A 2
H23O H 0.6458 0.7898 -0.0081 0.307 Uiso 0.469(10) 1 calc R U P A 2
C24O C 0.6845(8) 0.8181(10) 0.0250(5) 0.22(2) Uiso 0.469(10) 1 d D U P A 2
H24O H 0.7091 0.8159 0.0195 0.264 Uiso 0.469(10) 1 calc R U P A 2
C25O C 0.6856(6) 0.8363(9) 0.0488(4) 0.22(2) Uiso 0.469(10) 1 d D U P A 2
H25O H 0.7114 0.8472 0.0593 0.264 Uiso 0.469(10) 1 calc R U P A 2
C26O C 0.6512(5) 0.8401(6) 0.0594(4) 0.174(14) Uiso 0.469(10) 1 d D U P A 2
N1G N 0.3106(4) 0.7487(4) -0.0279(3) 0.128(4) Uani 1 1 d D U . . .
N2G N 0.3764(4) 0.7088(4) -0.0069(3) 0.120(4) Uani 1 1 d D U . . .
N3G N 0.7091(3) 0.4674(3) 0.1370(3) 0.100(4) Uani 1 1 d D U . . .
N4G N 0.7652(3) 0.4189(3) 0.1621(3) 0.095(3) Uani 1 1 d D U . . .
C1G C 0.2776(5) 0.7700(5) -0.0388(4) 0.134(6) Uani 1 1 d D U . . .
H1G H 0.2810 0.7913 -0.0490 0.160 Uiso 1 1 calc R U . . .
C2G C 0.2385(5) 0.7630(5) -0.0363(4) 0.133(6) Uani 1 1 d D U . . .
H2G H 0.2171 0.7812 -0.0418 0.159 Uiso 1 1 calc R U . . .
C3G C 0.2306(5) 0.7302(5) -0.0259(4) 0.142(6) Uani 1 1 d D U . . .
H3G H 0.2035 0.7245 -0.0247 0.171 Uiso 1 1 calc R U . . .
C4G C 0.2636(5) 0.7051(5) -0.0169(4) 0.144(6) Uani 1 1 d D U . . .
H4G H 0.2591 0.6811 -0.0106 0.173 Uiso 1 1 calc R U . . .
C5G C 0.3033(4) 0.7160(4) -0.0174(4) 0.127(5) Uani 1 1 d D U . . .
C6G C 0.3419(4) 0.6955(5) -0.0055(4) 0.135(6) Uani 1 1 d D U . . .
H6G H 0.3415 0.6723 0.0033 0.162 Uiso 1 1 calc R U . . .
C7G C 0.4138(5) 0.6883(5) 0.0068(3) 0.128(5) Uani 1 1 d D U . . .
C8G C 0.4300(5) 0.6886(5) 0.0356(3) 0.144(6) Uani 1 1 d D U . . .
H8G H 0.4177 0.7036 0.0465 0.172 Uiso 1 1 calc R U . . .
C9G C 0.4648(5) 0.6664(5) 0.0489(3) 0.145(6) Uani 1 1 d D U . . .
H9G H 0.4749 0.6660 0.0687 0.174 Uiso 1 1 calc R U . . .
C10G C 0.4850(5) 0.6452(4) 0.0337(3) 0.123(5) Uani 1 1 d D U . . .
C11G C 0.4669(5) 0.6448(5) 0.0045(3) 0.142(6) Uani 1 1 d D U . . .
H11G H 0.4773 0.6281 -0.0064 0.171 Uiso 1 1 calc R U . . .
C12G C 0.4344(5) 0.6683(5) -0.0087(3) 0.147(6) Uani 1 1 d D U . . .
H12G H 0.4260 0.6708 -0.0285 0.176 Uiso 1 1 calc R U . . .
C13G C 0.5203(4) 0.6206(4) 0.0498(3) 0.117(4) Uani 1 1 d D U . . .
C14G C 0.5099(4) 0.5869(4) 0.0603(4) 0.124(5) Uani 1 1 d D U . . .
C15G C 0.4680(4) 0.5755(4) 0.0579(4) 0.138(6) Uani 1 1 d D U . . .
H15G H 0.4457 0.5922 0.0498 0.166 Uiso 1 1 calc R U . . .
C16G C 0.4585(5) 0.5417(5) 0.0666(4) 0.148(6) Uani 1 1 d D U . . .
H16G H 0.4302 0.5343 0.0631 0.178 Uiso 1 1 calc R U . . .
C17G C 0.4913(5) 0.5183(5) 0.0810(4) 0.148(6) Uani 1 1 d D U . . .
H17G H 0.4853 0.4944 0.0866 0.177 Uiso 1 1 calc R U . . .
C18G C 0.5317(5) 0.5296(4) 0.0868(4) 0.139(6) Uani 1 1 d D U . . .
H18G H 0.5532 0.5146 0.0985 0.167 Uiso 1 1 calc R U . . .
C19G C 0.5434(4) 0.5636(4) 0.0760(4) 0.121(5) Uani 1 1 d D U . . .
C20G C 0.5858(4) 0.5739(4) 0.0799(3) 0.117(4) Uani 1 1 d D U . . .
C21G C 0.5952(4) 0.6064(4) 0.0682(4) 0.138(6) Uani 1 1 d D U . . .
C22G C 0.6372(5) 0.6193(5) 0.0730(5) 0.165(7) Uani 1 1 d D U . . .
H22G H 0.6594 0.6057 0.0854 0.198 Uiso 1 1 calc R U . . .
C23G C 0.6469(6) 0.6501(6) 0.0608(5) 0.183(7) Uani 1 1 d D U . . .
H23G H 0.6752 0.6561 0.0628 0.220 Uiso 1 1 calc R U . . .
C24G C 0.6139(6) 0.6728(6) 0.0449(5) 0.193(8) Uani 1 1 d D U . . .
H24G H 0.6199 0.6940 0.0355 0.232 Uiso 1 1 calc R U . . .
C25G C 0.5738(5) 0.6645(5) 0.0431(5) 0.175(7) Uani 1 1 d D U . . .
H25G H 0.5526 0.6822 0.0350 0.210 Uiso 1 1 calc R U . . .
C26G C 0.5616(4) 0.6306(4) 0.0528(4) 0.144(6) Uani 1 1 d D U . . .
C27G C 0.6206(4) 0.5477(4) 0.0953(3) 0.113(4) Uani 1 1 d D U . . .
C28G C 0.6353(4) 0.5469(4) 0.1237(3) 0.110(5) Uani 1 1 d D U . . .
H28G H 0.6246 0.5642 0.1340 0.132 Uiso 1 1 calc R U . . .
C29G C 0.6658(4) 0.5215(4) 0.1384(3) 0.104(4) Uani 1 1 d D U . . .
H29G H 0.6768 0.5223 0.1582 0.125 Uiso 1 1 calc R U . . .
C30G C 0.6793(4) 0.4952(3) 0.1227(3) 0.097(4) Uani 1 1 d D U . . .
C31G C 0.6668(5) 0.4982(4) 0.0940(3) 0.117(5) Uani 1 1 d D U . . .
H31G H 0.6793 0.4824 0.0837 0.140 Uiso 1 1 calc R U . . .
C32G C 0.6369(5) 0.5230(4) 0.0796(3) 0.122(5) Uani 1 1 d D U . . .
H32G H 0.6276 0.5235 0.0597 0.147 Uiso 1 1 calc R U . . .
C33G C 0.6942(4) 0.4387(4) 0.1462(3) 0.102(4) Uani 1 1 d D U . . .
H33G H 0.6651 0.4360 0.1437 0.122 Uiso 1 1 calc R U . . .
C34G C 0.7247(4) 0.4107(4) 0.1607(3) 0.102(4) Uani 1 1 d D U . . .
C35G C 0.7133(4) 0.3773(3) 0.1705(3) 0.099(4) Uani 1 1 d D U . . .
H35G H 0.6847 0.3721 0.1685 0.118 Uiso 1 1 calc R U . . .
C36G C 0.7445(4) 0.3518(4) 0.1833(3) 0.109(5) Uani 1 1 d D U . . .
H36G H 0.7382 0.3291 0.1906 0.131 Uiso 1 1 calc R U . . .
C37G C 0.7848(5) 0.3609(4) 0.1846(3) 0.110(5) Uani 1 1 d D U . . .
H37G H 0.8067 0.3439 0.1929 0.132 Uiso 1 1 calc R U . . .
C38G C 0.7945(4) 0.3939(4) 0.1745(3) 0.110(5) Uani 1 1 d D U . . .
H38G H 0.8230 0.3991 0.1762 0.132 Uiso 1 1 calc R U . . .
N1H N 0.2449(5) 0.4908(3) 0.3919(3) 0.134(5) Uani 1 1 d D U . . .
N2H N 0.2342(4) 0.4207(3) 0.3811(3) 0.119(4) Uani 1 1 d D U . . .
N3H N 0.1663(4) 0.0374(3) 0.3096(3) 0.114(4) Uani 1 1 d D U . . .
N4H N 0.1528(4) -0.0315(3) 0.2970(3) 0.128(4) Uani 1 1 d D U . . .
C1H C 0.2495(7) 0.5269(4) 0.3961(4) 0.161(7) Uani 1 1 d D U . . .
H1H H 0.2440 0.5431 0.3804 0.194 Uiso 1 1 calc R U . . .
C2H C 0.2623(10) 0.5415(5) 0.4230(4) 0.210(9) Uani 1 1 d D U . . .
H2H H 0.2694 0.5670 0.4257 0.252 Uiso 1 1 calc R U . . .
C3H C 0.2645(11) 0.5196(5) 0.4454(4) 0.231(10) Uani 1 1 d D U . . .
H3H H 0.2704 0.5300 0.4636 0.277 Uiso 1 1 calc R U . . .
C4H C 0.2580(10) 0.4819(5) 0.4413(4) 0.214(9) Uani 1 1 d D U . . .
H4H H 0.2616 0.4655 0.4566 0.257 Uiso 1 1 calc R U . . .
C5H C 0.2461(8) 0.4687(4) 0.4137(4) 0.160(6) Uani 1 1 d D U . . .
C6H C 0.2410(7) 0.4292(4) 0.4065(4) 0.147(6) Uani 1 1 d D U . . .
H6H H 0.2428 0.4109 0.4204 0.176 Uiso 1 1 calc R U . . .
C7H C 0.2288(4) 0.3819(3) 0.3739(4) 0.116(5) Uani 1 1 d D U . . .
C8H C 0.1892(5) 0.3686(4) 0.3593(4) 0.132(6) Uani 1 1 d D U . . .
H8H H 0.1660 0.3851 0.3542 0.158 Uiso 1 1 calc R U . . .
C9H C 0.1835(5) 0.3313(4) 0.3522(4) 0.134(6) Uani 1 1 d D U . . .
H9H H 0.1564 0.3223 0.3423 0.161 Uiso 1 1 calc R U . . .
C10H C 0.2179(4) 0.3068(3) 0.3598(4) 0.118(5) Uani 1 1 d D U . . .
C11H C 0.2574(4) 0.3215(3) 0.3743(3) 0.114(5) Uani 1 1 d D U . . .
H11H H 0.2808 0.3054 0.3799 0.137 Uiso 1 1 calc R U . . .
C12H C 0.2632(5) 0.3586(3) 0.3806(4) 0.117(5) Uani 1 1 d D U . . .
H12H H 0.2905 0.3680 0.3894 0.140 Uiso 1 1 calc R U . . .
C13H C 0.2112(5) 0.2661(3) 0.3532(3) 0.110(4) Uani 1 1 d D U . . .
C14H C 0.2177(5) 0.2405(3) 0.3758(3) 0.111(4) Uani 1 1 d D U . . .
C15H C 0.2299(5) 0.2506(4) 0.4048(3) 0.113(4) Uani 1 1 d D U . . .
H15H H 0.2323 0.2762 0.4093 0.135 Uiso 1 1 calc R U . . .
C16H C 0.2381(6) 0.2259(4) 0.4262(3) 0.134(5) Uani 1 1 d D U . . .
H16H H 0.2487 0.2339 0.4451 0.161 Uiso 1 1 calc R U . . .
C17H C 0.2308(6) 0.1885(4) 0.4198(3) 0.133(5) Uani 1 1 d D U . . .
H17H H 0.2350 0.1710 0.4345 0.160 Uiso 1 1 calc R U . . .
C18H C 0.2177(5) 0.1769(4) 0.3930(3) 0.125(5) Uani 1 1 d D U . . .
H18H H 0.2131 0.1512 0.3895 0.150 Uiso 1 1 calc R U . . .
C19H C 0.2102(5) 0.2017(3) 0.3695(3) 0.113(4) Uani 1 1 d D U . . .
C20H C 0.2001(5) 0.1896(3) 0.3412(3) 0.107(4) Uani 1 1 d D U . . .
C21H C 0.1930(5) 0.2146(3) 0.3193(3) 0.111(4) Uani 1 1 d D U . . .
C22H C 0.1837(5) 0.2042(4) 0.2904(3) 0.111(4) Uani 1 1 d D U . . .
H22H H 0.1797 0.1787 0.2859 0.134 Uiso 1 1 calc R U . . .
C23H C 0.1802(5) 0.2281(4) 0.2695(3) 0.122(5) Uani 1 1 d D U . . .
H23H H 0.1742 0.2194 0.2508 0.147 Uiso 1 1 calc R U . . .
C24H C 0.1855(6) 0.2664(4) 0.2753(3) 0.135(6) Uani 1 1 d D U . . .
H24H H 0.1816 0.2837 0.2606 0.162 Uiso 1 1 calc R U . . .
C25H C 0.1962(5) 0.2779(4) 0.3024(3) 0.124(5) Uani 1 1 d D U . . .
H25H H 0.2010 0.3036 0.3060 0.149 Uiso 1 1 calc R U . . .
C26H C 0.2007(5) 0.2541(3) 0.3256(3) 0.111(4) Uani 1 1 d D U . . .
C27H C 0.1920(4) 0.1489(3) 0.3343(3) 0.107(4) Uani 1 1 d D U . . .
C28H C 0.1571(4) 0.1316(4) 0.3373(4) 0.116(5) Uani 1 1 d D U . . .
H28H H 0.1389 0.1446 0.3453 0.140 Uiso 1 1 calc R U . . .
C29H C 0.1485(4) 0.0949(4) 0.3286(4) 0.113(5) Uani 1 1 d D U . . .
H29H H 0.1234 0.0836 0.3296 0.136 Uiso 1 1 calc R U . . .
C30H C 0.1761(4) 0.0747(3) 0.3184(4) 0.111(4) Uani 1 1 d D U . . .
C31H C 0.2118(4) 0.0920(3) 0.3166(4) 0.106(5) Uani 1 1 d D U . . .
H31H H 0.2306 0.0792 0.3091 0.128 Uiso 1 1 calc R U . . .
C32H C 0.2201(5) 0.1278(4) 0.3256(4) 0.115(5) Uani 1 1 d D U . . .
H32H H 0.2461 0.1385 0.3259 0.138 Uiso 1 1 calc R U . . .
C33H C 0.1469(5) 0.0313(4) 0.2833(4) 0.116(5) Uani 1 1 d D U . . .
H33H H 0.1385 0.0509 0.2701 0.139 Uiso 1 1 calc R U . . .
C34H C 0.1387(6) -0.0073(4) 0.2750(4) 0.132(5) Uani 1 1 d D U . . .
C35H C 0.1185(6) -0.0176(4) 0.2475(4) 0.155(6) Uani 1 1 d D U . . .
H35H H 0.1102 0.0000 0.2328 0.186 Uiso 1 1 calc R U . . .
C36H C 0.1106(7) -0.0558(5) 0.2424(4) 0.163(7) Uani 1 1 d D U . . .
H36H H 0.0966 -0.0645 0.2241 0.196 Uiso 1 1 calc R U . . .
C37H C 0.1235(6) -0.0796(5) 0.2641(4) 0.158(7) Uani 1 1 d D U . . .
H37H H 0.1180 -0.1052 0.2608 0.190 Uiso 1 1 calc R U . . .
C38H C 0.1443(6) -0.0680(4) 0.2909(4) 0.140(6) Uani 1 1 d D U . . .
H38H H 0.1529 -0.0857 0.3055 0.169 Uiso 1 1 calc R U . . .
N1I N 0.1707(4) 0.4655(4) 0.3479(3) 0.142(5) Uani 1 1 d D U . . .
N2I N 0.2150(4) 0.4343(3) 0.3199(3) 0.112(4) Uani 1 1 d D U . . .
N3I N 0.4201(4) 0.2221(3) 0.1596(3) 0.108(4) Uani 1 1 d D U . . .
N4I N 0.4523(4) 0.1822(4) 0.1282(3) 0.140(5) Uani 1 1 d D U . . .
C1I C 0.1498(6) 0.4812(6) 0.3633(4) 0.165(7) Uani 1 1 d D U . . .
H1I H 0.1644 0.4966 0.3785 0.199 Uiso 1 1 calc R U . . .
C2I C 0.1070(6) 0.4760(7) 0.3578(5) 0.183(7) Uani 1 1 d D U . . .
H2I H 0.0935 0.4832 0.3711 0.219 Uiso 1 1 calc R U . . .
C3I C 0.0851(6) 0.4605(7) 0.3335(5) 0.185(7) Uani 1 1 d D U . . .
H3I H 0.0554 0.4599 0.3281 0.222 Uiso 1 1 calc R U . . .
C4I C 0.1059(5) 0.4456(6) 0.3160(4) 0.166(6) Uani 1 1 d D U . . .
H4I H 0.0911 0.4331 0.2993 0.199 Uiso 1 1 calc R U . . .
C5I C 0.1492(5) 0.4494(5) 0.3238(4) 0.138(5) Uani 1 1 d D U . . .
C6I C 0.1757(4) 0.4328(5) 0.3085(4) 0.128(5) Uani 1 1 d D U . . .
H6I H 0.1639 0.4214 0.2908 0.154 Uiso 1 1 calc R U . . .
C7I C 0.2396(4) 0.4156(4) 0.3050(3) 0.106(4) Uani 1 1 d D U . . .
C8I C 0.2434(5) 0.3777(4) 0.3071(3) 0.114(5) Uani 1 1 d D U . . .
H8I H 0.2307 0.3644 0.3187 0.136 Uiso 1 1 calc R U . . .
C9I C 0.2659(5) 0.3589(4) 0.2921(3) 0.106(4) Uani 1 1 d D U . . .
H9I H 0.2675 0.3327 0.2932 0.127 Uiso 1 1 calc R U . . .
C10I C 0.2860(4) 0.3775(3) 0.2755(3) 0.103(4) Uani 1 1 d D U . . .
C11I C 0.2821(5) 0.4159(3) 0.2743(3) 0.115(5) Uani 1 1 d D U . . .
H11I H 0.2944 0.4294 0.2626 0.138 Uiso 1 1 calc R U . . .
C12I C 0.2606(6) 0.4350(4) 0.2897(4) 0.132(5) Uani 1 1 d D U . . .
H12I H 0.2604 0.4613 0.2898 0.158 Uiso 1 1 calc R U . . .
C13I C 0.3093(4) 0.3563(4) 0.2589(3) 0.100(4) Uani 1 1 d D U . . .
C14I C 0.2861(4) 0.3433(4) 0.2322(3) 0.117(5) Uani 1 1 d D U . . .
C15I C 0.2425(5) 0.3520(6) 0.2195(4) 0.157(7) Uani 1 1 d D U . . .
H15I H 0.2288 0.3678 0.2292 0.188 Uiso 1 1 calc R U . . .
C16I C 0.2203(5) 0.3380(6) 0.1938(4) 0.166(7) Uani 1 1 d D U . . .
H16I H 0.1910 0.3422 0.1866 0.199 Uiso 1 1 calc R U . . .
C17I C 0.2404(5) 0.3174(6) 0.1781(4) 0.167(8) Uani 1 1 d D U . . .
H17I H 0.2256 0.3103 0.1595 0.201 Uiso 1 1 calc R U . . .
C18I C 0.2808(5) 0.3078(5) 0.1894(3) 0.143(6) Uani 1 1 d D U . . .
H18I H 0.2933 0.2919 0.1791 0.172 Uiso 1 1 calc R U . . .
C19I C 0.3061(4) 0.3206(4) 0.2166(3) 0.113(4) Uani 1 1 d D U . . .
C20I C 0.3494(4) 0.3118(4) 0.2283(3) 0.101(4) Uani 1 1 d D U . . .
C21I C 0.3725(4) 0.3245(4) 0.2547(3) 0.095(4) Uani 1 1 d D U . . .
C22I C 0.4157(4) 0.3158(4) 0.2680(3) 0.111(5) Uani 1 1 d D U . . .
H22I H 0.4295 0.2997 0.2586 0.134 Uiso 1 1 calc R U . . .
C23I C 0.4377(5) 0.3297(5) 0.2933(4) 0.139(6) Uani 1 1 d D U . . .
H23I H 0.4667 0.3244 0.3010 0.167 Uiso 1 1 calc R U . . .
C24I C 0.4171(5) 0.3521(5) 0.3080(4) 0.134(6) Uani 1 1 d D U . . .
H24I H 0.4327 0.3622 0.3255 0.160 Uiso 1 1 calc R U . . .
C25I C 0.3753(4) 0.3596(4) 0.2976(3) 0.113(5) Uani 1 1 d D U . . .
H25I H 0.3621 0.3735 0.3085 0.136 Uiso 1 1 calc R U . . .
C26I C 0.3513(4) 0.3470(4) 0.2706(3) 0.099(4) Uani 1 1 d D U . . .
C27I C 0.3697(5) 0.2879(3) 0.2116(3) 0.099(4) Uani 1 1 d D U . . .
C28I C 0.3685(5) 0.2501(3) 0.2127(3) 0.112(5) Uani 1 1 d D U . . .
H28I H 0.3561 0.2386 0.2253 0.135 Uiso 1 1 calc R U . . .
C29I C 0.3850(5) 0.2282(4) 0.1957(3) 0.113(5) Uani 1 1 d D U . . .
H29I H 0.3840 0.2020 0.1969 0.136 Uiso 1 1 calc R U . . .
C30I C 0.4030(5) 0.2446(4) 0.1770(3) 0.099(4) Uani 1 1 d D U . . .
C31I C 0.4055(4) 0.2822(4) 0.1767(3) 0.097(4) Uani 1 1 d D U . . .
H31I H 0.4197 0.2937 0.1652 0.116 Uiso 1 1 calc R U . . .
C32I C 0.3879(4) 0.3041(4) 0.1928(3) 0.092(4) Uani 1 1 d D U . . .
H32I H 0.3882 0.3302 0.1910 0.110 Uiso 1 1 calc R U . . .
C33I C 0.3935(5) 0.2049(5) 0.1393(3) 0.130(6) Uani 1 1 d D U . . .
H33I H 0.3643 0.2068 0.1364 0.156 Uiso 1 1 calc R U . . .
C34I C 0.4100(5) 0.1827(6) 0.1211(4) 0.157(7) Uani 1 1 d D U . . .
C35I C 0.3850(6) 0.1598(7) 0.1001(4) 0.187(8) Uani 1 1 d D U . . .
H35I H 0.3560 0.1567 0.0978 0.225 Uiso 1 1 calc R U . . .
C36I C 0.4045(7) 0.1418(7) 0.0828(5) 0.202(8) Uani 1 1 d D U . . .
H36I H 0.3885 0.1314 0.0654 0.242 Uiso 1 1 calc R U . . .
C37I C 0.4474(7) 0.1396(8) 0.0917(5) 0.217(10) Uani 1 1 d D U . . .
H37I H 0.4608 0.1226 0.0829 0.260 Uiso 1 1 calc R U . . .
C38I C 0.4715(6) 0.1616(7) 0.1131(5) 0.186(8) Uani 1 1 d D U . . .
H38I H 0.5011 0.1623 0.1171 0.223 Uiso 1 1 calc R U . . .
N1J N 0.5377(4) 0.1994(4) 0.1613(3) 0.119(4) Uani 1 1 d D U . . .
N2J N 0.4887(4) 0.1701(3) 0.1866(2) 0.097(3) Uani 1 1 d D U . . .
N3J N 0.2344(4) -0.0173(3) 0.3278(3) 0.128(4) Uani 1 1 d D U . . .
N4J N 0.1934(5) -0.0569(4) 0.3536(4) 0.150(5) Uani 1 1 d D U . . .
C1J C 0.5624(5) 0.2164(5) 0.1493(4) 0.134(6) Uani 1 1 d D U . . .
H1J H 0.5522 0.2375 0.1379 0.161 Uiso 1 1 calc R U . . .
C2J C 0.6031(5) 0.2042(5) 0.1528(4) 0.145(6) Uani 1 1 d D U . . .
H2J H 0.6202 0.2170 0.1439 0.174 Uiso 1 1 calc R U . . .
C3J C 0.6185(5) 0.1745(5) 0.1687(4) 0.151(7) Uani 1 1 d D U . . .
H3J H 0.6460 0.1660 0.1707 0.182 Uiso 1 1 calc R U . . .
C4J C 0.5939(5) 0.1566(5) 0.1821(5) 0.162(7) Uani 1 1 d D U . . .
H4J H 0.6040 0.1356 0.1936 0.194 Uiso 1 1 calc R U . . .
C5J C 0.5535(5) 0.1703(5) 0.1782(4) 0.131(5) Uani 1 1 d D U . . .
C6J C 0.5241(4) 0.1537(4) 0.1910(4) 0.121(5) Uani 1 1 d D U . . .
H6J H 0.5308 0.1319 0.2020 0.145 Uiso 1 1 calc R U . . .
C7J C 0.4604(4) 0.1536(4) 0.2000(3) 0.099(4) Uani 1 1 d D U . . .
C8J C 0.4242(4) 0.1357(4) 0.1849(3) 0.116(5) Uani 1 1 d D U . . .
H8J H 0.4168 0.1341 0.1651 0.139 Uiso 1 1 calc R U . . .
C9J C 0.3986(5) 0.1200(4) 0.1991(3) 0.113(5) Uani 1 1 d D U . . .
H9J H 0.3735 0.1081 0.1886 0.136 Uiso 1 1 calc R U . . .
C10J C 0.4085(4) 0.1210(4) 0.2283(3) 0.095(4) Uani 1 1 d D U . . .
C11J C 0.4444(4) 0.1408(4) 0.2429(3) 0.104(4) Uani 1 1 d D U . . .
H11J H 0.4514 0.1437 0.2626 0.125 Uiso 1 1 calc R U . . .
C12J C 0.4701(5) 0.1561(4) 0.2286(3) 0.108(5) Uani 1 1 d D U . . .
H12J H 0.4949 0.1687 0.2389 0.129 Uiso 1 1 calc R U . . .
C13J C 0.3818(4) 0.1019(3) 0.2436(3) 0.112(4) Uani 1 1 d D U . . .
C14J C 0.3486(4) 0.1210(3) 0.2493(4) 0.112(4) Uani 1 1 d D U . . .
C15J C 0.3403(5) 0.1593(4) 0.2428(4) 0.137(6) Uani 1 1 d D U . . .
H15J H 0.3570 0.1725 0.2337 0.165 Uiso 1 1 calc R U . . .
C16J C 0.3086(6) 0.1774(5) 0.2495(5) 0.160(6) Uani 1 1 d D U . . .
H16J H 0.3034 0.2029 0.2450 0.192 Uiso 1 1 calc R U . . .
C17J C 0.2839(6) 0.1584(5) 0.2630(5) 0.153(6) Uani 1 1 d D U . . .
H17J H 0.2625 0.1714 0.2680 0.184 Uiso 1 1 calc R U . . .
C18J C 0.2898(5) 0.1221(4) 0.2692(4) 0.144(6) Uani 1 1 d D U . . .
H18J H 0.2710 0.1094 0.2768 0.173 Uiso 1 1 calc R U . . .
C19J C 0.3246(5) 0.1024(3) 0.2645(4) 0.121(5) Uani 1 1 d D U . . .
C20J C 0.3310(5) 0.0639(3) 0.2708(4) 0.127(4) Uani 1 1 d D U . . .
C21J C 0.3598(6) 0.0446(4) 0.2613(5) 0.146(5) Uani 1 1 d D U . . .
C22J C 0.3650(6) 0.0050(4) 0.2660(5) 0.165(6) Uani 1 1 d D U . . .
H22J H 0.3472 -0.0079 0.2744 0.198 Uiso 1 1 calc R U . . .
C23J C 0.3948(7) -0.0135(5) 0.2587(6) 0.188(7) Uani 1 1 d D U . . .
H23J H 0.3982 -0.0394 0.2620 0.226 Uiso 1 1 calc R U . . .
C24J C 0.4213(7) 0.0056(5) 0.2459(6) 0.185(7) Uani 1 1 d D U . . .
H24J H 0.4415 -0.0079 0.2401 0.222 Uiso 1 1 calc R U . . .
C25J C 0.4184(6) 0.0431(4) 0.2416(5) 0.155(6) Uani 1 1 d D U . . .
H25J H 0.4381 0.0554 0.2346 0.186 Uiso 1 1 calc R U . . .
C26J C 0.3861(5) 0.0638(3) 0.2478(4) 0.133(5) Uani 1 1 d D U . . .
C27J C 0.3039(5) 0.0433(4) 0.2848(3) 0.120(4) Uani 1 1 d D U . . .
C28J C 0.2681(5) 0.0251(5) 0.2705(3) 0.133(5) Uani 1 1 d D U . . .
H28J H 0.2590 0.0256 0.2506 0.159 Uiso 1 1 calc R U . . .
C29J C 0.2442(5) 0.0057(4) 0.2847(3) 0.124(5) Uani 1 1 d D U . . .
H29J H 0.2190 -0.0064 0.2744 0.149 Uiso 1 1 calc R U . . .
C30J C 0.2578(5) 0.0043(4) 0.3137(3) 0.119(5) Uani 1 1 d D U . . .
C31J C 0.2934(5) 0.0235(5) 0.3283(3) 0.149(6) Uani 1 1 d D U . . .
H31J H 0.3027 0.0230 0.3482 0.178 Uiso 1 1 calc R U . . .
C32J C 0.3154(5) 0.0434(5) 0.3139(3) 0.138(6) Uani 1 1 d D U . . .
H32J H 0.3390 0.0575 0.3242 0.166 Uiso 1 1 calc R U . . .
C33J C 0.2498(5) -0.0504(4) 0.3351(4) 0.137(6) Uani 1 1 d D U . . .
H33J H 0.2741 -0.0590 0.3311 0.164 Uiso 1 1 calc R U . . .
C34J C 0.2278(6) -0.0732(4) 0.3498(4) 0.144(5) Uani 1 1 d D U . . .
C35J C 0.2417(6) -0.1086(4) 0.3599(4) 0.154(6) Uani 1 1 d D U . . .
H35J H 0.2665 -0.1188 0.3577 0.185 Uiso 1 1 calc R U . . .
C36J C 0.2176(6) -0.1281(5) 0.3733(5) 0.169(7) Uani 1 1 d D U . . .
H36J H 0.2253 -0.1523 0.3804 0.203 Uiso 1 1 calc R U . . .
C37J C 0.1826(7) -0.1116(5) 0.3762(5) 0.185(7) Uani 1 1 d D U . . .
H37J H 0.1659 -0.1248 0.3852 0.222 Uiso 1 1 calc R U . . .
C38J C 0.1705(6) -0.0762(5) 0.3665(5) 0.167(6) Uani 1 1 d D U . . .
H38J H 0.1459 -0.0657 0.3689 0.201 Uiso 1 1 calc R U . . .
N1L N 0.1260(4) -0.0023(4) 0.3417(3) 0.128(4) Uani 1 1 d D U . . .
N2L N 0.2009(4) 0.0188(3) 0.3702(3) 0.116(4) Uani 1 1 d D U . . .
N3L N 0.5935(4) 0.1865(4) 0.5220(3) 0.121(4) Uani 1 1 d D U . . .
N4L N 0.6655(4) 0.2124(4) 0.5511(3) 0.128(4) Uani 1 1 d D U . . .
C1L C 0.0886(5) -0.0150(5) 0.3266(4) 0.135(5) Uani 1 1 d D U . . .
H1L H 0.0861 -0.0282 0.3098 0.162 Uiso 1 1 calc R U . . .
C2L C 0.0528(5) -0.0094(6) 0.3350(4) 0.152(6) Uani 1 1 d D U . . .
H2L H 0.0267 -0.0202 0.3248 0.183 Uiso 1 1 calc R U . . .
C3L C 0.0560(5) 0.0116(5) 0.3578(4) 0.148(6) Uani 1 1 d D U . . .
H3L H 0.0315 0.0193 0.3620 0.177 Uiso 1 1 calc R U . . .
C4L C 0.0953(5) 0.0220(5) 0.3752(4) 0.153(6) Uani 1 1 d D U . . .
H4L H 0.0985 0.0337 0.3926 0.184 Uiso 1 1 calc R U . . .
C5L C 0.1298(4) 0.0147(5) 0.3662(4) 0.127(5) Uani 1 1 d D U . . .
C6L C 0.1719(4) 0.0284(4) 0.3805(4) 0.128(5) Uani 1 1 d D U . . .
H6L H 0.1775 0.0438 0.3965 0.153 Uiso 1 1 calc R U . . .
C7L C 0.2410(4) 0.0355(4) 0.3831(4) 0.119(5) Uani 1 1 d D U . . .
C8L C 0.2762(4) 0.0131(4) 0.3929(4) 0.136(6) Uani 1 1 d D U . . .
H8L H 0.2743 -0.0128 0.3898 0.163 Uiso 1 1 calc R U . . .
C9L C 0.3144(4) 0.0293(4) 0.4076(4) 0.150(6) Uani 1 1 d D U . . .
H9L H 0.3382 0.0140 0.4152 0.180 Uiso 1 1 calc R U . . .
C10L C 0.3185(4) 0.0682(4) 0.4116(4) 0.144(5) Uani 1 1 d D U . . .
C11L C 0.2833(4) 0.0890(4) 0.3975(3) 0.130(5) Uani 1 1 d D U . . .
H11L H 0.2864 0.1149 0.3960 0.156 Uiso 1 1 calc R U . . .
C12L C 0.2443(4) 0.0738(4) 0.3858(4) 0.122(5) Uani 1 1 d D U . . .
H12L H 0.2201 0.0890 0.3797 0.147 Uiso 1 1 calc R U . . .
C13L C 0.3609(4) 0.0845(5) 0.4279(4) 0.154(5) Uani 1 1 d D U . . .
C14L C 0.3636(5) 0.1068(6) 0.4516(4) 0.175(7) Uani 1 1 d D U . . .
C15L C 0.3286(5) 0.1159(7) 0.4612(4) 0.192(8) Uani 1 1 d D U . . .
H15L H 0.3022 0.1053 0.4515 0.230 Uiso 1 1 calc R U . . .
C16L C 0.3303(6) 0.1386(8) 0.4829(5) 0.217(9) Uani 1 1 d D U . . .
H16L H 0.3062 0.1434 0.4885 0.260 Uiso 1 1 calc R U . . .
C17L C 0.3693(6) 0.1549(8) 0.4971(5) 0.213(9) Uani 1 1 d D U . . .
H17L H 0.3725 0.1679 0.5141 0.256 Uiso 1 1 calc R U . . .
C18L C 0.4019(6) 0.1523(6) 0.4869(5) 0.192(8) Uani 1 1 d D U . . .
H18L H 0.4255 0.1679 0.4942 0.231 Uiso 1 1 calc R U . . .
C19L C 0.4019(5) 0.1263(6) 0.4650(4) 0.162(6) Uani 1 1 d D U . . .
C20L C 0.4381(4) 0.1202(5) 0.4566(4) 0.150(5) Uani 1 1 d D U . . .
C21L C 0.4339(5) 0.1013(6) 0.4317(4) 0.168(6) Uani 1 1 d D U . . .
C22L C 0.4679(6) 0.0975(8) 0.4198(5) 0.206(8) Uani 1 1 d D U . . .
H22L H 0.4944 0.1075 0.4301 0.247 Uiso 1 1 calc R U . . .
C23L C 0.4647(6) 0.0809(8) 0.3953(5) 0.220(9) Uani 1 1 d D U . . .
H23L H 0.4878 0.0800 0.3881 0.264 Uiso 1 1 calc R U . . .
C24L C 0.4262(6) 0.0648(8) 0.3805(5) 0.215(9) Uani 1 1 d D U . . .
H24L H 0.4227 0.0534 0.3629 0.259 Uiso 1 1 calc R U . . .
C25L C 0.3938(6) 0.0656(7) 0.3917(4) 0.193(8) Uani 1 1 d D U . . .
H25L H 0.3686 0.0536 0.3815 0.231 Uiso 1 1 calc R U . . .
C26L C 0.3946(5) 0.0828(6) 0.4172(4) 0.159(6) Uani 1 1 d D U . . .
C27L C 0.4790(4) 0.1377(4) 0.4727(4) 0.140(5) Uani 1 1 d D U . . .
C28L C 0.5108(5) 0.1163(5) 0.4897(4) 0.155(6) Uani 1 1 d D U . . .
H28L H 0.5075 0.0902 0.4901 0.186 Uiso 1 1 calc R U . . .
C29L C 0.5483(5) 0.1329(4) 0.5064(5) 0.168(8) Uani 1 1 d D U . . .
H29L H 0.5695 0.1179 0.5185 0.201 Uiso 1 1 calc R U . . .
C30L C 0.5547(5) 0.1706(4) 0.5053(3) 0.128(5) Uani 1 1 d D U . . .
C31L C 0.5231(5) 0.1918(4) 0.4878(4) 0.138(6) Uani 1 1 d D U . . .
H31L H 0.5262 0.2179 0.4871 0.165 Uiso 1 1 calc R U . . .
C32L C 0.4873(4) 0.1750(4) 0.4713(4) 0.140(6) Uani 1 1 d D U . . .
H32L H 0.4670 0.1898 0.4583 0.168 Uiso 1 1 calc R U . . .
C33L C 0.5932(5) 0.2041(5) 0.5448(3) 0.128(5) Uani 1 1 d D U . . .
H33L H 0.5683 0.2073 0.5497 0.153 Uiso 1 1 calc R U . . .
C34L C 0.6334(5) 0.2186(5) 0.5621(3) 0.130(5) Uani 1 1 d D U . . .
C35L C 0.6383(5) 0.2412(5) 0.5856(4) 0.147(6) Uani 1 1 d D U . . .
H35L H 0.6147 0.2486 0.5909 0.176 Uiso 1 1 calc R U . . .
C36L C 0.6790(5) 0.2528(6) 0.6011(4) 0.160(7) Uani 1 1 d D U . . .
H36L H 0.6840 0.2656 0.6183 0.193 Uiso 1 1 calc R U . . .
C37L C 0.7110(5) 0.2448(6) 0.5903(4) 0.160(7) Uani 1 1 d D U . . .
H37L H 0.7386 0.2530 0.5999 0.192 Uiso 1 1 calc R U . . .
C38L C 0.7041(5) 0.2252(5) 0.5659(4) 0.145(6) Uani 1 1 d D U . . .
H38L H 0.7270 0.2203 0.5591 0.174 Uiso 1 1 calc R U . . .
N1M N 0.6618(5) 0.1353(4) 0.5349(3) 0.141(5) Uani 1 1 d D U . . .
N2M N 0.6305(4) 0.1518(4) 0.4822(2) 0.123(4) Uani 1 1 d D U . . .
N3M N 0.5052(4) 0.2496(3) 0.1926(2) 0.100(4) Uani 1 1 d D U . . .
N4M N 0.4803(4) 0.2589(4) 0.1387(3) 0.118(4) Uani 1 1 d D U . . .
C1M C 0.6784(7) 0.1283(5) 0.5621(3) 0.161(7) Uani 1 1 d D U . . .
H1M H 0.6861 0.1483 0.5749 0.193 Uiso 1 1 calc R U . . .
C2M C 0.6847(9) 0.0922(5) 0.5721(4) 0.198(9) Uani 1 1 d D U . . .
H2M H 0.6969 0.0878 0.5916 0.238 Uiso 1 1 calc R U . . .
C3M C 0.6737(10) 0.0636(5) 0.5543(4) 0.214(10) Uani 1 1 d D U . . .
H3M H 0.6772 0.0390 0.5612 0.257 Uiso 1 1 calc R U . . .
C4M C 0.6573(9) 0.0702(5) 0.5258(4) 0.208(9) Uani 1 1 d D U . . .
H4M H 0.6499 0.0504 0.5128 0.249 Uiso 1 1 calc R U . . .
C5M C 0.6523(8) 0.1068(5) 0.5170(3) 0.173(7) Uani 1 1 d D U . . .
C6M C 0.6339(7) 0.1178(5) 0.4878(3) 0.154(7) Uani 1 1 d D U . . .
H6M H 0.6248 0.0998 0.4734 0.185 Uiso 1 1 calc R U . . .
C7M C 0.6168(5) 0.1621(5) 0.4531(3) 0.123(5) Uani 1 1 d D U . . .
C8M C 0.6445(5) 0.1768(5) 0.4408(3) 0.123(5) Uani 1 1 d D U . . .
H8M H 0.6731 0.1797 0.4514 0.148 Uiso 1 1 calc R U . . .
C9M C 0.6305(4) 0.1875(5) 0.4127(3) 0.118(5) Uani 1 1 d D U . . .
H9M H 0.6501 0.1967 0.4041 0.142 Uiso 1 1 calc R U . . .
C10M C 0.5883(4) 0.1849(4) 0.3969(3) 0.110(4) Uani 1 1 d D U . . .
C11M C 0.5608(4) 0.1712(5) 0.4108(3) 0.124(5) Uani 1 1 d D U . . .
H11M H 0.5318 0.1698 0.4009 0.149 Uiso 1 1 calc R U . . .
C12M C 0.5745(4) 0.1598(5) 0.4385(3) 0.121(5) Uani 1 1 d D U . . .
H12M H 0.5552 0.1506 0.4473 0.145 Uiso 1 1 calc R U . . .
C13M C 0.5744(5) 0.1953(4) 0.3663(2) 0.111(4) Uani 1 1 d D U . . .
C14M C 0.5686(5) 0.1657(4) 0.3467(3) 0.108(4) Uani 1 1 d D U . . .
C15M C 0.5722(4) 0.1276(4) 0.3541(3) 0.105(4) Uani 1 1 d D U . . .
H15M H 0.5802 0.1213 0.3734 0.126 Uiso 1 1 calc R U . . .
C16M C 0.5647(5) 0.0997(4) 0.3349(3) 0.121(5) Uani 1 1 d D U . . .
H16M H 0.5658 0.0746 0.3405 0.145 Uiso 1 1 calc R U . . .
C17M C 0.5554(5) 0.1094(4) 0.3065(3) 0.126(5) Uani 1 1 d D U . . .
H17M H 0.5529 0.0904 0.2930 0.151 Uiso 1 1 calc R U . . .
C18M C 0.5501(5) 0.1444(4) 0.2980(3) 0.120(5) Uani 1 1 d D U . . .
H18M H 0.5419 0.1495 0.2785 0.144 Uiso 1 1 calc R U . . .
C19M C 0.5561(4) 0.1749(3) 0.3174(3) 0.104(4) Uani 1 1 d D U . . .
C20M C 0.5502(5) 0.2130(4) 0.3092(2) 0.108(4) Uani 1 1 d D U . . .
C21M C 0.5545(5) 0.2415(4) 0.3288(3) 0.106(4) Uani 1 1 d D U . . .
C22M C 0.5491(5) 0.2802(4) 0.3222(3) 0.112(4) Uani 1 1 d D U . . .
H22M H 0.5418 0.2872 0.3030 0.134 Uiso 1 1 calc R U . . .
C23M C 0.5536(6) 0.3071(4) 0.3412(3) 0.128(5) Uani 1 1 d D U . . .
H23M H 0.5478 0.3321 0.3355 0.153 Uiso 1 1 calc R U . . .
C24M C 0.5673(6) 0.2978(4) 0.3699(3) 0.140(6) Uani 1 1 d D U . . .
H24M H 0.5709 0.3164 0.3838 0.167 Uiso 1 1 calc R U . . .
C25M C 0.5752(6) 0.2619(4) 0.3775(3) 0.133(5) Uani 1 1 d D U . . .
H25M H 0.5856 0.2565 0.3969 0.160 Uiso 1 1 calc R U . . .
C26M C 0.5690(5) 0.2322(4) 0.3585(3) 0.110(4) Uani 1 1 d D U . . .
C27M C 0.5380(4) 0.2225(4) 0.2786(3) 0.105(4) Uani 1 1 d D U . . .
C28M C 0.4996(4) 0.2379(4) 0.2648(3) 0.106(4) Uani 1 1 d D U . . .
H28M H 0.4800 0.2416 0.2748 0.127 Uiso 1 1 calc R U . . .
C29M C 0.4887(4) 0.2481(4) 0.2369(3) 0.107(5) Uani 1 1 d D U . . .
H29M H 0.4622 0.2591 0.2281 0.128 Uiso 1 1 calc R U . . .
C30M C 0.5169(4) 0.2423(4) 0.2220(3) 0.097(4) Uani 1 1 d D U . . .
C31M C 0.5552(4) 0.2274(4) 0.2356(3) 0.105(4) Uani 1 1 d D U . . .
H31M H 0.5751 0.2242 0.2257 0.126 Uiso 1 1 calc R U . . .
C32M C 0.5658(4) 0.2170(4) 0.2633(3) 0.106(4) Uani 1 1 d D U . . .
H32M H 0.5923 0.2059 0.2721 0.127 Uiso 1 1 calc R U . . .
C33M C 0.5104(4) 0.2825(4) 0.1842(3) 0.103(4) Uani 1 1 d D U . . .
H33M H 0.5210 0.3020 0.1971 0.124 Uiso 1 1 calc R U . . .
C34M C 0.4994(5) 0.2883(4) 0.1543(3) 0.121(5) Uani 1 1 d D U . . .
C35M C 0.5040(6) 0.3227(5) 0.1429(3) 0.147(6) Uani 1 1 d D U . . .
H35M H 0.5153 0.3433 0.1545 0.176 Uiso 1 1 calc R U . . .
C36M C 0.4911(7) 0.3255(5) 0.1136(4) 0.165(7) Uani 1 1 d D U . . .
H36M H 0.4951 0.3477 0.1046 0.198 Uiso 1 1 calc R U . . .
C37M C 0.4729(6) 0.2956(5) 0.0987(4) 0.151(6) Uani 1 1 d D U . . .
H37M H 0.4631 0.2975 0.0788 0.181 Uiso 1 1 calc R U . . .
C38M C 0.4679(6) 0.2627(5) 0.1107(3) 0.142(6) Uani 1 1 d D U . . .
H38M H 0.4556 0.2423 0.0992 0.171 Uiso 1 1 calc R U . . .
N1N N 0.7067(4) 0.1887(4) 0.5103(3) 0.120(4) Uani 1 1 d D U . . .
N2N N 0.6422(4) 0.2319(4) 0.4945(3) 0.114(4) Uani 1 1 d D U . . .
N3N N 0.2930(4) 0.4624(3) 0.3599(3) 0.106(4) Uani 1 1 d D U . . .
N4N N 0.2351(4) 0.5086(3) 0.3335(3) 0.107(4) Uani 1 1 d D U . . .
C1N C 0.7388(5) 0.1654(5) 0.5176(3) 0.126(5) Uani 1 1 d D U . . .
H1N H 0.7361 0.1436 0.5275 0.152 Uiso 1 1 calc R U . . .
C2N C 0.7760(5) 0.1712(5) 0.5116(4) 0.139(6) Uani 1 1 d D U . . .
H2N H 0.7979 0.1534 0.5168 0.167 Uiso 1 1 calc R U . . .
C3N C 0.7804(5) 0.2027(5) 0.4980(4) 0.149(6) Uani 1 1 d D U . . .
H3N H 0.8054 0.2069 0.4933 0.178 Uiso 1 1 calc R U . . .
C4N C 0.7489(5) 0.2286(5) 0.4911(4) 0.143(6) Uani 1 1 d D U . . .
H4N H 0.7520 0.2511 0.4823 0.171 Uiso 1 1 calc R U . . .
C5N C 0.7120(5) 0.2204(5) 0.4976(4) 0.137(5) Uani 1 1 d D U . . .
C6N C 0.6751(4) 0.2444(5) 0.4896(4) 0.130(5) Uani 1 1 d D U . . .
H6N H 0.6755 0.2680 0.4814 0.157 Uiso 1 1 calc R U . . .
C7N C 0.6044(4) 0.2533(5) 0.4839(3) 0.120(5) Uani 1 1 d D U . . .
C8N C 0.5900(5) 0.2760(5) 0.5012(3) 0.136(6) Uani 1 1 d D U . . .
H8N H 0.6036 0.2765 0.5209 0.164 Uiso 1 1 calc R U . . .
C9N C 0.5550(5) 0.2980(5) 0.4893(3) 0.127(5) Uani 1 1 d D U . . .
H9N H 0.5465 0.3152 0.5008 0.153 Uiso 1 1 calc R U . . .
C10N C 0.5319(5) 0.2958(4) 0.4611(3) 0.125(5) Uani 1 1 d D U . . .
C11N C 0.5475(5) 0.2724(5) 0.4441(3) 0.127(5) Uani 1 1 d D U . . .
H11N H 0.5335 0.2710 0.4246 0.153 Uiso 1 1 calc R U . . .
C12N C 0.5828(5) 0.2515(5) 0.4554(3) 0.128(5) Uani 1 1 d D U . . .
H12N H 0.5926 0.2357 0.4437 0.153 Uiso 1 1 calc R U . . .
C13N C 0.4943(4) 0.3197(4) 0.4478(3) 0.120(4) Uani 1 1 d D U . . .
C14N C 0.5003(4) 0.3542(4) 0.4363(4) 0.144(6) Uani 1 1 d D U . . .
C15N C 0.5407(5) 0.3661(5) 0.4358(4) 0.151(6) Uani 1 1 d D U . . .
H15N H 0.5642 0.3508 0.4442 0.181 Uiso 1 1 calc R U . . .
C16N C 0.5465(5) 0.3986(5) 0.4239(5) 0.174(8) Uani 1 1 d D U . . .
H16N H 0.5739 0.4065 0.4250 0.209 Uiso 1 1 calc R U . . .
C17N C 0.5120(5) 0.4202(5) 0.4099(5) 0.174(8) Uani 1 1 d D U . . .
H17N H 0.5160 0.4423 0.4007 0.209 Uiso 1 1 calc R U . . .
C18N C 0.4733(5) 0.4102(5) 0.4094(5) 0.159(7) Uani 1 1 d D U . . .
H18N H 0.4505 0.4261 0.4006 0.190 Uiso 1 1 calc R U . . .
C19N C 0.4650(4) 0.3763(4) 0.4215(4) 0.140(6) Uani 1 1 d D U . . .
C20N C 0.4237(4) 0.3639(4) 0.4193(4) 0.130(5) Uani 1 1 d D U . . .
C21N C 0.4180(4) 0.3313(4) 0.4322(4) 0.147(6) Uani 1 1 d D U . . .
C22N C 0.3769(5) 0.3173(5) 0.4303(5) 0.172(7) Uani 1 1 d D U . . .
H22N H 0.3529 0.3308 0.4198 0.206 Uiso 1 1 calc R U . . .
C23N C 0.3713(6) 0.2856(6) 0.4430(5) 0.188(7) Uani 1 1 d D U . . .
H23N H 0.3438 0.2772 0.4412 0.225 Uiso 1 1 calc R U . . .
C24N C 0.4064(6) 0.2651(6) 0.4590(5) 0.186(7) Uani 1 1 d D U . . .
H24N H 0.4028 0.2445 0.4699 0.224 Uiso 1 1 calc R U . . .
C25N C 0.4454(6) 0.2754(5) 0.4587(5) 0.176(8) Uani 1 1 d D U . . .
H25N H 0.4681 0.2591 0.4669 0.211 Uiso 1 1 calc R U . . .
C26N C 0.4542(4) 0.3085(4) 0.4468(4) 0.140(6) Uani 1 1 d D U . . .
C27N C 0.3871(5) 0.3880(4) 0.4037(3) 0.121(5) Uani 1 1 d D U . . .
C28N C 0.3707(5) 0.4136(4) 0.4178(3) 0.130(5) Uani 1 1 d D U . . .
H28N H 0.3813 0.4149 0.4376 0.156 Uiso 1 1 calc R U . . .
C29N C 0.3388(5) 0.4375(5) 0.4036(3) 0.130(6) Uani 1 1 d D U . . .
H29N H 0.3274 0.4548 0.4135 0.156 Uiso 1 1 calc R U . . .
C30N C 0.3239(5) 0.4358(4) 0.3745(3) 0.113(5) Uani 1 1 d D U . . .
C31N C 0.3385(5) 0.4091(4) 0.3604(3) 0.109(5) Uani 1 1 d D U . . .
H31N H 0.3276 0.4076 0.3406 0.131 Uiso 1 1 calc R U . . .
C32N C 0.3690(5) 0.3844(4) 0.3749(3) 0.118(5) Uani 1 1 d D U . . .
H32N H 0.3775 0.3649 0.3652 0.142 Uiso 1 1 calc R U . . .
C33N C 0.3059(5) 0.4898(4) 0.3485(4) 0.119(5) Uani 1 1 d D U . . .
H33N H 0.3348 0.4931 0.3504 0.143 Uiso 1 1 calc R U . . .
C34N C 0.2744(4) 0.5156(4) 0.3324(3) 0.114(5) Uani 1 1 d D U . . .
C35N C 0.2837(5) 0.5458(4) 0.3183(4) 0.138(6) Uani 1 1 d D U . . .
H35N H 0.3112 0.5497 0.3173 0.166 Uiso 1 1 calc R U . . .
C36N C 0.2512(5) 0.5704(4) 0.3056(4) 0.136(6) Uani 1 1 d D U . . .
H36N H 0.2562 0.5922 0.2966 0.163 Uiso 1 1 calc R U . . .
C37N C 0.2124(5) 0.5619(4) 0.3066(4) 0.130(6) Uani 1 1 d D U . . .
H37N H 0.1898 0.5778 0.2973 0.156 Uiso 1 1 calc R U . . .
C38N C 0.2041(5) 0.5316(4) 0.3201(3) 0.115(5) Uani 1 1 d D U . . .
H38N H 0.1763 0.5267 0.3201 0.138 Uiso 1 1 calc R U . . .
Sb1 Sb 0.33811(5) 0.28655(5) 0.08360(4) 0.1560(7) Uani 1 1 d . . . . .
F1 F 0.3595(4) 0.3049(4) 0.0558(3) 0.196(5) Uani 1 1 d . . . . .
F2 F 0.2980(4) 0.2590(3) 0.0575(3) 0.181(5) Uani 1 1 d . . . . .
F3 F 0.3771(4) 0.2506(4) 0.0894(3) 0.218(6) Uani 1 1 d . . . . .
F4 F 0.3176(4) 0.2688(5) 0.1120(3) 0.207(6) Uani 1 1 d . U . . .
F5 F 0.3769(4) 0.3153(4) 0.1103(3) 0.198(5) Uani 1 1 d . . . . .
F6 F 0.2990(3) 0.3243(3) 0.0789(3) 0.170(4) Uani 1 1 d . . . . .
Sb2 Sb 0.93828(6) 0.93355(6) 0.35934(5) 0.1596(9) Uani 0.75 1 d . . P . .
F7 F 0.9880(6) 0.9261(6) 0.3887(4) 0.209(8) Uani 0.75 1 d . U P . .
F8 F 0.8874(4) 0.9373(6) 0.3320(4) 0.192(7) Uani 0.75 1 d . U P . .
F9 F 0.9271(8) 0.8926(8) 0.3787(7) 0.325(15) Uani 0.75 1 d . U P . .
F10 F 0.9546(5) 0.9794(5) 0.3504(4) 0.174(6) Uani 0.75 1 d . U P . .
F11 F 0.9627(6) 0.9140(6) 0.3338(4) 0.208(8) Uani 0.75 1 d . U P . .
F12 F 0.9117(4) 0.9517(4) 0.3832(4) 0.166(6) Uani 0.75 1 d . U P . .
Sb3 Sb 1.07178(6) 0.98250(7) 0.15914(6) 0.1561(9) Uani 0.7 1 d . . P . .
F13 F 1.0573(5) 0.9338(5) 0.1585(4) 0.185(7) Uani 0.7 1 d . U P . .
F14 F 1.0885(7) 1.0315(6) 0.1585(6) 0.261(11) Uani 0.7 1 d . U P . .
F15 F 1.0478(8) 0.9879(9) 0.1878(6) 0.272(12) Uani 0.7 1 d . U P . .
F16 F 1.0912(5) 0.9749(4) 0.1300(4) 0.162(6) Uani 0.7 1 d . U P . .
F17 F 1.0183(6) 0.9917(4) 0.1360(5) 0.195(8) Uani 0.7 1 d . U P . .
F18 F 1.1253(5) 0.9726(5) 0.1831(4) 0.171(6) Uani 0.7 1 d . U P . .
Sb4 Sb 0.32030(5) 0.59724(5) 0.04169(4) 0.1253(6) Uani 0.8 1 d . . P . .
F19 F 0.2949(7) 0.5580(5) 0.0224(6) 0.270(11) Uani 0.8 1 d . U P . .
F20 F 0.3517(9) 0.6046(6) 0.0205(7) 0.301(12) Uani 0.8 1 d . U P . .
F21 F 0.2794(5) 0.6264(4) 0.0177(3) 0.177(6) Uani 0.8 1 d . U P . .
F22 F 0.3596(5) 0.5659(6) 0.0630(4) 0.213(7) Uani 0.8 1 d . U P . .
F23 F 0.2924(9) 0.5942(7) 0.0648(6) 0.316(13) Uani 0.8 1 d . U P . .
F24 F 0.3435(7) 0.6429(7) 0.0541(5) 0.261(10) Uani 0.8 1 d . U P . .
Sb5 Sb 1.00756(6) 1.03443(5) 0.24999(6) 0.1670(9) Uani 0.75 1 d DG . P B 1
F25 F 0.98587(8) 1.02868(7) 0.28104(6) 0.162(5) Uani 0.75 1 d DG U P B 1
F26 F 0.99859(7) 1.08778(5) 0.25098(9) 0.196(7) Uani 0.75 1 d DG U P B 1
F27 F 1.05894(6) 1.03874(7) 0.27506(6) 0.221(8) Uani 0.75 1 d DG U P B 1
F28 F 0.94868(6) 1.02940(8) 0.22402(6) 0.197(7) Uani 0.75 1 d DG U P B 1
F29 F 1.01241(6) 0.98636(5) 0.25165(7) 0.251(10) Uani 0.75 1 d DG U P B 1
F30 F 1.02719(7) 1.04027(8) 0.22325(6) 0.238(9) Uani 0.75 1 d DG U P B 1
Sb5' Sb 1.00997(7) 0.88752(6) 0.27224(14) 0.245(3) Uani 0.4 1 d DG U P B 2
F25' F 0.96398(10) 0.87579(6) 0.24154(14) 0.195(12) Uiso 0.4 1 d DG . P B 2
F26' F 1.05639(5) 0.89993(11) 0.30308(15) 0.32(3) Uiso 0.4 1 d DG . P B 2
F27' F 0.99357(6) 0.93765(6) 0.26880(9) 0.247(17) Uiso 0.4 1 d DG . P B 2
F28' F 1.02743(9) 0.83819(7) 0.2755(2) 0.43(4) Uiso 0.4 1 d DG . P B 2
F29' F 1.04233(10) 0.89668(6) 0.24847(16) 0.34(3) Uiso 0.4 1 d DG . P B 2
F30' F 0.97880(5) 0.88027(9) 0.29679(13) 0.28(2) Uiso 0.4 1 d DG . P B 2
Sb6 Sb 0.35309(8) 0.61133(10) 0.27920(8) 0.0984(16) Uani 0.55 1 d DG U P B 1
F31 F 0.37012(8) 0.66017(10) 0.27775(8) 0.161(7) Uiso 0.55 1 d DG U P B 1
F32 F 0.33613(9) 0.56189(10) 0.28030(9) 0.182(9) Uiso 0.55 1 d DG U P B 1
F33 F 0.39364(9) 0.59555(10) 0.26261(9) 0.167(8) Uiso 0.55 1 d DG U P B 1
F34 F 0.31190(9) 0.62652(11) 0.29488(9) 0.178(8) Uiso 0.55 1 d DG U P B 1
F35 F 0.31460(9) 0.61593(13) 0.24337(8) 0.218(11) Uiso 0.55 1 d DG U P B 1
F36 F 0.39201(9) 0.60470(12) 0.31438(8) 0.266(14) Uiso 0.55 1 d DG U P B 1
Sb6' Sb 0.3547(3) 0.6111(3) 0.2792(3) 0.253(6) Uani 0.45 1 d D U P C 2
F31' F 0.3949(9) 0.6467(8) 0.2946(7) 0.268(17) Uiso 0.45 1 d D U P C 2
F32' F 0.3134(8) 0.5750(7) 0.2625(6) 0.227(14) Uiso 0.45 1 d D U P C 2
F33' F 0.3975(7) 0.5756(7) 0.2836(6) 0.206(12) Uiso 0.45 1 d D U P C 2
F34' F 0.3145(10) 0.6484(9) 0.2670(8) 0.35(2) Uiso 0.45 1 d D U P C 2
F35' F 0.3636(10) 0.6156(9) 0.2433(5) 0.241(15) Uiso 0.45 1 d D U P C 2
F36' F 0.3434(11) 0.6046(9) 0.3122(5) 0.267(18) Uiso 0.45 1 d D U P C 2
Sb7 Sb 0.67909(8) 0.34676(8) 0.44348(6) 0.1575(10) Uani 0.6 1 d D . P . .
F37 F 0.7185(7) 0.3151(7) 0.4655(6) 0.169(11) Uiso 0.45 1 d D U P D 1
F38 F 0.6987(11) 0.3323(10) 0.4147(6) 0.222(14) Uiso 0.45 1 d D U P D 1
F39 F 0.7228(11) 0.3777(11) 0.4441(12) 0.28(2) Uiso 0.45 1 d D U P D 1
F40 F 0.6354(7) 0.3695(9) 0.4171(5) 0.168(11) Uiso 0.45 1 d D U P D 1
F41 F 0.6491(10) 0.3036(6) 0.4325(7) 0.236(14) Uiso 0.45 1 d D U P D 1
F42 F 0.6744(16) 0.3744(13) 0.4731(7) 0.35(3) Uiso 0.45 1 d D U P D 1
F37' F 0.7165(14) 0.3086(11) 0.4522(13) 0.15(3) Uiso 0.15 1 d D U P D 2
F38' F 0.7186(15) 0.3718(16) 0.4320(14) 0.16(3) Uiso 0.15 1 d D U P D 2
F39' F 0.713(2) 0.371(2) 0.4742(11) 0.33(5) Uiso 0.15 1 d D U P D 2
F40' F 0.6422(13) 0.3846(11) 0.4279(12) 0.11(2) Uiso 0.15 1 d D U P D 2
F41' F 0.6677(18) 0.3291(14) 0.4075(5) 0.14(2) Uiso 0.15 1 d D U P D 2
F42' F 0.6492(14) 0.3321(14) 0.4669(9) 0.114(18) Uiso 0.15 1 d D U P D 2
Sb8 Sb 0.63739(4) 0.30801(4) 0.20473(3) 0.1290(5) Uani 1 1 d D . . . .
F43 F 0.6722(6) 0.2975(5) 0.1822(4) 0.141(7) Uiso 0.589(16) 1 d D U P E 1
F44 F 0.6467(9) 0.3580(4) 0.2022(5) 0.199(10) Uiso 0.589(16) 1 d D U P E 1
F45 F 0.6821(7) 0.3069(7) 0.2372(4) 0.206(11) Uiso 0.589(16) 1 d D U P E 1
F46 F 0.6009(7) 0.3137(7) 0.2262(5) 0.208(10) Uiso 0.589(16) 1 d D U P E 1
F47 F 0.6294(8) 0.2565(4) 0.2096(5) 0.180(9) Uiso 0.589(16) 1 d D U P E 1
F48 F 0.5913(8) 0.3032(9) 0.1718(5) 0.260(14) Uiso 0.589(16) 1 d D U P E 1
F43' F 0.6866(6) 0.2862(8) 0.2034(7) 0.187(13) Uiso 0.411(16) 1 d D U P E 2
F44' F 0.6709(7) 0.3497(6) 0.2200(6) 0.138(10) Uiso 0.411(16) 1 d D U P E 2
F45' F 0.6452(14) 0.2951(10) 0.2424(4) 0.27(2) Uiso 0.411(16) 1 d D U P E 2
F46' F 0.5903(5) 0.3351(6) 0.2081(5) 0.130(10) Uiso 0.411(16) 1 d D U P E 2
F47' F 0.6031(8) 0.2671(6) 0.1939(6) 0.152(11) Uiso 0.411(16) 1 d D U P E 2
F48' F 0.6229(12) 0.3230(9) 0.1676(4) 0.205(15) Uiso 0.411(16) 1 d D U P E 2
Sb11 Sb 0.53452(15) 0.31330(15) 0.56444(9) 0.223(2) Uani 0.5 1 d G . P . .
F61 F 0.4832(3) 0.3103(5) 0.5715(4) 0.248(14) Uiso 0.5 1 d G . P . .
F62 F 0.5860(3) 0.3163(5) 0.5569(4) 0.219(12) Uiso 0.5 1 d G . P . .
F63 F 0.5077(5) 0.3347(5) 0.5292(2) 0.31(2) Uiso 0.5 1 d G . P . .
F64 F 0.5615(5) 0.2912(5) 0.5989(2) 0.231(13) Uiso 0.5 1 d G . P . .
F65 F 0.5258(6) 0.2666(3) 0.5476(4) 0.223(12) Uiso 0.5 1 d G . P . .
F66 F 0.5441(6) 0.3605(3) 0.5800(4) 0.38(3) Uiso 0.5 1 d G . P . .
S1 S 0.6249(3) 0.1420(2) 0.61261(18) 0.126(3) Uani 0.6 1 d D . P F 1
S2 S 0.6255(3) 0.0665(2) 0.6244(2) 0.153(4) Uani 0.6 1 d D . P F 1
O1 O 0.6627(6) 0.1646(6) 0.6172(5) 0.176(9) Uiso 0.6 1 d D . P F 1
O2 O 0.5984(6) 0.1410(6) 0.5848(4) 0.156(8) Uiso 0.6 1 d D . P F 1
O3 O 0.6561(6) 0.0419(5) 0.6202(4) 0.144(7) Uiso 0.6 1 d D . P F 1
O4 O 0.5842(8) 0.0674(11) 0.6046(7) 0.32(2) Uiso 0.6 1 d D . P F 1
N200 N 0.6460(7) 0.1060(4) 0.6287(5) 0.166(11) Uiso 0.6 1 d D . P F 1
F1A F 0.5834(6) 0.1981(5) 0.6214(4) 0.165(7) Uiso 0.6 1 d D U P F 1
F2A F 0.6098(6) 0.1630(5) 0.6574(4) 0.157(6) Uiso 0.6 1 d D U P F 1
F3A F 0.5569(7) 0.1456(7) 0.6236(5) 0.223(10) Uiso 0.6 1 d D U P F 1
F4A F 0.6045(8) 0.0179(6) 0.6549(5) 0.224(10) Uiso 0.6 1 d D U P F 1
F5A F 0.5870(8) 0.0731(7) 0.6617(5) 0.225(10) Uiso 0.6 1 d D U P F 1
F6A F 0.6529(7) 0.0560(7) 0.6768(5) 0.212(9) Uiso 0.6 1 d D U P F 1
C1A C 0.5932(7) 0.1658(6) 0.6297(5) 0.100(8) Uiso 0.6 1 d D U P F 1
C2A C 0.6167(11) 0.0511(10) 0.6569(5) 0.26(2) Uiso 0.6 1 d D U P F 1
S3 S 0.1094(6) 0.3565(6) 0.2535(4) 0.125(6) Uani 0.5 1 d D U P G 1
S4 S 0.0319(4) 0.3893(4) 0.2394(3) 0.154(4) Uani 0.5 1 d D U P G 1
N201 N 0.0818(5) 0.3931(7) 0.2523(7) 0.153(9) Uiso 0.5 1 d D U P G 1
O5 O 0.1387(7) 0.3539(7) 0.2821(4) 0.121(8) Uiso 0.5 1 d D U P G 1
O6 O 0.0884(11) 0.3249(8) 0.2400(8) 0.201(16) Uiso 0.5 1 d D U P G 1
O7 O 0.0151(8) 0.3560(6) 0.2464(6) 0.147(9) Uiso 0.5 1 d D U P G 1
O8 O 0.0156(9) 0.4246(6) 0.2442(6) 0.190(12) Uiso 0.5 1 d D U P G 1
F1B F 0.1701(8) 0.3426(7) 0.2342(6) 0.180(9) Uiso 0.5 1 d D U P G 1
F2B F 0.1195(9) 0.3727(9) 0.2064(5) 0.216(13) Uiso 0.5 1 d D U P G 1
F3B F 0.1625(7) 0.4032(5) 0.2398(4) 0.129(7) Uiso 0.5 1 d D U P G 1
F4B F 0.0347(10) 0.3590(8) 0.1923(7) 0.238(13) Uiso 0.5 1 d D U P G 1
F5B F 0.0319(9) 0.4187(7) 0.1942(6) 0.201(10) Uiso 0.5 1 d D U P G 1
F6B F -0.0241(7) 0.3842(7) 0.1869(5) 0.193(10) Uiso 0.5 1 d D U P G 1
C3A C 0.1425(10) 0.3700(9) 0.2324(6) 0.166(13) Uiso 0.5 1 d D U P G 1
C4A C 0.0174(11) 0.3872(10) 0.2005(4) 0.182(13) Uiso 0.5 1 d D U P G 1
Sb10 Sb 0.0951(7) 0.3651(4) 0.2423(3) 0.167(8) Uani 0.16 1 d G . P H 2
F55 F 0.1497(10) 0.3548(16) 0.2643(12) 0.20(3) Uiso 0.16 1 d G U P H 2
F56 F 0.0399(10) 0.3750(17) 0.2199(12) 0.24(3) Uiso 0.16 1 d G U P H 2
F57 F 0.077(2) 0.3193(9) 0.2525(13) 0.25(5) Uiso 0.16 1 d G U P H 2
F58 F 0.112(2) 0.4101(9) 0.2312(12) 0.23(3) Uiso 0.16 1 d G U P H 2
F59 F 0.105(2) 0.3419(16) 0.2116(9) 0.25(3) Uiso 0.16 1 d G U P H 2
F60 F 0.083(2) 0.3873(16) 0.2724(9) 0.20(3) Uiso 0.16 1 d G U P H 2
S3' S 0.0999(10) 0.3587(11) 0.2572(7) 0.144(10) Uani 0.25 1 d D U P I 3
S4' S 0.0214(10) 0.3846(10) 0.2178(6) 0.208(10) Uani 0.25 1 d D U P I 3
N1' N 0.0628(12) 0.3885(13) 0.2452(9) 0.163(11) Uiso 0.25 1 d D U P I 3
O5' O 0.1213(16) 0.3681(16) 0.2861(8) 0.18(2) Uiso 0.25 1 d D U P I 3
O6' O 0.0897(17) 0.3207(11) 0.2513(12) 0.139(19) Uiso 0.25 1 d D U P I 3
O7' O 0.0020(16) 0.4199(11) 0.2117(11) 0.191(18) Uiso 0.25 1 d D U P I 3
O8' O 0.0006(15) 0.3520(12) 0.2232(11) 0.175(18) Uiso 0.25 1 d D U P I 3
C3' C 0.1395(13) 0.3687(14) 0.2399(10) 0.148(14) Uiso 0.25 1 d D U P I 3
C4' C 0.0361(16) 0.3721(15) 0.1868(8) 0.231(19) Uiso 0.25 1 d D U P I 3
F1B' F 0.1763(12) 0.3550(14) 0.2555(11) 0.183(18) Uiso 0.25 1 d D U P I 3
F2B' F 0.1298(18) 0.3534(18) 0.2154(9) 0.20(2) Uiso 0.25 1 d D U P I 3
F4B' F 0.016(2) 0.3441(15) 0.1726(12) 0.28(3) Uiso 0.25 1 d D U P I 3
F3B' F 0.144(2) 0.4047(12) 0.2387(15) 0.26(3) Uiso 0.25 1 d D U P I 3
F5B' F 0.0305(19) 0.4020(14) 0.1714(10) 0.23(2) Uiso 0.25 1 d D U P I 3
F6B' F 0.0764(15) 0.363(2) 0.1968(13) 0.30(3) Uiso 0.25 1 d D U P I 3
O1S O 0.3414(10) 0.2218(7) 0.3529(6) 0.180(13) Uiso 0.433(12) 1 d D U P J 1
C502 C 0.3201(12) 0.1912(8) 0.3615(8) 0.146(16) Uiso 0.433(12) 1 d D U P J 1
H502 H 0.2892 0.1921 0.3519 0.175 Uiso 0.433(12) 1 calc R U P J 1
C505 C 0.3198(12) 0.2530(8) 0.3375(7) 0.135(15) Uiso 0.433(12) 1 d D U P J 1
H505 H 0.2946 0.2576 0.3437 0.162 Uiso 0.433(12) 1 calc R U P J 1
C504 C 0.3391(15) 0.1557(9) 0.3549(9) 0.166(19) Uiso 0.433(12) 1 d D U P J 1
H50A H 0.3253 0.1345 0.3605 0.248 Uiso 0.433(12) 1 calc R U P J 1
H50B H 0.3352 0.1544 0.3348 0.248 Uiso 0.433(12) 1 calc R U P J 1
H50C H 0.3691 0.1552 0.3652 0.248 Uiso 0.433(12) 1 calc R U P J 1
C503 C 0.3303(18) 0.1967(13) 0.3931(8) 0.19(2) Uiso 0.433(12) 1 d D U P J 1
H50D H 0.3170 0.1770 0.4009 0.285 Uiso 0.433(12) 1 calc R U P J 1
H50E H 0.3607 0.1957 0.4019 0.285 Uiso 0.433(12) 1 calc R U P J 1
H50F H 0.3197 0.2207 0.3969 0.285 Uiso 0.433(12) 1 calc R U P J 1
C507 C 0.3048(16) 0.2448(13) 0.3072(7) 0.19(2) Uiso 0.433(12) 1 d D U P J 1
H50G H 0.2901 0.2665 0.2971 0.288 Uiso 0.433(12) 1 calc R U P J 1
H50H H 0.3287 0.2388 0.3007 0.288 Uiso 0.433(12) 1 calc R U P J 1
H50I H 0.2855 0.2237 0.3039 0.288 Uiso 0.433(12) 1 calc R U P J 1
C506 C 0.3453(12) 0.2863(8) 0.3434(8) 0.122(14) Uiso 0.433(12) 1 d D U P J 1
H50J H 0.3294 0.3070 0.3326 0.183 Uiso 0.433(12) 1 calc R U P J 1
H50K H 0.3527 0.2920 0.3635 0.183 Uiso 0.433(12) 1 calc R U P J 1
H50L H 0.3709 0.2824 0.3383 0.183 Uiso 0.433(12) 1 calc R U P J 1
O2S O 0.4631(12) 0.1984(11) 0.3545(7) 0.32(2) Uiso 0.567(12) 1 d D U P J 2
C512 C 0.4445(16) 0.2271(11) 0.3670(9) 0.26(2) Uiso 0.567(12) 1 d D U P J 2
H512 H 0.4136 0.2252 0.3581 0.313 Uiso 0.567(12) 1 calc R U P J 2
C513 C 0.4530(16) 0.2158(12) 0.3975(8) 0.23(2) Uiso 0.567(12) 1 d D U P J 2
H51A H 0.4411 0.2343 0.4071 0.338 Uiso 0.567(12) 1 calc R U P J 2
H51B H 0.4401 0.1917 0.3983 0.338 Uiso 0.567(12) 1 calc R U P J 2
H51C H 0.4833 0.2141 0.4066 0.338 Uiso 0.567(12) 1 calc R U P J 2
C514 C 0.4554(18) 0.2656(11) 0.3653(10) 0.25(2) Uiso 0.567(12) 1 d D U P J 2
H51D H 0.4399 0.2808 0.3749 0.373 Uiso 0.567(12) 1 calc R U P J 2
H51E H 0.4855 0.2689 0.3743 0.373 Uiso 0.567(12) 1 calc R U P J 2
H51F H 0.4480 0.2730 0.3456 0.373 Uiso 0.567(12) 1 calc R U P J 2
C515 C 0.4362(15) 0.1775(11) 0.3314(8) 0.26(2) Uiso 0.567(12) 1 d D U P J 2
H515 H 0.4102 0.1730 0.3366 0.308 Uiso 0.567(12) 1 calc R U P J 2
C516 C 0.4232(14) 0.2033(11) 0.3073(8) 0.201(18) Uiso 0.567(12) 1 d D U P J 2
H51G H 0.4048 0.1904 0.2909 0.301 Uiso 0.567(12) 1 calc R U P J 2
H51H H 0.4081 0.2242 0.3120 0.301 Uiso 0.567(12) 1 calc R U P J 2
H51I H 0.4480 0.2125 0.3030 0.301 Uiso 0.567(12) 1 calc R U P J 2
C517 C 0.4518(17) 0.1403(10) 0.3280(10) 0.25(2) Uiso 0.567(12) 1 d D U P J 2
H51J H 0.4320 0.1280 0.3120 0.377 Uiso 0.567(12) 1 calc R U P J 2
H51K H 0.4792 0.1423 0.3248 0.377 Uiso 0.567(12) 1 calc R U P J 2
H51L H 0.4547 0.1258 0.3450 0.377 Uiso 0.567(12) 1 calc R U P J 2
O3S O 0.6258(10) 0.6938(10) 0.1505(7) 0.237(15) Uiso 0.528(16) 1 d D U P K 1
C522 C 0.6593(13) 0.7000(13) 0.1759(9) 0.25(2) Uiso 0.528(16) 1 d D U P K 1
H522 H 0.6471 0.7110 0.1900 0.302 Uiso 0.528(16) 1 calc R U P K 1
C523 C 0.6799(17) 0.6640(15) 0.1874(12) 0.26(2) Uiso 0.528(16) 1 d D U P K 1
H52A H 0.7027 0.6687 0.2047 0.386 Uiso 0.528(16) 1 calc R U P K 1
H52B H 0.6592 0.6475 0.1914 0.386 Uiso 0.528(16) 1 calc R U P K 1
H52C H 0.6912 0.6523 0.1737 0.386 Uiso 0.528(16) 1 calc R U P K 1
C524 C 0.6907(15) 0.7268(14) 0.1713(13) 0.25(2) Uiso 0.528(16) 1 d D U P K 1
H52D H 0.7132 0.7305 0.1889 0.368 Uiso 0.528(16) 1 calc R U P K 1
H52E H 0.7025 0.7169 0.1572 0.368 Uiso 0.528(16) 1 calc R U P K 1
H52F H 0.6770 0.7505 0.1648 0.368 Uiso 0.528(16) 1 calc R U P K 1
C525 C 0.5870(11) 0.6776(12) 0.1512(9) 0.22(2) Uiso 0.528(16) 1 d D U P K 1
H525 H 0.5942 0.6580 0.1659 0.266 Uiso 0.528(16) 1 calc R U P K 1
C526 C 0.5637(15) 0.6593(14) 0.1246(10) 0.24(3) Uiso 0.528(16) 1 d D U P K 1
H52G H 0.5377 0.6487 0.1262 0.361 Uiso 0.528(16) 1 calc R U P K 1
H52H H 0.5572 0.6774 0.1094 0.361 Uiso 0.528(16) 1 calc R U P K 1
H52I H 0.5810 0.6395 0.1205 0.361 Uiso 0.528(16) 1 calc R U P K 1
C527 C 0.5607(14) 0.7052(14) 0.1599(10) 0.23(2) Uiso 0.528(16) 1 d D U P K 1
H52J H 0.5345 0.6936 0.1602 0.339 Uiso 0.528(16) 1 calc R U P K 1
H52K H 0.5758 0.7144 0.1786 0.339 Uiso 0.528(16) 1 calc R U P K 1
H52L H 0.5545 0.7258 0.1466 0.339 Uiso 0.528(16) 1 calc R U P K 1
O4S O 0.6654(15) 0.7118(11) 0.1530(9) 0.286(18) Uiso 0.472(16) 1 d D U P K 2
C532 C 0.6896(16) 0.6799(11) 0.1663(10) 0.25(2) Uiso 0.472(16) 1 d D U P K 2
H532 H 0.7125 0.6754 0.1578 0.299 Uiso 0.472(16) 1 calc R U P K 2
C535 C 0.6827(17) 0.7406(11) 0.1398(10) 0.24(2) Uiso 0.472(16) 1 d D U P K 2
H535 H 0.7139 0.7381 0.1466 0.292 Uiso 0.472(16) 1 calc R U P K 2
C537 C 0.671(2) 0.7769(12) 0.1508(11) 0.23(3) Uiso 0.472(16) 1 d D U P K 2
H53A H 0.6823 0.7975 0.1425 0.347 Uiso 0.472(16) 1 calc R U P K 2
H53B H 0.6408 0.7790 0.1458 0.347 Uiso 0.472(16) 1 calc R U P K 2
H53C H 0.6834 0.7776 0.1712 0.347 Uiso 0.472(16) 1 calc R U P K 2
C534 C 0.6602(17) 0.6477(11) 0.1602(11) 0.21(2) Uiso 0.472(16) 1 d D U P K 2
H53D H 0.6753 0.6253 0.1688 0.311 Uiso 0.472(16) 1 calc R U P K 2
H53E H 0.6371 0.6524 0.1678 0.311 Uiso 0.472(16) 1 calc R U P K 2
H53F H 0.6490 0.6442 0.1399 0.311 Uiso 0.472(16) 1 calc R U P K 2
C536 C 0.669(2) 0.7389(15) 0.1090(9) 0.23(3) Uiso 0.472(16) 1 d D U P K 2
H53G H 0.6823 0.7591 0.1017 0.344 Uiso 0.472(16) 1 calc R U P K 2
H53H H 0.6779 0.7152 0.1030 0.344 Uiso 0.472(16) 1 calc R U P K 2
H53I H 0.6388 0.7411 0.1017 0.344 Uiso 0.472(16) 1 calc R U P K 2
C533 C 0.7086(17) 0.6838(15) 0.1979(9) 0.21(2) Uiso 0.472(16) 1 d D U P K 2
H53J H 0.7245 0.6614 0.2055 0.315 Uiso 0.472(16) 1 calc R U P K 2
H53K H 0.7274 0.7052 0.2021 0.315 Uiso 0.472(16) 1 calc R U P K 2
H53L H 0.6862 0.6872 0.2064 0.315 Uiso 0.472(16) 1 calc R U P K 2

loop_
_atom_site_aniso_label
_atom_site_aniso_U_11
_atom_site_aniso_U_22
_atom_site_aniso_U_33
_atom_site_aniso_U_23
_atom_site_aniso_U_13
_atom_site_aniso_U_12
Fe1 0.0921(17) 0.0812(16) 0.1190(19) 0.0078(13) 0.0482(14) 0.0052(12)
Fe2 0.1046(19) 0.0703(16) 0.181(3) -0.0088(16) 0.0614(18) -0.0254(14)
Fe3 0.0997(19) 0.132(2) 0.107(2) 0.0134(16) 0.0031(15) 0.0142(16)
Fe4 0.0849(17) 0.0712(15) 0.146(2) -0.0200(14) 0.0338(15) 0.0117(12)
Fe5 0.1011(18) 0.1119(19) 0.1121(19) 0.0041(15) 0.0418(15) 0.0155(15)
Fe6 0.1016(19) 0.0731(16) 0.211(3) 0.0200(18) 0.063(2) -0.0087(14)
Fe7 0.1036(19) 0.0729(16) 0.162(2) -0.0209(15) 0.0464(17) 0.0054(13)
Fe8 0.0941(19) 0.133(2) 0.111(2) 0.0145(17) 0.0077(15) 0.0105(16)
N1B 0.080(7) 0.112(9) 0.134(10) 0.002(7) 0.052(7) 0.003(6)
N2B 0.069(6) 0.078(7) 0.109(8) 0.000(6) 0.029(6) 0.001(5)
N3B 0.092(8) 0.073(7) 0.145(9) -0.001(6) 0.036(7) -0.020(6)
N4B 0.158(11) 0.061(8) 0.202(13) 0.008(8) 0.091(9) -0.010(6)
C1B 0.111(9) 0.136(11) 0.178(14) 0.011(9) 0.088(10) 0.002(8)
C2B 0.104(9) 0.137(12) 0.184(14) -0.006(10) 0.082(10) -0.004(8)
C3B 0.100(9) 0.128(12) 0.183(14) -0.019(9) 0.071(9) -0.008(8)
C4B 0.080(7) 0.110(10) 0.157(12) -0.014(8) 0.049(8) 0.002(7)
C5B 0.077(7) 0.105(9) 0.120(10) -0.014(7) 0.038(7) -0.004(6)
C6B 0.073(7) 0.095(9) 0.123(11) -0.003(8) 0.033(7) 0.005(6)
C7B 0.068(7) 0.073(8) 0.114(7) 0.003(7) 0.028(6) 0.005(6)
C8B 0.067(7) 0.057(8) 0.116(8) 0.004(6) 0.024(6) 0.008(6)
C9B 0.068(8) 0.073(9) 0.115(7) -0.001(7) 0.022(6) -0.002(6)
C10B 0.070(7) 0.068(7) 0.117(7) -0.004(6) 0.027(6) -0.004(5)
C11B 0.079(8) 0.090(10) 0.111(8) 0.000(7) 0.027(6) -0.018(6)
C12B 0.070(8) 0.098(10) 0.113(7) 0.001(7) 0.026(6) -0.012(7)
C13B 0.082(7) 0.086(6) 0.135(10) -0.005(6) 0.039(7) -0.017(5)
C14B 0.105(8) 0.085(6) 0.156(12) 0.001(6) 0.052(8) -0.009(5)
C15B 0.133(9) 0.108(7) 0.187(13) 0.013(8) 0.078(9) 0.010(7)
C16B 0.148(11) 0.110(8) 0.209(14) 0.015(8) 0.094(10) 0.016(7)
C17B 0.155(11) 0.108(8) 0.222(14) 0.011(8) 0.099(10) 0.010(7)
C18B 0.135(11) 0.088(7) 0.201(15) 0.007(8) 0.082(11) -0.005(7)
C19B 0.100(8) 0.085(6) 0.142(11) 0.003(7) 0.041(8) -0.012(6)
C20B 0.086(7) 0.086(6) 0.137(10) -0.002(6) 0.032(7) -0.019(5)
C21B 0.084(8) 0.088(6) 0.155(11) 0.000(6) 0.045(8) -0.017(5)
C22B 0.094(9) 0.101(7) 0.182(14) 0.012(8) 0.060(9) -0.004(6)
C23B 0.121(9) 0.107(8) 0.202(13) 0.021(8) 0.075(9) 0.003(7)
C24B 0.128(10) 0.103(8) 0.204(13) 0.018(8) 0.082(9) 0.005(7)
C25B 0.115(10) 0.081(7) 0.209(15) 0.001(8) 0.078(10) -0.015(6)
C26B 0.086(8) 0.079(6) 0.136(11) -0.011(6) 0.042(7) -0.021(5)
C27B 0.085(8) 0.082(8) 0.135(8) -0.003(7) 0.032(6) -0.017(6)
C28B 0.088(8) 0.084(10) 0.136(8) -0.003(7) 0.033(6) -0.021(7)
C29B 0.079(8) 0.083(9) 0.133(8) -0.006(7) 0.027(6) -0.020(7)
C30B 0.082(8) 0.068(8) 0.134(8) 0.001(7) 0.029(6) -0.012(6)
C31B 0.089(8) 0.104(10) 0.132(8) 0.002(7) 0.025(6) -0.027(7)
C32B 0.102(9) 0.105(11) 0.137(8) -0.002(7) 0.031(7) -0.034(8)
C33B 0.143(11) 0.077(8) 0.175(13) 0.013(8) 0.072(10) -0.002(7)
C34B 0.162(11) 0.074(8) 0.207(14) 0.014(8) 0.093(10) -0.007(7)
C35B 0.192(13) 0.086(9) 0.246(17) 0.036(10) 0.119(12) 0.013(8)
C36B 0.212(15) 0.097(10) 0.269(19) 0.039(11) 0.133(14) 0.002(9)
C37B 0.200(14) 0.095(10) 0.246(18) 0.031(11) 0.124(13) -0.007(9)
C38B 0.172(12) 0.084(10) 0.211(16) 0.010(10) 0.100(11) -0.020(8)
N1C 0.143(11) 0.104(8) 0.135(8) 0.011(7) 0.081(9) -0.011(8)
N2C 0.082(8) 0.090(7) 0.104(6) -0.007(6) 0.035(6) -0.009(6)
N3C 0.109(9) 0.137(9) 0.123(7) 0.013(7) 0.009(7) -0.002(9)
N4C 0.177(14) 0.135(9) 0.132(9) 0.023(7) 0.015(10) -0.024(10)
C1C 0.189(16) 0.133(10) 0.130(9) 0.012(8) 0.074(10) -0.036(11)
C2C 0.26(2) 0.142(11) 0.149(11) 0.025(8) 0.064(12) -0.050(13)
C3C 0.29(2) 0.137(11) 0.155(11) 0.027(8) 0.053(13) -0.049(12)
C4C 0.225(19) 0.112(8) 0.153(10) 0.018(7) 0.055(12) -0.026(10)
C5C 0.158(13) 0.107(8) 0.137(8) 0.009(6) 0.068(8) -0.011(9)
C6C 0.111(11) 0.094(8) 0.138(8) 0.002(7) 0.062(8) -0.008(8)
C7C 0.076(7) 0.084(8) 0.103(7) -0.011(6) 0.032(6) -0.011(7)
C8C 0.071(7) 0.101(10) 0.106(7) -0.003(7) 0.030(6) -0.003(7)
C9C 0.066(7) 0.108(10) 0.105(7) -0.002(7) 0.031(6) -0.005(7)
C10C 0.068(7) 0.111(9) 0.111(6) -0.003(6) 0.027(5) -0.009(7)
C11C 0.066(8) 0.125(11) 0.117(7) 0.003(7) 0.028(6) 0.004(7)
C12C 0.071(7) 0.100(10) 0.117(7) -0.003(7) 0.035(6) -0.012(7)
C13C 0.079(9) 0.124(6) 0.110(6) -0.002(5) 0.025(6) 0.002(7)
C14C 0.079(10) 0.122(6) 0.108(6) -0.003(5) 0.017(7) -0.001(7)
C15C 0.111(12) 0.127(7) 0.111(8) -0.005(6) 0.021(8) -0.003(8)
C16C 0.113(12) 0.125(8) 0.111(8) -0.005(7) 0.017(9) 0.001(9)
C17C 0.122(13) 0.132(8) 0.114(9) -0.002(7) 0.019(9) -0.007(9)
C18C 0.093(11) 0.127(7) 0.105(9) 0.001(6) 0.012(8) -0.003(8)
C19C 0.078(10) 0.130(7) 0.109(6) -0.002(5) 0.016(7) 0.003(7)
C20C 0.096(10) 0.131(7) 0.110(6) -0.005(5) 0.018(6) 0.002(7)
C21C 0.102(11) 0.132(7) 0.114(6) -0.005(5) 0.023(7) 0.000(7)
C22C 0.117(12) 0.135(8) 0.114(8) -0.009(6) 0.020(8) 0.007(9)
C23C 0.128(13) 0.135(8) 0.126(9) -0.008(7) 0.023(9) 0.005(9)
C24C 0.097(11) 0.123(8) 0.127(9) -0.009(7) 0.027(9) 0.002(8)
C25C 0.075(10) 0.124(7) 0.123(9) -0.006(6) 0.031(8) -0.003(8)
C26C 0.085(10) 0.123(7) 0.111(6) -0.006(5) 0.025(7) 0.000(7)
C27C 0.088(8) 0.134(10) 0.112(6) -0.004(6) 0.020(6) 0.002(8)
C28C 0.084(8) 0.158(13) 0.114(8) 0.001(8) 0.015(7) -0.006(8)
C29C 0.100(8) 0.152(13) 0.115(8) 0.002(8) 0.018(6) -0.008(8)
C30C 0.102(9) 0.140(11) 0.120(8) 0.012(8) 0.012(7) -0.001(8)
C31C 0.096(9) 0.119(12) 0.118(8) 0.000(8) 0.009(7) 0.000(8)
C32C 0.091(8) 0.135(12) 0.119(8) 0.003(8) 0.015(6) 0.000(8)
C33C 0.176(16) 0.136(10) 0.129(9) 0.017(8) 0.009(9) -0.007(10)
C34C 0.206(17) 0.140(10) 0.136(9) 0.024(7) 0.011(10) -0.007(11)
C35C 0.30(2) 0.140(10) 0.148(11) 0.029(8) 0.018(13) -0.005(11)
C36C 0.33(2) 0.154(12) 0.148(12) 0.033(9) 0.025(14) -0.013(14)
C37C 0.26(2) 0.148(12) 0.146(11) 0.031(9) 0.026(13) -0.028(14)
C38C 0.196(18) 0.156(11) 0.136(9) 0.029(8) 0.020(11) -0.026(13)
N1D 0.109(7) 0.100(9) 0.120(9) -0.005(7) 0.051(6) -0.003(7)
N2D 0.100(8) 0.076(7) 0.121(8) 0.004(6) 0.052(6) 0.003(6)
N3D 0.076(6) 0.079(7) 0.132(9) -0.019(7) 0.026(6) 0.001(6)
N4D 0.087(8) 0.077(9) 0.173(10) -0.016(7) 0.035(6) 0.018(6)
C1D 0.116(9) 0.143(13) 0.133(11) -0.022(9) 0.052(8) 0.005(8)
C2D 0.126(10) 0.156(14) 0.143(12) -0.034(10) 0.055(8) -0.003(10)
C3D 0.127(10) 0.166(14) 0.144(11) -0.040(10) 0.050(8) 0.005(10)
C4D 0.118(9) 0.123(12) 0.135(10) -0.022(8) 0.051(7) -0.009(8)
C5D 0.112(8) 0.092(9) 0.123(9) -0.004(7) 0.052(7) -0.003(7)
C6D 0.105(9) 0.080(9) 0.123(9) 0.004(7) 0.049(7) 0.000(7)
C7D 0.087(9) 0.078(7) 0.117(9) -0.003(6) 0.043(7) -0.005(6)
C8D 0.102(10) 0.080(7) 0.134(10) 0.001(7) 0.058(8) 0.003(7)
C9D 0.130(11) 0.071(6) 0.142(11) 0.009(6) 0.077(9) 0.007(7)
C10D 0.095(8) 0.069(6) 0.118(8) 0.009(6) 0.045(7) 0.008(6)
C11D 0.102(10) 0.071(7) 0.119(10) 0.006(6) 0.047(8) 0.001(7)
C12D 0.095(10) 0.079(6) 0.127(10) -0.001(6) 0.048(8) -0.001(7)
C13D 0.093(6) 0.068(8) 0.131(7) 0.004(6) 0.051(5) 0.006(6)
C14D 0.090(6) 0.064(8) 0.129(7) 0.007(6) 0.047(5) 0.008(6)
C15D 0.094(7) 0.080(9) 0.130(9) 0.002(7) 0.044(6) 0.013(7)
C16D 0.104(9) 0.122(12) 0.140(10) -0.014(8) 0.034(7) 0.037(8)
C17D 0.100(8) 0.120(12) 0.129(9) -0.009(8) 0.034(6) 0.033(8)
C18D 0.094(8) 0.104(11) 0.135(8) -0.010(7) 0.037(6) 0.021(7)
C19D 0.090(6) 0.080(9) 0.125(8) 0.003(6) 0.043(5) 0.011(6)
C20D 0.086(6) 0.071(8) 0.137(7) -0.008(6) 0.041(5) 0.005(6)
C21D 0.092(6) 0.072(9) 0.140(8) -0.013(6) 0.040(5) 0.012(6)
C22D 0.093(7) 0.113(12) 0.160(11) -0.037(9) 0.034(6) 0.019(7)
C23D 0.091(8) 0.137(13) 0.172(12) -0.050(9) 0.032(7) 0.017(8)
C24D 0.101(8) 0.125(12) 0.181(11) -0.055(10) 0.040(7) 0.009(8)
C25D 0.098(7) 0.087(10) 0.155(9) -0.029(8) 0.050(6) 0.003(7)
C26D 0.094(6) 0.086(9) 0.152(8) -0.023(7) 0.045(5) 0.009(6)
C27D 0.082(8) 0.076(7) 0.140(9) -0.010(6) 0.038(7) 0.007(6)
C28D 0.100(10) 0.073(7) 0.150(11) -0.016(7) 0.051(8) 0.000(7)
C29D 0.087(9) 0.068(6) 0.148(11) -0.014(7) 0.042(8) -0.005(6)
C30D 0.079(8) 0.066(6) 0.122(10) -0.008(7) 0.025(7) 0.004(6)
C31D 0.088(9) 0.065(7) 0.138(11) -0.002(7) 0.037(8) 0.008(6)
C32D 0.091(9) 0.075(6) 0.140(11) -0.009(7) 0.039(8) 0.006(6)
C33D 0.076(7) 0.069(9) 0.158(11) -0.013(8) 0.026(7) 0.002(7)
C34D 0.088(7) 0.078(10) 0.168(11) -0.012(7) 0.038(7) 0.012(7)
C35D 0.089(7) 0.131(13) 0.187(12) -0.031(10) 0.038(7) 0.008(8)
C36D 0.096(9) 0.179(17) 0.207(14) -0.048(11) 0.044(8) 0.023(9)
C37D 0.100(9) 0.166(15) 0.207(14) -0.047(12) 0.047(9) 0.021(10)
C38D 0.102(9) 0.113(12) 0.184(12) -0.030(9) 0.044(8) 0.024(9)
N1E 0.080(8) 0.080(7) 0.188(10) -0.022(6) 0.049(7) -0.010(7)
N2E 0.086(9) 0.074(6) 0.181(10) -0.013(7) 0.043(8) -0.024(6)
N3E 0.090(8) 0.073(6) 0.149(9) -0.016(6) 0.047(8) 0.001(5)
N4E 0.124(10) 0.081(7) 0.140(9) -0.021(6) 0.025(8) 0.024(7)
C1E 0.113(12) 0.083(8) 0.195(12) -0.023(7) 0.046(10) -0.017(8)
C2E 0.109(13) 0.092(9) 0.199(12) -0.029(7) 0.040(10) -0.017(9)
C3E 0.110(12) 0.097(9) 0.196(12) -0.029(7) 0.038(10) -0.018(9)
C4E 0.121(13) 0.097(8) 0.186(10) -0.025(7) 0.036(9) -0.020(8)
C5E 0.086(10) 0.083(7) 0.186(10) -0.022(6) 0.040(8) -0.014(7)
C6E 0.081(11) 0.081(7) 0.187(11) -0.020(7) 0.038(8) -0.010(7)
C7E 0.080(8) 0.073(7) 0.182(11) -0.011(7) 0.045(8) -0.021(6)
C8E 0.086(9) 0.086(8) 0.224(15) -0.034(8) 0.063(10) -0.033(7)
C9E 0.085(8) 0.086(7) 0.215(15) -0.030(8) 0.059(9) -0.029(6)
C10E 0.078(8) 0.071(6) 0.181(11) -0.017(6) 0.047(8) -0.019(5)
C11E 0.077(8) 0.076(7) 0.181(13) -0.019(8) 0.046(9) -0.018(6)
C12E 0.082(8) 0.079(7) 0.174(13) -0.023(8) 0.048(9) -0.027(6)
C13E 0.072(9) 0.071(5) 0.163(7) -0.013(5) 0.042(7) -0.015(5)
C14E 0.073(9) 0.069(6) 0.159(7) -0.015(5) 0.040(7) -0.017(6)
C15E 0.088(10) 0.072(8) 0.160(8) -0.017(5) 0.040(8) -0.017(8)
C16E 0.112(12) 0.085(8) 0.159(9) -0.010(6) 0.038(9) -0.022(9)
C17E 0.114(12) 0.083(7) 0.156(8) -0.009(7) 0.045(9) -0.025(8)
C18E 0.116(12) 0.074(7) 0.156(8) -0.008(6) 0.042(9) -0.018(8)
C19E 0.087(9) 0.069(6) 0.154(7) -0.014(5) 0.048(7) -0.016(6)
C20E 0.076(9) 0.074(5) 0.153(7) -0.012(5) 0.044(7) -0.005(5)
C21E 0.072(9) 0.074(6) 0.154(7) -0.010(5) 0.047(7) -0.003(6)
C22E 0.078(9) 0.080(8) 0.154(7) -0.007(5) 0.048(8) -0.004(7)
C23E 0.113(11) 0.087(8) 0.155(9) -0.003(6) 0.053(8) -0.005(8)
C24E 0.123(12) 0.086(8) 0.163(8) -0.003(7) 0.056(9) -0.008(8)
C25E 0.115(12) 0.075(7) 0.165(8) -0.008(6) 0.051(9) 0.002(8)
C26E 0.073(9) 0.074(6) 0.160(7) -0.009(5) 0.045(7) -0.003(6)
C27E 0.089(7) 0.072(6) 0.160(10) -0.011(6) 0.054(8) -0.009(5)
C28E 0.088(8) 0.076(7) 0.169(13) -0.016(7) 0.051(8) -0.006(5)
C29E 0.089(7) 0.073(7) 0.160(12) -0.011(7) 0.044(8) 0.000(6)
C30E 0.089(7) 0.068(6) 0.143(10) -0.009(6) 0.047(8) 0.000(5)
C31E 0.086(7) 0.071(7) 0.177(13) -0.020(7) 0.046(8) -0.004(5)
C32E 0.088(7) 0.073(7) 0.179(13) -0.021(7) 0.048(8) -0.004(6)
C33E 0.154(14) 0.085(7) 0.149(9) -0.018(7) 0.050(9) 0.020(8)
C34E 0.162(13) 0.084(7) 0.145(9) -0.019(6) 0.039(9) 0.027(8)
C35E 0.226(18) 0.099(8) 0.142(9) -0.018(7) 0.038(10) 0.030(10)
C36E 0.234(19) 0.103(9) 0.140(10) -0.019(7) 0.014(11) 0.023(11)
C37E 0.193(16) 0.091(9) 0.140(11) -0.024(7) 0.007(11) 0.022(10)
C38E 0.143(13) 0.082(7) 0.139(10) -0.020(7) 0.006(10) 0.022(8)
N1F 0.108(8) 0.091(9) 0.203(11) -0.024(8) 0.071(8) -0.041(7)
N2F 0.117(7) 0.082(8) 0.177(11) -0.012(8) 0.062(7) -0.027(6)
N3F 0.131(10) 0.158(11) 0.119(10) 0.002(7) 0.029(7) -0.013(8)
N4F 0.134(9) 0.142(11) 0.110(9) 0.001(8) 0.018(7) -0.010(9)
C1F 0.113(9) 0.149(14) 0.215(13) -0.042(11) 0.071(9) -0.056(10)
C2F 0.113(9) 0.181(17) 0.225(15) -0.047(12) 0.072(9) -0.048(10)
C3F 0.128(9) 0.155(16) 0.220(15) -0.035(11) 0.077(10) -0.044(9)
C4F 0.127(9) 0.124(13) 0.211(13) -0.032(10) 0.077(9) -0.039(9)
C5F 0.122(7) 0.090(11) 0.198(12) -0.020(8) 0.070(7) -0.042(7)
C6F 0.124(8) 0.088(11) 0.193(12) -0.025(9) 0.072(7) -0.035(7)
C7F 0.120(7) 0.096(8) 0.171(13) -0.011(8) 0.054(7) -0.025(6)
C8F 0.129(9) 0.107(9) 0.172(14) -0.015(9) 0.049(9) -0.014(7)
C9F 0.132(9) 0.124(9) 0.185(15) -0.008(10) 0.040(9) -0.022(8)
C10F 0.132(10) 0.127(9) 0.177(13) -0.014(10) 0.036(9) -0.024(7)
C11F 0.132(10) 0.110(9) 0.212(17) -0.017(9) 0.028(10) -0.031(7)
C12F 0.124(9) 0.095(8) 0.182(15) -0.014(8) 0.041(9) -0.029(7)
C27F 0.133(11) 0.161(11) 0.146(13) -0.004(10) 0.022(9) -0.017(9)
C28F 0.142(12) 0.159(11) 0.168(15) -0.003(9) 0.007(10) -0.017(8)
C29F 0.140(12) 0.156(10) 0.173(15) -0.003(9) 0.008(10) -0.014(8)
C30F 0.130(10) 0.157(10) 0.129(10) 0.000(8) 0.027(7) -0.013(8)
C31F 0.152(12) 0.155(11) 0.163(14) -0.006(9) 0.002(9) -0.008(8)
C32F 0.159(12) 0.163(11) 0.170(15) -0.007(10) -0.006(10) -0.010(9)
C33F 0.135(10) 0.160(13) 0.116(10) 0.008(8) 0.026(7) -0.007(9)
C34F 0.142(9) 0.172(13) 0.118(10) 0.002(9) 0.025(7) -0.008(9)
C35F 0.161(11) 0.208(16) 0.127(11) -0.015(10) 0.030(8) -0.004(11)
C36F 0.165(12) 0.200(16) 0.125(11) -0.015(10) 0.024(9) -0.001(12)
C37F 0.158(11) 0.170(15) 0.117(11) -0.012(10) 0.015(9) -0.004(11)
C38F 0.140(10) 0.152(14) 0.115(11) -0.003(10) 0.014(8) -0.007(9)
N1G 0.111(8) 0.132(10) 0.122(11) 0.008(8) 0.009(7) 0.025(7)
N2G 0.115(8) 0.129(10) 0.108(9) 0.006(7) 0.019(7) 0.028(7)
N3G 0.076(7) 0.084(7) 0.137(9) -0.005(6) 0.030(6) 0.007(5)
N4G 0.088(7) 0.058(7) 0.136(9) -0.021(6) 0.031(7) 0.006(5)
C1G 0.103(9) 0.128(10) 0.151(13) 0.014(9) 0.010(10) 0.017(8)
C2G 0.101(9) 0.126(11) 0.150(14) 0.009(10) 0.008(9) 0.018(8)
C3G 0.114(9) 0.133(12) 0.165(15) 0.014(10) 0.021(9) 0.016(8)
C4G 0.119(8) 0.140(11) 0.161(14) 0.018(10) 0.024(9) 0.025(7)
C5G 0.114(8) 0.131(10) 0.121(12) 0.004(8) 0.013(8) 0.022(7)
C6G 0.120(8) 0.145(11) 0.128(13) 0.018(10) 0.021(8) 0.029(7)
C7G 0.123(9) 0.130(12) 0.112(8) -0.011(8) 0.007(7) 0.038(8)
C8G 0.142(11) 0.151(13) 0.113(8) -0.013(8) 0.003(7) 0.062(10)
C9G 0.146(11) 0.153(13) 0.111(9) -0.013(8) 0.004(8) 0.064(10)
C10G 0.121(8) 0.114(9) 0.117(8) -0.009(7) 0.011(7) 0.030(7)
C11G 0.141(12) 0.152(13) 0.115(8) -0.018(8) 0.011(7) 0.056(10)
C12G 0.138(11) 0.166(14) 0.114(9) -0.017(8) 0.007(7) 0.057(10)
C13G 0.104(6) 0.105(8) 0.129(10) -0.001(7) 0.015(6) 0.016(5)
C14G 0.099(6) 0.113(8) 0.149(12) 0.007(7) 0.022(7) 0.019(6)
C15G 0.097(7) 0.123(10) 0.186(15) 0.013(10) 0.032(8) 0.023(7)
C16G 0.099(9) 0.130(11) 0.205(16) 0.018(10) 0.032(9) 0.012(7)
C17G 0.103(8) 0.129(10) 0.209(16) 0.024(10) 0.042(10) 0.016(7)
C18G 0.095(8) 0.118(9) 0.197(15) 0.025(9) 0.034(9) 0.023(7)
C19G 0.093(6) 0.113(8) 0.148(12) 0.005(8) 0.026(7) 0.021(6)
C20G 0.095(6) 0.107(8) 0.144(10) 0.003(7) 0.027(6) 0.021(5)
C21G 0.106(7) 0.126(9) 0.169(13) 0.024(8) 0.020(7) 0.013(6)
C22G 0.113(7) 0.162(11) 0.200(13) 0.046(10) 0.019(8) 0.000(7)
C23G 0.129(9) 0.173(11) 0.224(15) 0.060(10) 0.020(9) -0.005(8)
C24G 0.136(9) 0.179(11) 0.238(15) 0.070(11) 0.019(9) -0.005(8)
C25G 0.126(9) 0.146(10) 0.225(17) 0.056(11) 0.014(10) 0.002(8)
C26G 0.110(6) 0.127(9) 0.176(13) 0.028(9) 0.016(7) 0.012(6)
C27G 0.089(8) 0.101(8) 0.141(8) -0.001(7) 0.023(7) 0.016(6)
C28G 0.086(10) 0.098(9) 0.142(8) 0.000(7) 0.029(7) 0.021(7)
C29G 0.077(9) 0.089(9) 0.143(9) 0.002(7) 0.029(7) 0.012(6)
C30G 0.069(8) 0.077(7) 0.144(8) 0.000(6) 0.032(7) -0.001(6)
C31G 0.101(10) 0.098(10) 0.146(8) -0.001(7) 0.029(7) 0.020(7)
C32G 0.113(11) 0.108(10) 0.140(9) 0.003(7) 0.029(7) 0.027(8)
C33G 0.089(8) 0.083(8) 0.137(11) -0.008(7) 0.039(7) 0.006(6)
C34G 0.091(7) 0.081(7) 0.133(10) -0.010(7) 0.031(7) 0.004(5)
C35G 0.090(8) 0.081(8) 0.123(11) -0.015(7) 0.030(7) 0.003(6)
C36G 0.102(8) 0.078(8) 0.138(12) -0.019(7) 0.022(9) 0.007(6)
C37G 0.097(8) 0.077(8) 0.146(12) -0.012(8) 0.021(8) 0.010(7)
C38G 0.097(8) 0.076(8) 0.148(12) -0.016(8) 0.025(8) 0.013(6)
N1H 0.130(11) 0.092(8) 0.183(10) -0.037(7) 0.052(9) -0.025(8)
N2H 0.118(9) 0.079(6) 0.166(10) -0.021(7) 0.052(9) -0.008(6)
N3H 0.097(9) 0.079(6) 0.177(10) 0.004(7) 0.059(8) -0.007(6)
N4H 0.100(9) 0.087(7) 0.222(11) 0.007(7) 0.084(8) -0.015(7)
C1H 0.206(18) 0.095(8) 0.182(12) -0.044(8) 0.058(13) -0.036(10)
C2H 0.32(2) 0.114(11) 0.186(13) -0.050(8) 0.063(15) -0.054(13)
C3H 0.38(3) 0.122(11) 0.183(13) -0.049(9) 0.070(14) -0.055(14)
C4H 0.33(2) 0.121(10) 0.184(11) -0.045(8) 0.072(12) -0.050(13)
C5H 0.204(16) 0.103(8) 0.179(11) -0.038(7) 0.068(11) -0.031(9)
C6H 0.174(16) 0.103(8) 0.171(11) -0.030(7) 0.063(11) -0.032(9)
C7H 0.110(8) 0.080(6) 0.165(12) -0.016(7) 0.053(8) -0.009(6)
C8H 0.111(8) 0.084(7) 0.199(15) -0.019(8) 0.045(9) -0.005(6)
C9H 0.111(8) 0.085(7) 0.205(15) -0.020(8) 0.046(9) -0.007(6)
C10H 0.105(8) 0.081(6) 0.172(11) -0.005(6) 0.049(8) -0.008(5)
C11H 0.108(8) 0.083(7) 0.159(12) -0.010(7) 0.053(8) -0.012(6)
C12H 0.107(8) 0.083(7) 0.167(13) -0.012(8) 0.051(8) -0.009(6)
C13H 0.083(9) 0.081(6) 0.166(7) 0.001(5) 0.040(7) -0.006(6)
C14H 0.083(10) 0.086(6) 0.165(7) 0.001(5) 0.037(7) -0.011(7)
C15H 0.088(11) 0.086(8) 0.163(8) -0.002(6) 0.037(8) -0.016(8)
C16H 0.128(13) 0.102(9) 0.166(9) 0.006(7) 0.034(9) -0.020(9)
C17H 0.135(14) 0.099(8) 0.163(9) 0.009(7) 0.041(10) -0.017(9)
C18H 0.112(12) 0.093(8) 0.164(8) 0.009(6) 0.034(9) -0.015(8)
C19H 0.090(10) 0.085(6) 0.162(7) 0.002(5) 0.035(7) -0.019(7)
C20H 0.077(9) 0.077(6) 0.162(7) 0.005(5) 0.029(7) -0.004(6)
C21H 0.086(10) 0.080(6) 0.161(7) 0.005(5) 0.029(7) 0.000(6)
C22H 0.081(10) 0.084(8) 0.161(8) 0.002(6) 0.024(8) 0.001(8)
C23H 0.103(11) 0.092(8) 0.163(9) 0.008(7) 0.027(9) 0.000(9)
C24H 0.143(14) 0.092(8) 0.166(9) 0.010(7) 0.039(10) -0.001(9)
C25H 0.110(12) 0.090(8) 0.169(8) 0.009(6) 0.039(9) -0.001(8)
C26H 0.090(10) 0.077(6) 0.165(7) 0.004(5) 0.039(7) 0.003(7)
C27H 0.084(9) 0.078(6) 0.158(11) 0.005(6) 0.035(8) -0.004(5)
C28H 0.089(9) 0.086(7) 0.181(14) -0.005(8) 0.052(9) -0.008(6)
C29H 0.079(9) 0.086(7) 0.180(13) -0.001(8) 0.048(9) -0.007(6)
C30H 0.086(8) 0.077(7) 0.180(11) 0.003(7) 0.053(8) -0.006(6)
C31H 0.082(8) 0.080(7) 0.163(13) 0.005(7) 0.046(8) -0.004(6)
C32H 0.089(9) 0.083(7) 0.178(13) 0.001(8) 0.049(9) -0.008(6)
C33H 0.100(11) 0.084(7) 0.178(11) 0.003(7) 0.061(9) -0.010(7)
C34H 0.126(12) 0.087(7) 0.201(11) -0.009(6) 0.079(9) -0.016(7)
C35H 0.160(14) 0.102(9) 0.210(11) -0.022(7) 0.070(10) -0.012(9)
C36H 0.169(15) 0.104(9) 0.233(13) -0.030(8) 0.087(11) -0.021(10)
C37H 0.144(15) 0.106(10) 0.245(14) -0.017(8) 0.091(12) -0.017(10)
C38H 0.118(13) 0.091(8) 0.240(13) -0.002(8) 0.097(11) -0.025(8)
N1I 0.123(9) 0.119(11) 0.192(11) -0.046(8) 0.060(7) 0.021(8)
N2I 0.096(7) 0.094(8) 0.141(10) -0.029(7) 0.032(7) 0.007(7)
N3I 0.103(9) 0.106(8) 0.110(9) -0.002(6) 0.027(6) 0.018(7)
N4I 0.129(9) 0.163(12) 0.127(10) -0.028(9) 0.035(8) 0.017(9)
C1I 0.136(10) 0.159(15) 0.216(13) -0.063(11) 0.076(9) 0.022(10)
C2I 0.139(10) 0.201(14) 0.222(12) -0.062(10) 0.077(9) 0.017(10)
C3I 0.136(9) 0.213(15) 0.221(12) -0.062(10) 0.077(8) 0.010(9)
C4I 0.119(8) 0.172(13) 0.215(11) -0.056(10) 0.064(7) 0.008(8)
C5I 0.117(7) 0.118(11) 0.187(10) -0.036(8) 0.059(7) 0.010(7)
C6I 0.100(7) 0.117(11) 0.165(10) -0.044(9) 0.038(7) 0.004(7)
C7I 0.095(9) 0.085(7) 0.134(10) -0.019(7) 0.030(7) 0.008(7)
C8I 0.110(11) 0.086(7) 0.154(11) -0.015(7) 0.054(9) 0.011(7)
C9I 0.103(10) 0.081(8) 0.139(11) -0.004(7) 0.045(8) 0.019(7)
C10I 0.096(9) 0.085(7) 0.128(9) -0.003(6) 0.035(7) 0.020(7)
C11I 0.117(11) 0.082(7) 0.155(12) 0.001(7) 0.055(9) 0.026(7)
C12I 0.144(12) 0.089(8) 0.184(13) -0.009(8) 0.081(10) 0.019(8)
C13I 0.099(7) 0.074(8) 0.129(7) 0.003(6) 0.040(5) 0.021(6)
C14I 0.106(7) 0.106(10) 0.137(8) -0.012(7) 0.034(6) 0.028(7)
C15I 0.115(8) 0.187(15) 0.155(10) -0.046(10) 0.023(7) 0.053(9)
C16I 0.132(9) 0.196(14) 0.157(10) -0.045(10) 0.024(7) 0.051(9)
C17I 0.131(9) 0.206(17) 0.149(11) -0.051(11) 0.018(8) 0.058(10)
C18I 0.120(9) 0.152(14) 0.147(9) -0.031(9) 0.026(7) 0.039(9)
C19I 0.106(7) 0.100(10) 0.135(8) -0.009(7) 0.040(6) 0.021(6)
C20I 0.102(7) 0.080(8) 0.127(7) 0.005(6) 0.044(5) 0.011(6)
C21I 0.097(7) 0.064(8) 0.132(7) 0.004(6) 0.046(5) 0.010(6)
C22I 0.098(7) 0.102(11) 0.138(10) -0.017(8) 0.041(6) 0.022(7)
C23I 0.109(9) 0.147(14) 0.157(11) -0.042(9) 0.033(7) 0.030(9)
C24I 0.105(8) 0.138(13) 0.152(11) -0.041(9) 0.031(7) 0.027(8)
C25I 0.103(8) 0.097(10) 0.141(9) -0.018(8) 0.038(6) 0.017(8)
C26I 0.096(6) 0.071(9) 0.135(8) -0.005(6) 0.042(5) 0.014(6)
C27I 0.105(9) 0.071(6) 0.126(9) 0.005(6) 0.044(7) 0.009(6)
C28I 0.135(12) 0.075(7) 0.141(11) 0.008(7) 0.064(9) 0.007(7)
C29I 0.128(12) 0.085(8) 0.134(11) -0.004(7) 0.051(9) 0.003(7)
C30I 0.083(9) 0.094(7) 0.117(9) -0.002(6) 0.027(7) 0.005(7)
C31I 0.076(9) 0.096(7) 0.116(10) -0.001(7) 0.025(7) 0.002(7)
C32I 0.079(9) 0.083(7) 0.111(9) 0.006(6) 0.024(7) 0.006(7)
C33I 0.114(10) 0.138(12) 0.131(10) -0.022(8) 0.029(8) 0.009(8)
C34I 0.129(9) 0.186(14) 0.150(11) -0.050(10) 0.033(8) 0.017(9)
C35I 0.142(10) 0.221(17) 0.186(14) -0.088(12) 0.031(9) 0.015(10)
C36I 0.173(11) 0.240(15) 0.185(12) -0.076(11) 0.044(10) 0.030(11)
C37I 0.170(12) 0.28(2) 0.199(16) -0.110(14) 0.052(11) 0.031(12)
C38I 0.155(11) 0.236(18) 0.169(15) -0.067(13) 0.052(10) 0.029(11)
N1J 0.116(9) 0.103(9) 0.152(11) 0.014(7) 0.063(8) 0.028(7)
N2J 0.092(7) 0.077(8) 0.124(8) 0.004(6) 0.034(6) 0.010(5)
N3J 0.109(9) 0.088(8) 0.193(11) 0.020(7) 0.057(8) -0.004(6)
N4J 0.138(9) 0.114(8) 0.215(12) 0.038(8) 0.080(8) 0.001(7)
C1J 0.123(10) 0.132(11) 0.170(14) 0.028(10) 0.077(10) 0.039(8)
C2J 0.125(10) 0.139(13) 0.193(15) 0.032(11) 0.082(11) 0.039(8)
C3J 0.117(10) 0.143(13) 0.215(17) 0.042(11) 0.080(10) 0.041(9)
C4J 0.123(9) 0.155(13) 0.228(16) 0.060(12) 0.085(10) 0.046(8)
C5J 0.111(8) 0.119(11) 0.175(13) 0.032(9) 0.064(8) 0.031(7)
C6J 0.101(8) 0.107(11) 0.161(13) 0.028(9) 0.049(8) 0.027(7)
C7J 0.089(8) 0.079(9) 0.126(8) 0.002(7) 0.030(6) 0.001(6)
C8J 0.099(9) 0.109(11) 0.132(8) -0.005(8) 0.025(7) -0.012(7)
C9J 0.100(9) 0.096(10) 0.138(8) -0.013(7) 0.028(7) -0.019(8)
C10J 0.077(8) 0.069(8) 0.136(8) -0.003(7) 0.027(6) 0.001(6)
C11J 0.093(9) 0.094(10) 0.125(8) -0.005(7) 0.032(7) -0.016(7)
C12J 0.091(9) 0.105(11) 0.125(8) -0.002(8) 0.031(7) -0.022(8)
C13J 0.093(8) 0.089(6) 0.155(10) -0.002(7) 0.040(7) -0.012(5)
C14J 0.094(8) 0.085(6) 0.161(11) -0.001(7) 0.044(8) -0.016(6)
C15J 0.136(11) 0.086(7) 0.209(15) 0.013(8) 0.081(11) -0.003(7)
C16J 0.164(11) 0.116(9) 0.227(14) 0.025(9) 0.102(10) 0.019(7)
C17J 0.153(11) 0.120(8) 0.210(14) 0.023(9) 0.092(10) 0.019(8)
C18J 0.136(10) 0.118(8) 0.200(13) 0.019(8) 0.082(9) 0.012(7)
C19J 0.108(9) 0.087(6) 0.177(12) 0.005(7) 0.059(8) -0.013(6)
C20J 0.110(9) 0.090(6) 0.190(11) 0.012(7) 0.058(8) -0.011(6)
C21J 0.135(10) 0.095(7) 0.228(14) 0.016(7) 0.084(10) -0.003(6)
C22J 0.173(11) 0.098(7) 0.247(14) 0.019(8) 0.100(11) 0.005(7)
C23J 0.194(12) 0.134(9) 0.269(15) 0.024(9) 0.117(11) 0.027(8)
C24J 0.190(12) 0.126(8) 0.268(15) 0.022(9) 0.116(11) 0.029(8)
C25J 0.149(10) 0.120(8) 0.215(14) 0.011(8) 0.082(10) 0.021(7)
C26J 0.116(10) 0.092(6) 0.203(13) 0.008(7) 0.066(9) -0.007(6)
C27J 0.104(9) 0.082(9) 0.176(9) 0.008(8) 0.045(8) -0.017(7)
C28J 0.119(10) 0.106(12) 0.175(10) 0.006(8) 0.049(8) -0.033(8)
C29J 0.115(10) 0.082(10) 0.180(9) -0.004(8) 0.051(8) -0.029(8)
C30J 0.099(10) 0.085(9) 0.178(9) 0.006(8) 0.050(8) -0.013(7)
C31J 0.127(11) 0.139(13) 0.177(10) 0.017(9) 0.042(8) -0.048(9)
C32J 0.110(11) 0.125(12) 0.178(9) 0.011(9) 0.043(8) -0.041(9)
C33J 0.120(11) 0.097(8) 0.205(14) 0.027(9) 0.068(10) 0.006(7)
C34J 0.132(9) 0.109(8) 0.202(12) 0.033(8) 0.068(9) 0.001(7)
C35J 0.149(10) 0.116(8) 0.208(13) 0.042(8) 0.070(9) 0.009(7)
C36J 0.161(11) 0.135(10) 0.225(14) 0.055(9) 0.079(10) 0.007(8)
C37J 0.177(11) 0.144(10) 0.258(15) 0.069(10) 0.102(11) 0.011(8)
C38J 0.154(10) 0.135(10) 0.236(14) 0.056(9) 0.094(10) 0.004(8)
N1L 0.108(8) 0.086(10) 0.201(12) 0.008(7) 0.064(8) -0.022(7)
N2L 0.098(7) 0.075(8) 0.178(11) 0.029(7) 0.045(7) 0.001(6)
N3L 0.124(8) 0.108(9) 0.115(9) 0.027(7) 0.013(7) -0.019(7)
N4L 0.106(8) 0.144(11) 0.115(9) 0.002(8) 0.007(7) -0.013(8)
C1L 0.108(9) 0.098(11) 0.210(13) -0.007(9) 0.065(9) -0.022(9)
C2L 0.112(9) 0.140(14) 0.216(15) -0.020(11) 0.067(9) -0.021(9)
C3L 0.110(8) 0.126(14) 0.219(15) -0.020(10) 0.068(9) -0.019(9)
C4L 0.111(8) 0.141(14) 0.221(13) -0.023(11) 0.070(9) -0.025(9)
C5L 0.106(7) 0.084(11) 0.200(12) 0.010(8) 0.059(7) -0.012(7)
C6L 0.104(7) 0.091(11) 0.195(12) 0.016(9) 0.058(8) -0.012(7)
C7L 0.098(7) 0.086(7) 0.174(12) 0.034(8) 0.043(7) -0.007(5)
C8L 0.104(8) 0.090(8) 0.206(15) 0.032(8) 0.036(8) -0.004(6)
C9L 0.102(8) 0.116(8) 0.220(16) 0.019(9) 0.031(9) -0.006(7)
C10L 0.107(7) 0.114(8) 0.203(13) 0.015(8) 0.036(7) -0.009(6)
C11L 0.100(8) 0.103(9) 0.191(14) 0.012(9) 0.052(8) -0.014(6)
C12L 0.098(8) 0.086(7) 0.186(14) 0.024(8) 0.049(8) -0.009(6)
C13L 0.108(7) 0.142(11) 0.207(11) -0.004(8) 0.039(7) -0.016(7)
C14L 0.113(8) 0.191(14) 0.217(12) -0.028(10) 0.043(8) -0.025(9)
C15L 0.122(9) 0.218(18) 0.233(16) -0.048(13) 0.050(10) -0.027(10)
C16L 0.142(12) 0.25(2) 0.258(18) -0.078(15) 0.061(12) -0.034(12)
C17L 0.142(12) 0.25(2) 0.251(16) -0.069(14) 0.061(12) -0.039(13)
C18L 0.133(12) 0.213(16) 0.223(15) -0.044(12) 0.043(10) -0.022(11)
C19L 0.116(7) 0.164(13) 0.196(12) -0.007(9) 0.034(8) -0.018(8)
C20L 0.109(7) 0.147(11) 0.181(11) 0.007(8) 0.026(6) -0.013(7)
C21L 0.112(8) 0.183(14) 0.203(11) -0.019(10) 0.038(8) -0.028(9)
C22L 0.128(10) 0.25(2) 0.244(15) -0.055(14) 0.065(10) -0.043(11)
C23L 0.131(12) 0.28(2) 0.249(16) -0.071(15) 0.067(12) -0.050(13)
C24L 0.130(12) 0.27(2) 0.257(15) -0.070(14) 0.070(11) -0.043(13)
C25L 0.115(11) 0.233(19) 0.227(13) -0.053(12) 0.048(10) -0.032(12)
C26L 0.107(8) 0.161(13) 0.200(12) -0.011(9) 0.033(8) -0.015(8)
C27L 0.109(7) 0.134(9) 0.162(11) 0.022(8) 0.018(7) -0.009(7)
C28L 0.120(9) 0.130(9) 0.189(13) 0.027(8) 0.007(8) -0.018(7)
C29L 0.128(10) 0.125(9) 0.205(15) 0.033(9) -0.015(10) -0.020(7)
C30L 0.113(9) 0.124(9) 0.131(10) 0.020(7) 0.014(7) -0.013(7)
C31L 0.116(9) 0.127(9) 0.149(13) 0.026(8) 0.009(8) -0.010(7)
C32L 0.112(9) 0.135(9) 0.154(13) 0.019(8) 0.011(8) -0.007(7)
C33L 0.115(8) 0.128(12) 0.126(10) 0.016(8) 0.017(7) -0.016(8)
C34L 0.111(8) 0.138(12) 0.127(10) 0.005(8) 0.015(7) -0.013(8)
C35L 0.119(9) 0.167(14) 0.141(11) -0.012(9) 0.019(8) -0.009(9)
C36L 0.125(10) 0.192(16) 0.148(12) -0.030(11) 0.018(9) -0.021(11)
C37L 0.116(10) 0.201(17) 0.142(13) -0.037(11) 0.009(9) -0.022(10)
C38L 0.108(9) 0.172(15) 0.136(12) -0.019(10) 0.010(8) -0.019(9)
N1M 0.142(12) 0.128(9) 0.142(9) 0.033(7) 0.026(9) 0.014(9)
N2M 0.112(9) 0.124(9) 0.119(7) 0.014(7) 0.015(7) 0.012(8)
N3M 0.088(8) 0.105(8) 0.108(6) 0.010(6) 0.031(6) 0.008(7)
N4M 0.095(10) 0.138(9) 0.122(8) 0.030(7) 0.031(8) 0.017(7)
C1M 0.180(17) 0.142(11) 0.143(10) 0.040(8) 0.023(10) 0.013(12)
C2M 0.26(2) 0.141(11) 0.159(12) 0.044(9) 0.014(13) 0.009(13)
C3M 0.29(2) 0.142(11) 0.168(12) 0.040(9) 0.008(14) 0.012(13)
C4M 0.28(2) 0.131(9) 0.168(12) 0.033(8) 0.008(13) 0.012(11)
C5M 0.213(17) 0.132(9) 0.150(9) 0.029(7) 0.018(9) 0.016(10)
C6M 0.175(16) 0.128(10) 0.145(9) 0.023(8) 0.026(9) 0.012(10)
C7M 0.094(8) 0.139(12) 0.121(7) 0.015(8) 0.013(6) -0.004(8)
C8M 0.091(8) 0.145(13) 0.118(8) 0.009(8) 0.009(6) -0.010(8)
C9M 0.082(7) 0.146(13) 0.116(8) 0.006(8) 0.015(6) -0.007(8)
C10M 0.083(8) 0.131(10) 0.109(6) 0.002(6) 0.018(6) -0.005(8)
C11M 0.083(8) 0.163(14) 0.116(8) 0.021(8) 0.015(6) -0.007(8)
C12M 0.093(8) 0.151(13) 0.109(8) 0.011(8) 0.016(6) -0.004(8)
C13M 0.083(9) 0.132(7) 0.112(6) 0.003(5) 0.020(6) -0.007(7)
C14M 0.071(9) 0.133(7) 0.115(6) 0.002(5) 0.022(7) -0.010(7)
C15M 0.066(9) 0.132(7) 0.111(9) 0.003(6) 0.018(8) -0.003(8)
C16M 0.099(12) 0.135(8) 0.120(9) -0.002(7) 0.019(9) -0.004(8)
C17M 0.115(12) 0.134(8) 0.118(9) -0.002(7) 0.020(9) -0.001(9)
C18M 0.101(11) 0.135(8) 0.118(8) 0.001(6) 0.027(8) -0.002(9)
C19M 0.065(9) 0.132(7) 0.113(6) 0.003(5) 0.025(7) -0.009(7)
C20M 0.074(9) 0.133(7) 0.111(6) 0.003(5) 0.019(6) -0.011(7)
C21M 0.067(9) 0.133(7) 0.111(6) 0.001(5) 0.018(7) -0.012(7)
C22M 0.077(10) 0.132(7) 0.120(9) 0.002(6) 0.020(8) -0.011(8)
C23M 0.118(13) 0.135(9) 0.123(9) 0.001(7) 0.025(10) -0.013(9)
C24M 0.153(15) 0.131(8) 0.122(9) 0.003(7) 0.023(10) -0.003(9)
C25M 0.142(14) 0.133(8) 0.113(8) 0.000(6) 0.022(9) -0.003(9)
C26M 0.083(10) 0.130(7) 0.110(6) 0.001(5) 0.019(7) -0.009(7)
C27M 0.073(8) 0.125(10) 0.110(6) 0.005(6) 0.018(6) -0.008(7)
C28M 0.075(8) 0.134(12) 0.106(7) 0.005(7) 0.022(6) -0.003(7)
C29M 0.083(8) 0.129(12) 0.108(7) 0.008(7) 0.030(6) 0.015(8)
C30M 0.078(8) 0.105(10) 0.109(7) 0.009(7) 0.029(6) 0.010(7)
C31M 0.079(8) 0.121(11) 0.113(7) 0.012(7) 0.027(6) 0.011(7)
C32M 0.078(8) 0.121(11) 0.114(7) 0.014(7) 0.022(6) -0.002(7)
C33M 0.072(9) 0.109(9) 0.129(7) 0.022(7) 0.031(7) 0.013(8)
C34M 0.100(11) 0.135(9) 0.129(7) 0.031(7) 0.035(8) 0.015(8)
C35M 0.143(14) 0.147(10) 0.142(9) 0.042(8) 0.031(10) 0.001(9)
C36M 0.168(17) 0.172(12) 0.142(10) 0.045(9) 0.029(11) -0.014(11)
C37M 0.141(15) 0.169(13) 0.135(10) 0.042(8) 0.031(10) 0.002(11)
C38M 0.131(13) 0.165(12) 0.124(8) 0.034(8) 0.028(9) 0.001(10)
N1N 0.081(8) 0.156(10) 0.104(10) 0.011(7) 0.002(7) 0.012(6)
N2N 0.095(7) 0.123(9) 0.108(9) 0.015(7) 0.008(7) 0.015(6)
N3N 0.106(8) 0.069(7) 0.141(9) -0.012(6) 0.032(7) 0.010(6)
N4N 0.104(7) 0.064(7) 0.153(10) -0.016(6) 0.041(8) 0.013(6)
C1N 0.084(9) 0.160(11) 0.112(11) 0.000(9) -0.004(9) 0.011(8)
C2N 0.090(9) 0.172(13) 0.138(14) -0.002(10) 0.009(9) 0.008(9)
C3N 0.104(9) 0.176(14) 0.153(15) 0.004(10) 0.021(10) 0.006(8)
C4N 0.104(9) 0.173(12) 0.142(13) 0.009(10) 0.025(9) 0.004(8)
C5N 0.101(8) 0.164(11) 0.134(13) 0.020(9) 0.018(8) 0.015(7)
C6N 0.097(8) 0.156(11) 0.123(12) 0.018(9) 0.011(8) 0.010(7)
C7N 0.099(8) 0.123(11) 0.121(9) 0.010(8) 0.007(7) 0.017(7)
C8N 0.127(10) 0.139(12) 0.126(9) 0.006(8) 0.013(7) 0.034(9)
C9N 0.121(10) 0.123(11) 0.128(9) 0.008(8) 0.023(7) 0.022(8)
C10N 0.121(8) 0.112(9) 0.128(9) 0.008(7) 0.019(7) 0.021(7)
C11N 0.114(10) 0.125(12) 0.121(9) 0.004(8) 0.004(7) 0.032(8)
C12N 0.110(10) 0.127(11) 0.124(9) 0.006(8) 0.004(7) 0.028(8)
C13N 0.117(7) 0.102(8) 0.133(10) 0.008(7) 0.026(7) 0.019(6)
C14N 0.115(7) 0.123(9) 0.187(14) 0.035(9) 0.034(8) 0.019(6)
C15N 0.115(8) 0.134(11) 0.198(16) 0.037(11) 0.039(9) 0.017(7)
C16N 0.128(10) 0.145(13) 0.240(19) 0.059(12) 0.045(11) 0.017(8)
C17N 0.130(10) 0.145(12) 0.240(18) 0.067(12) 0.045(11) 0.015(8)
C18N 0.131(10) 0.124(10) 0.217(16) 0.045(10) 0.047(11) 0.016(8)
C19N 0.117(7) 0.113(9) 0.182(13) 0.032(9) 0.036(7) 0.020(6)
C20N 0.116(7) 0.107(8) 0.160(11) 0.015(7) 0.035(7) 0.017(6)
C21N 0.120(7) 0.123(9) 0.188(14) 0.035(9) 0.033(8) 0.015(6)
C22N 0.127(8) 0.150(12) 0.228(17) 0.058(11) 0.039(9) 0.008(8)
C23N 0.144(9) 0.162(12) 0.242(15) 0.067(11) 0.037(9) 0.000(8)
C24N 0.145(9) 0.167(12) 0.233(15) 0.067(11) 0.037(9) 0.004(8)
C25N 0.143(9) 0.144(11) 0.230(17) 0.063(11) 0.039(10) 0.010(8)
C26N 0.122(7) 0.122(9) 0.168(13) 0.027(9) 0.031(7) 0.015(6)
C27N 0.117(8) 0.092(9) 0.148(9) 0.000(7) 0.032(7) 0.016(7)
C28N 0.130(11) 0.108(11) 0.145(9) -0.004(7) 0.031(8) 0.023(8)
C29N 0.133(11) 0.111(11) 0.141(8) -0.010(7) 0.034(8) 0.031(8)
C30N 0.113(10) 0.080(8) 0.144(8) -0.006(7) 0.035(7) 0.017(7)
C31N 0.104(10) 0.078(9) 0.145(9) -0.004(7) 0.035(7) 0.017(7)
C32N 0.116(10) 0.083(9) 0.151(9) 0.001(7) 0.034(7) 0.023(7)
C33N 0.104(9) 0.085(9) 0.169(12) 0.007(8) 0.042(8) 0.015(7)
C34N 0.104(8) 0.079(8) 0.157(11) -0.003(7) 0.039(8) 0.013(6)
C35N 0.106(9) 0.100(10) 0.203(14) 0.031(9) 0.040(9) 0.013(7)
C36N 0.117(10) 0.101(10) 0.188(14) 0.023(9) 0.044(10) 0.024(8)
C37N 0.114(9) 0.091(10) 0.180(14) 0.005(9) 0.040(10) 0.022(8)
C38N 0.106(8) 0.078(10) 0.159(13) -0.015(8) 0.039(8) 0.021(7)
Sb1 0.1097(12) 0.1768(15) 0.1613(15) 0.0054(12) 0.0115(11) 0.0186(11)
F1 0.162(11) 0.286(16) 0.148(10) 0.033(10) 0.060(9) -0.009(10)
F2 0.147(10) 0.168(10) 0.196(12) -0.027(9) 0.005(9) -0.007(8)
F3 0.135(10) 0.237(14) 0.248(15) 0.020(12) 0.009(10) 0.093(10)
F4 0.147(10) 0.329(17) 0.142(10) 0.040(10) 0.039(8) -0.009(11)
F5 0.136(10) 0.234(14) 0.181(11) -0.052(10) -0.016(8) -0.022(9)
F6 0.135(9) 0.165(10) 0.180(10) -0.018(8) 0.003(8) 0.042(8)
Sb2 0.1163(16) 0.1473(18) 0.212(2) -0.0291(16) 0.0465(16) -0.0044(13)
F7 0.167(15) 0.220(17) 0.199(16) -0.040(13) -0.007(12) 0.044(13)
F8 0.095(10) 0.271(19) 0.211(15) -0.019(14) 0.050(10) -0.015(11)
F9 0.25(2) 0.29(2) 0.42(3) 0.18(2) 0.08(2) -0.040(18)
F10 0.139(12) 0.172(13) 0.197(14) -0.007(11) 0.030(10) -0.053(10)
F11 0.176(14) 0.249(18) 0.226(17) -0.058(14) 0.104(13) 0.053(13)
F12 0.111(10) 0.170(13) 0.231(16) -0.012(11) 0.072(11) 0.004(9)
Sb3 0.0977(16) 0.155(2) 0.209(3) -0.0209(17) 0.0372(16) 0.0126(14)
F13 0.144(13) 0.160(14) 0.258(19) 0.024(13) 0.072(13) -0.013(11)
F14 0.198(18) 0.188(18) 0.36(3) -0.076(18) 0.030(18) -0.033(15)
F15 0.21(2) 0.37(3) 0.26(2) -0.07(2) 0.113(18) -0.003(19)
F16 0.153(13) 0.143(12) 0.177(14) 0.010(11) 0.031(12) -0.019(10)
F17 0.177(15) 0.101(11) 0.28(2) -0.024(12) 0.030(14) 0.024(10)
F18 0.097(10) 0.249(18) 0.179(14) 0.012(13) 0.059(10) -0.009(11)
Sb4 0.0847(11) 0.1530(16) 0.1331(14) 0.0002(12) 0.0258(11) 0.0128(11)
F19 0.25(2) 0.154(15) 0.35(2) 0.045(16) 0.014(18) -0.003(14)
F20 0.33(3) 0.216(19) 0.40(3) 0.000(19) 0.17(2) 0.027(18)
F21 0.170(13) 0.139(11) 0.191(13) -0.008(10) 0.011(11) -0.004(10)
F22 0.160(13) 0.275(19) 0.212(16) -0.018(14) 0.068(12) 0.060(13)
F23 0.36(3) 0.29(2) 0.35(3) 0.14(2) 0.19(2) 0.16(2)
F24 0.209(18) 0.31(2) 0.226(18) -0.047(17) 0.011(15) -0.023(17)
Sb5 0.1341(18) 0.1329(18) 0.249(3) 0.0194(16) 0.0813(19) -0.0144(13)
F25 0.125(11) 0.160(12) 0.206(14) -0.023(11) 0.057(10) -0.028(9)
F26 0.155(13) 0.193(15) 0.262(18) 0.027(13) 0.096(13) -0.037(11)
F27 0.118(12) 0.262(19) 0.29(2) 0.016(16) 0.066(13) -0.051(12)
F28 0.156(14) 0.182(14) 0.240(17) 0.030(13) 0.041(12) -0.032(11)
F29 0.30(2) 0.206(19) 0.25(2) -0.038(15) 0.079(18) 0.038(16)
F30 0.31(2) 0.224(18) 0.214(18) 0.058(15) 0.121(17) 0.020(17)
Sb5' 0.124(3) 0.140(4) 0.476(10) 0.022(5) 0.099(5) 0.021(3)
Sb6 0.071(3) 0.096(4) 0.127(3) -0.009(3) 0.028(2) -0.024(3)
Sb6' 0.251(11) 0.148(11) 0.363(15) 0.019(9) 0.102(11) -0.011(8)
Sb7 0.1179(19) 0.171(2) 0.187(3) 0.041(2) 0.0513(18) 0.0084(17)
Sb8 0.0882(9) 0.1329(11) 0.1611(13) 0.0232(9) 0.0310(9) -0.0096(8)
Sb11 0.228(4) 0.307(6) 0.173(3) 0.033(3) 0.119(3) 0.081(4)
S1 0.161(8) 0.092(6) 0.117(7) 0.015(5) 0.030(6) 0.015(5)
S2 0.111(7) 0.122(7) 0.230(11) 0.024(7) 0.057(7) 0.033(6)
S3 0.113(10) 0.122(11) 0.152(13) -0.013(10) 0.057(10) -0.003(8)
S4 0.107(8) 0.134(9) 0.226(12) 0.009(9) 0.059(9) -0.032(7)
Sb10 0.26(2) 0.082(9) 0.126(11) -0.017(8) 0.012(11) -0.037(11)
S3' 0.120(16) 0.143(17) 0.175(18) 0.036(15) 0.054(14) 0.041(14)
S4' 0.197(16) 0.206(16) 0.237(18) 0.053(16) 0.089(16) 0.061(15)

loop_
_atom_type_symbol
_atom_type_description
_atom_type_scat_dispersion_real
_atom_type_scat_dispersion_imag
_atom_type_scat_source
C C 0.0032 0.0016 'International Tables Vol C Tables 4.2.6.8 and 6.1.1.4'
H H 0.0000 0.0000 'International Tables Vol C Tables 4.2.6.8 and 6.1.1.4'
N N 0.0061 0.0032 'International Tables Vol C Tables 4.2.6.8 and 6.1.1.4'
O O 0.0106 0.0058 'International Tables Vol C Tables 4.2.6.8 and 6.1.1.4'
Fe Fe 0.3435 0.8063 'International Tables Vol C Tables 4.2.6.8 and 6.1.1.4'
Sb Sb -0.6168 1.4867 'International Tables Vol C Tables 4.2.6.8 and 6.1.1.4'
F F 0.0168 0.0099 'International Tables Vol C Tables 4.2.6.8 and 6.1.1.4'
S S 0.1203 0.1179 'International Tables Vol C Tables 4.2.6.8 and 6.1.1.4'

loop_
_geom_angle_atom_site_label_1
_geom_angle_atom_site_label_2
_geom_angle_atom_site_label_3
_geom_angle
N1D Fe1 N2C 173.2(5)
N1D Fe1 N2D 80.6(5)
N2C Fe1 N2D 96.2(5)
N1D Fe1 N2B 91.7(5)
N2C Fe1 N2B 94.7(5)
N2D Fe1 N2B 97.4(4)
N1D Fe1 N1C 93.4(5)
N2C Fe1 N1C 80.5(5)
N2D Fe1 N1C 89.0(5)
N2B Fe1 N1C 172.4(5)
N1D Fe1 N1B 93.1(5)
N2C Fe1 N1B 90.3(5)
N2D Fe1 N1B 173.4(5)
N2B Fe1 N1B 80.8(4)
N1C Fe1 N1B 93.3(5)
N1E Fe2 N3B 91.0(5)
N1E Fe2 N4B 95.3(6)
N3B Fe2 N4B 81.2(5)
N1E Fe2 N1F 91.7(5)
N3B Fe2 N1F 173.1(5)
N4B Fe2 N1F 92.2(5)
N1E Fe2 N2E 81.2(5)
N3B Fe2 N2E 94.9(5)
N4B Fe2 N2E 174.6(6)
N1F Fe2 N2E 91.9(5)
N1E Fe2 N2F 171.0(5)
N3B Fe2 N2F 96.9(5)
N4B Fe2 N2F 90.1(6)
N1F Fe2 N2F 80.9(5)
N2E Fe2 N2F 94.0(5)
N3C Fe3 N2G 96.5(6)
N3C Fe3 N3F 97.9(5)
N2G Fe3 N3F 94.8(6)
N3C Fe3 N4C 81.0(6)
N2G Fe3 N4C 173.8(7)
N3F Fe3 N4C 91.2(7)
N3C Fe3 N1G 88.9(6)
N2G Fe3 N1G 80.5(5)
N3F Fe3 N1G 172.1(6)
N4C Fe3 N1G 93.6(7)
N3C Fe3 N4F 174.4(6)
N2G Fe3 N4F 89.0(6)
N3F Fe3 N4F 80.6(5)
N4C Fe3 N4F 93.6(6)
N1G Fe3 N4F 92.9(6)
N3D Fe4 N3G 97.2(5)
N3D Fe4 N4G 90.2(5)
N3G Fe4 N4G 81.7(5)
N3D Fe4 N3E 95.4(5)
N3G Fe4 N3E 95.8(5)
N4G Fe4 N3E 174.2(5)
N3D Fe4 N4D 81.4(5)
N3G Fe4 N4D 175.5(5)
N4G Fe4 N4D 94.1(5)
N3E Fe4 N4D 88.6(5)
N3D Fe4 N4E 174.4(5)
N3G Fe4 N4E 87.7(5)
N4G Fe4 N4E 93.2(5)
N3E Fe4 N4E 81.4(5)
N4D Fe4 N4E 93.9(5)
N2J Fe5 N3I 96.6(5)
N2J Fe5 N4I 91.6(6)
N3I Fe5 N4I 81.6(5)
N2J Fe5 N4M 170.5(5)
N3I Fe5 N4M 91.8(5)
N4I Fe5 N4M 94.0(6)
N2J Fe5 N3M 94.3(5)
N3I Fe5 N3M 96.9(5)
N4I Fe5 N3M 174.1(6)
N4M Fe5 N3M 80.2(5)
N2J Fe5 N1J 80.8(5)
N3I Fe5 N1J 173.8(6)
N4I Fe5 N1J 92.8(6)
N4M Fe5 N1J 91.3(5)
N3M Fe5 N1J 89.0(5)
N3J Fe6 N4H 88.8(6)
N3J Fe6 N1L 175.0(6)
N4H Fe6 N1L 92.5(6)
N3J Fe6 N3H 96.2(5)
N4H Fe6 N3H 80.8(6)
N1L Fe6 N3H 88.8(6)
N3J Fe6 N2L 98.1(6)
N4H Fe6 N2L 172.7(5)
N1L Fe6 N2L 80.9(6)
N3H Fe6 N2L 96.0(5)
N3J Fe6 N4J 81.4(5)
N4H Fe6 N4J 93.3(7)
N1L Fe6 N4J 93.6(6)
N3H Fe6 N4J 173.7(7)
N2L Fe6 N4J 90.1(6)
N2H Fe7 N3N 95.7(5)
N2H Fe7 N1I 89.5(6)
N3N Fe7 N1I 174.4(6)
N2H Fe7 N2I 97.3(5)
N3N Fe7 N2I 95.7(5)
N1I Fe7 N2I 81.4(5)
N2H Fe7 N1H 81.5(6)
N3N Fe7 N1H 89.0(6)
N1I Fe7 N1H 94.0(6)
N2I Fe7 N1H 175.3(6)
N2H Fe7 N4N 173.6(6)
N3N Fe7 N4N 81.1(5)
N1I Fe7 N4N 94.0(6)
N2I Fe7 N4N 88.5(5)
N1H Fe7 N4N 93.0(5)
N2M Fe8 N2N 96.7(5)
N2M Fe8 N4L 173.5(6)
N2N Fe8 N4L 88.9(6)
N2M Fe8 N3L 95.6(6)
N2N Fe8 N3L 94.9(5)
N4L Fe8 N3L 80.6(5)
N2M Fe8 N1M 81.9(6)
N2N Fe8 N1M 173.8(6)
N4L Fe8 N1M 92.9(6)
N3L Fe8 N1M 91.3(6)
N2M Fe8 N1N 90.8(6)
N2N Fe8 N1N 80.0(5)
N4L Fe8 N1N 93.4(6)
N3L Fe8 N1N 172.3(6)
N1M Fe8 N1N 93.9(6)
C1B N1B C5B 117.0(11)
C1B N1B Fe1 129.1(10)
C5B N1B Fe1 113.9(8)
C6B N2B C7B 118.0(11)
C6B N2B Fe1 112.9(8)
C7B N2B Fe1 129.0(8)
C33B N3B C30B 115.9(12)
C33B N3B Fe2 114.7(9)
C30B N3B Fe2 129.2(9)
C34B N4B C38B 118.8(12)
C34B N4B Fe2 112.3(9)
C38B N4B Fe2 128.3(11)
N1B C1B C2B 124.2(14)
N1B C1B H1B 117.9
C2B C1B H1B 117.9
C3B C2B C1B 118.0(14)
C3B C2B H2B 121.0
C1B C2B H2B 121.0
C2B C3B C4B 120.1(14)
C2B C3B H3B 120.0
C4B C3B H3B 120.0
C5B C4B C3B 118.7(13)
C5B C4B H4B 120.7
C3B C4B H4B 120.7
N1B C5B C4B 122.0(11)
N1B C5B C6B 111.9(11)
C4B C5B C6B 126.1(12)
N2B C6B C5B 120.4(12)
N2B C6B H6B 119.8
C5B C6B H6B 119.8
C8B C7B C12B 119.8(11)
C8B C7B N2B 120.5(11)
C12B C7B N2B 119.7(11)
C7B C8B C9B 119.8(11)
C7B C8B H8B 120.1
C9B C8B H8B 120.1
C10B C9B C8B 120.2(11)
C10B C9B H9B 119.9
C8B C9B H9B 119.9
C9B C10B C11B 118.3(10)
C9B C10B C13B 120.6(11)
C11B C10B C13B 120.9(11)
C12B C11B C10B 120.7(12)
C12B C11B H11B 119.7
C10B C11B H11B 119.7
C11B C12B C7B 121.1(12)
C11B C12B H12B 119.5
C7B C12B H12B 119.5
C26B C13B C14B 121.1(10)
C26B C13B C10B 121.1(10)
C14B C13B C10B 117.9(10)
C13B C14B C15B 123.0(11)
C13B C14B C19B 118.8(10)
C15B C14B C19B 118.1(11)
C16B C15B C14B 120.4(13)
C16B C15B H15B 119.8
C14B C15B H15B 119.8
C15B C16B C17B 121.3(14)
C15B C16B H16B 119.3
C17B C16B H16B 119.3
C18B C17B C16B 120.5(14)
C18B C17B H17B 119.7
C16B C17B H17B 119.7
C17B C18B C19B 121.1(13)
C17B C18B H18B 119.5
C19B C18B H18B 119.5
C20B C19B C14B 120.6(10)
C20B C19B C18B 120.7(11)
C14B C19B C18B 118.5(11)
C21B C20B C19B 119.9(10)
C21B C20B C27B 120.0(11)
C19B C20B C27B 120.1(10)
C20B C21B C22B 123.3(11)
C20B C21B C26B 119.5(10)
C22B C21B C26B 116.8(10)
C23B C22B C21B 123.2(13)
C23B C22B H22B 118.4
C21B C22B H22B 118.4
C22B C23B C24B 119.6(13)
C22B C23B H23B 120.2
C24B C23B H23B 120.2
C25B C24B C23B 119.7(13)
C25B C24B H24B 120.1
C23B C24B H24B 120.1
C24B C25B C26B 123.5(13)
C24B C25B H25B 118.2
C26B C25B H25B 118.2
C13B C26B C25B 123.3(11)
C13B C26B C21B 119.8(10)
C25B C26B C21B 116.9(10)
C28B C27B C32B 117.3(11)
C28B C27B C20B 122.6(12)
C32B C27B C20B 120.0(11)
C27B C28B C29B 121.0(12)
C27B C28B H28B 119.5
C29B C28B H28B 119.5
C30B C29B C28B 120.1(12)
C30B C29B H29B 120.0
C28B C29B H29B 120.0
C29B C30B C31B 119.6(11)
C29B C30B N3B 121.8(11)
C31B C30B N3B 118.6(11)
C32B C31B C30B 119.2(12)
C32B C31B H31B 120.4
C30B C31B H31B 120.4
C31B C32B C27B 122.6(12)
C31B C32B H32B 118.7
C27B C32B H32B 118.7
N3B C33B C34B 116.2(13)
N3B C33B H33B 121.9
C34B C33B H33B 121.9
N4B C34B C35B 121.9(12)
N4B C34B C33B 115.1(12)
C35B C34B C33B 122.3(13)
C34B C35B C36B 117.5(14)
C34B C35B H35B 121.2
C36B C35B H35B 121.2
C37B C36B C35B 117.7(14)
C37B C36B H36B 121.2
C35B C36B H36B 121.2
C36B C37B C38B 122.7(15)
C36B C37B H37B 118.6
C38B C37B H37B 118.6
N4B C38B C37B 119.6(14)
N4B C38B H38B 120.2
C37B C38B H38B 120.2
C1C N1C C5C 120.0(13)
C1C N1C Fe1 126.2(11)
C5C N1C Fe1 113.7(9)
C6C N2C C7C 117.0(11)
C6C N2C Fe1 114.3(9)
C7C N2C Fe1 128.5(9)
C33C N3C C30C 117.8(14)
C33C N3C Fe3 115.1(10)
C30C N3C Fe3 126.9(12)
C38C N4C C34C 119.1(14)
C38C N4C Fe3 127.8(12)
C34C N4C Fe3 113.0(10)
N1C C1C C2C 121.1(14)
N1C C1C H1C 119.4
C2C C1C H1C 119.4
C3C C2C C1C 119.5(15)
C3C C2C H2C 120.3
C1C C2C H2C 120.3
C2C C3C C4C 119.4(15)
C2C C3C H3C 120.3
C4C C3C H3C 120.3
C3C C4C C5C 119.0(14)
C3C C4C H4C 120.5
C5C C4C H4C 120.5
N1C C5C C4C 121.0(12)
N1C C5C C6C 112.9(12)
C4C C5C C6C 126.1(14)
N2C C6C C5C 118.0(13)
N2C C6C H6C 121.0
C5C C6C H6C 121.0
C12C C7C C8C 120.0(11)
C12C C7C N2C 120.0(11)
C8C C7C N2C 120.0(11)
C7C C8C C9C 119.7(12)
C7C C8C H8C 120.1
C9C C8C H8C 120.1
C8C C9C C10C 120.8(11)
C8C C9C H9C 119.6
C10C C9C H9C 119.6
C9C C10C C11C 117.6(10)
C9C C10C C13C 121.7(11)
C11C C10C C13C 120.8(11)
C12C C11C C10C 120.5(12)
C12C C11C H11C 119.7
C10C C11C H11C 119.7
C11C C12C C7C 121.3(12)
C11C C12C H12C 119.3
C7C C12C H12C 119.3
C26C C13C C14C 122.1(11)
C26C C13C C10C 119.0(11)
C14C C13C C10C 119.0(11)
C13C C14C C15C 124.5(11)
C13C C14C C19C 118.9(11)
C15C C14C C19C 116.6(11)
C16C C15C C14C 123.6(12)
C16C C15C H15C 118.2
C14C C15C H15C 118.2
C15C C16C C17C 119.1(13)
C15C C16C H16C 120.5
C17C C16C H16C 120.5
C18C C17C C16C 120.4(14)
C18C C17C H17C 119.8
C16C C17C H17C 119.8
C17C C18C C19C 123.0(13)
C17C C18C H18C 118.5
C19C C18C H18C 118.5
C20C C19C C14C 120.0(11)
C20C C19C C18C 122.7(11)
C14C C19C C18C 117.3(10)
C21C C20C C19C 120.5(11)
C21C C20C C27C 122.4(11)
C19C C20C C27C 116.9(11)
C20C C21C C22C 124.1(12)
C20C C21C C26C 120.1(11)
C22C C21C C26C 115.8(11)
C23C C22C C21C 124.7(13)
C23C C22C H22C 117.6
C21C C22C H22C 117.6
C22C C23C C24C 118.4(14)
C22C C23C H23C 120.8
C24C C23C H23C 120.8
C25C C24C C23C 119.5(14)
C25C C24C H24C 120.2
C23C C24C H24C 120.2
C24C C25C C26C 124.6(13)
C24C C25C H25C 117.7
C26C C25C H25C 117.7
C13C C26C C25C 124.8(11)
C13C C26C C21C 118.4(11)
C25C C26C C21C 116.9(11)
C28C C27C C32C 118.4(11)
C28C C27C C20C 122.6(12)
C32C C27C C20C 119.0(12)
C27C C28C C29C 121.0(13)
C27C C28C H28C 119.5
C29C C28C H28C 119.5
C30C C29C C28C 120.1(13)
C30C C29C H29C 120.0
C28C C29C H29C 120.0
C31C C30C C29C 119.4(12)
C31C C30C N3C 119.3(12)
C29C C30C N3C 121.3(13)
C30C C31C C32C 120.1(13)
C30C C31C H31C 120.0
C32C C31C H31C 120.0
C31C C32C C27C 121.0(13)
C31C C32C H32C 119.5
C27C C32C H32C 119.5
N3C C33C C34C 116.5(14)
N3C C33C H33C 121.7
C34C C33C H33C 121.7
N4C C34C C35C 123.0(14)
N4C C34C C33C 114.0(14)
C35C C34C C33C 122.3(15)
C36C C35C C34C 116.1(15)
C36C C35C H35C 122.0
C34C C35C H35C 122.0
C37C C36C C35C 119.6(16)
C37C C36C H36C 120.2
C35C C36C H36C 120.2
C36C C37C C38C 121.9(16)
C36C C37C H37C 119.1
C38C C37C H37C 119.1
N4C C38C C37C 119.9(15)
N4C C38C H38C 120.0
C37C C38C H38C 120.0
C1D N1D C5D 117.8(12)
C1D N1D Fe1 127.3(10)
C5D N1D Fe1 114.9(9)
C6D N2D C7D 118.0(12)
C6D N2D Fe1 114.9(9)
C7D N2D Fe1 127.0(10)
C33D N3D C30D 116.5(11)
C33D N3D Fe4 115.1(9)
C30D N3D Fe4 127.9(9)
C38D N4D C34D 118.2(12)
C38D N4D Fe4 128.0(10)
C34D N4D Fe4 113.2(9)
N1D C1D C2D 121.6(14)
N1D C1D H1D 119.2
C2D C1D H1D 119.2
C3D C2D C1D 121.2(14)
C3D C2D H2D 119.4
C1D C2D H2D 119.4
C2D C3D C4D 119.3(14)
C2D C3D H3D 120.4
C4D C3D H3D 120.4
C5D C4D C3D 117.1(13)
C5D C4D H4D 121.4
C3D C4D H4D 121.4
N1D C5D C4D 122.7(12)
N1D C5D C6D 112.8(12)
C4D C5D C6D 124.3(13)
N2D C6D C5D 116.6(13)
N2D C6D H6D 121.7
C5D C6D H6D 121.7
C8D C7D C12D 120.4(11)
C8D C7D N2D 120.8(11)
C12D C7D N2D 118.9(11)
C7D C8D C9D 118.0(11)
C7D C8D H8D 121.0
C9D C8D H8D 121.0
C10D C9D C8D 122.5(11)
C10D C9D H9D 118.7
C8D C9D H9D 118.7
C9D C10D C11D 117.0(10)
C9D C10D C13D 120.7(11)
C11D C10D C13D 122.0(10)
C12D C11D C10D 121.6(11)
C12D C11D H11D 119.2
C10D C11D H11D 119.2
C11D C12D C7D 120.3(12)
C11D C12D H12D 119.9
C7D C12D H12D 119.9
C26D C13D C14D 120.7(10)
C26D C13D C10D 119.1(11)
C14D C13D C10D 120.1(10)
C15D C14D C13D 122.7(10)
C15D C14D C19D 117.0(10)
C13D C14D C19D 120.3(10)
C16D C15D C14D 122.2(12)
C16D C15D H15D 118.9
C14D C15D H15D 118.9
C15D C16D C17D 120.2(13)
C15D C16D H16D 119.9
C17D C16D H16D 119.9
C18D C17D C16D 119.9(13)
C18D C17D H17D 120.1
C16D C17D H17D 120.1
C17D C18D C19D 121.7(12)
C17D C18D H18D 119.2
C19D C18D H18D 119.2
C20D C19D C14D 119.0(10)
C20D C19D C18D 122.3(10)
C14D C19D C18D 118.6(10)
C21D C20D C19D 120.5(10)
C21D C20D C27D 119.6(10)
C19D C20D C27D 119.7(10)
C20D C21D C22D 122.4(11)
C20D C21D C26D 120.0(10)
C22D C21D C26D 117.6(10)
C23D C22D C21D 122.7(12)
C23D C22D H22D 118.7
C21D C22D H22D 118.7
C22D C23D C24D 119.7(13)
C22D C23D H23D 120.1
C24D C23D H23D 120.1
C25D C24D C23D 119.3(13)
C25D C24D H24D 120.4
C23D C24D H24D 120.4
C24D C25D C26D 124.1(12)
C24D C25D H25D 117.9
C26D C25D H25D 117.9
C13D C26D C25D 124.2(11)
C13D C26D C21D 119.3(10)
C25D C26D C21D 116.5(10)
C28D C27D C32D 116.0(10)
C28D C27D C20D 120.8(11)
C32D C27D C20D 123.1(11)
C27D C28D C29D 122.9(12)
C27D C28D H28D 118.5
C29D C28D H28D 118.5
C30D C29D C28D 119.6(12)
C30D C29D H29D 120.2
C28D C29D H29D 120.2
C31D C30D C29D 119.0(11)
C31D C30D N3D 121.7(11)
C29D C30D N3D 119.0(11)
C30D C31D C32D 120.2(12)
C30D C31D H31D 119.9
C32D C31D H31D 119.9
C31D C32D C27D 122.1(12)
C31D C32D H32D 118.9
C27D C32D H32D 118.9
N3D C33D C34D 116.3(12)
N3D C33D H33D 121.8
C34D C33D H33D 121.8
N4D C34D C35D 121.9(12)
N4D C34D C33D 113.7(11)
C35D C34D C33D 124.3(13)
C34D C35D C36D 119.1(13)
C34D C35D H35D 120.4
C36D C35D H35D 120.4
C37D C36D C35D 117.9(14)
C37D C36D H36D 121.0
C35D C36D H36D 121.0
C36D C37D C38D 121.5(15)
C36D C37D H37D 119.3
C38D C37D H37D 119.3
N4D C38D C37D 121.1(14)
N4D C38D H38D 119.5
C37D C38D H38D 119.5
C1E N1E C5E 115.9(12)
C1E N1E Fe2 129.7(11)
C5E N1E Fe2 114.3(9)
C6E N2E C7E 118.2(13)
C6E N2E Fe2 114.1(9)
C7E N2E Fe2 127.3(11)
C33E N3E C30E 118.0(12)
C33E N3E Fe4 114.8(9)
C30E N3E Fe4 127.1(10)
C34E N4E C38E 118.4(12)
C34E N4E Fe4 112.3(9)
C38E N4E Fe4 129.0(11)
N1E C1E C2E 122.7(14)
N1E C1E H1E 118.6
C2E C1E H1E 118.6
C3E C2E C1E 121.5(15)
C3E C2E H2E 119.3
C1E C2E H2E 119.3
C2E C3E C4E 116.4(14)
C2E C3E H3E 121.8
C4E C3E H3E 121.8
C5E C4E C3E 120.2(14)
C5E C4E H4E 119.9
C3E C4E H4E 119.9
N1E C5E C4E 123.1(12)
N1E C5E C6E 114.3(12)
C4E C5E C6E 122.6(13)
N2E C6E C5E 115.9(13)
N2E C6E H6E 122.1
C5E C6E H6E 122.1
C8E C7E C12E 121.3(11)
C8E C7E N2E 120.4(11)
C12E C7E N2E 118.2(11)
C7E C8E C9E 119.4(12)
C7E C8E H8E 120.3
C9E C8E H8E 120.3
C8E C9E C10E 120.4(12)
C8E C9E H9E 119.8
C10E C9E H9E 119.8
C9E C10E C11E 117.9(10)
C9E C10E C13E 118.7(11)
C11E C10E C13E 123.3(10)
C12E C11E C10E 121.7(11)
C12E C11E H11E 119.1
C10E C11E H11E 119.1
C11E C12E C7E 119.2(11)
C11E C12E H12E 120.4
C7E C12E H12E 120.4
C26E C13E C14E 122.7(10)
C26E C13E C10E 120.0(11)
C14E C13E C10E 117.3(11)
C13E C14E C15E 124.0(11)
C13E C14E C19E 118.0(10)
C15E C14E C19E 118.0(10)
C16E C15E C14E 124.0(12)
C16E C15E H15E 118.0
C14E C15E H15E 118.0
C15E C16E C17E 117.2(13)
C15E C16E H16E 121.4
C17E C16E H16E 121.4
C18E C17E C16E 121.1(13)
C18E C17E H17E 119.4
C16E C17E H17E 119.4
C17E C18E C19E 124.4(13)
C17E C18E H18E 117.8
C19E C18E H18E 117.8
C20E C19E C18E 125.2(11)
C20E C19E C14E 119.4(10)
C18E C19E C14E 115.3(10)
C21E C20E C19E 120.5(10)
C21E C20E C27E 119.6(11)
C19E C20E C27E 119.9(11)
C20E C21E C22E 122.2(11)
C20E C21E C26E 120.3(11)
C22E C21E C26E 117.5(10)
C23E C22E C21E 123.9(12)
C23E C22E H22E 118.0
C21E C22E H22E 118.0
C22E C23E C24E 119.2(13)
C22E C23E H23E 120.4
C24E C23E H23E 120.4
C25E C24E C23E 118.9(13)
C25E C24E H24E 120.6
C23E C24E H24E 120.6
C24E C25E C26E 124.6(13)
C24E C25E H25E 117.7
C26E C25E H25E 117.7
C13E C26E C25E 125.4(11)
C13E C26E C21E 118.8(11)
C25E C26E C21E 115.8(11)
C28E C27E C32E 118.4(10)
C28E C27E C20E 121.4(11)
C32E C27E C20E 120.1(11)
C27E C28E C29E 121.2(12)
C27E C28E H28E 119.4
C29E C28E H28E 119.4
C30E C29E C28E 119.5(11)
C30E C29E H29E 120.2
C28E C29E H29E 120.2
C31E C30E C29E 119.2(10)
C31E C30E N3E 119.9(11)
C29E C30E N3E 120.9(11)
C32E C31E C30E 120.7(12)
C32E C31E H31E 119.6
C30E C31E H31E 119.6
C31E C32E C27E 120.5(11)
C31E C32E H32E 119.7
C27E C32E H32E 119.7
N3E C33E C34E 116.2(13)
N3E C33E H33E 121.9
C34E C33E H33E 121.9
N4E C34E C35E 121.2(13)
N4E C34E C33E 114.6(12)
C35E C34E C33E 122.4(13)
C34E C35E C36E 118.3(13)
C34E C35E H35E 120.8
C36E C35E H35E 120.8
C37E C36E C35E 118.2(14)
C37E C36E H36E 120.9
C35E C36E H36E 120.9
C36E C37E C38E 121.5(15)
C36E C37E H37E 119.3
C38E C37E H37E 119.3
N4E C38E C37E 121.4(14)
N4E C38E H38E 119.3
C37E C38E H38E 119.3
C1F N1F C5F 117.8(9)
C1F N1F Fe2 128.1(9)
C5F N1F Fe2 114.1(7)
C6F N2F C7F 117.4(10)
C6F N2F Fe2 113.6(8)
C7F N2F Fe2 129.0(9)
C33F N3F C30F 117.9(11)
C33F N3F Fe3 114.5(8)
C30F N3F Fe3 127.6(10)
C38F N4F C34F 117.2(9)
C38F N4F Fe3 129.4(9)
C34F N4F Fe3 113.4(8)
N1F C1F C2F 123.2(10)
N1F C1F H1F 118.4
C2F C1F H1F 118.4
C3F C2F C1F 118.9(10)
C3F C2F H2F 120.5
C1F C2F H2F 120.5
C2F C3F C4F 119.2(10)
C2F C3F H3F 120.4
C4F C3F H3F 120.4
C5F C4F C3F 118.5(9)
C5F C4F H4F 120.7
C3F C4F H4F 120.7
N1F C5F C4F 122.4(8)
N1F C5F C6F 113.7(8)
C4F C5F C6F 123.9(9)
N2F C6F C5F 117.8(10)
N2F C6F H6F 121.1
C5F C6F H6F 121.1
C8F C7F C12F 118.8(8)
C8F C7F N2F 124.6(10)
C12F C7F N2F 116.6(9)
C7F C8F C9F 120.5(9)
C7F C8F H8F 119.8
C9F C8F H8F 119.8
C8F C9F C10F 121.2(8)
C8F C9F H9F 119.4
C10F C9F H9F 119.4
C9F C10F C11F 117.0(7)
C9F C10F C13F 121.1(9)
C11F C10F C13F 121.9(9)
C9F C10F C13O 125.3(10)
C11F C10F C13O 117.6(10)
C12F C11F C10F 122.0(9)
C12F C11F H11F 119.0
C10F C11F H11F 119.0
C11F C12F C7F 120.3(9)
C11F C12F H12F 119.8
C7F C12F H12F 119.8
C26F C13F C14F 120.7(8)
C26F C13F C10F 120.6(9)
C14F C13F C10F 118.6(9)
C13F C14F C15F 122.7(9)
C13F C14F C19F 119.6(8)
C15F C14F C19F 117.8(8)
C16F C15F C14F 122.8(11)
C16F C15F H15F 118.6
C14F C15F H15F 118.6
C15F C16F C17F 119.1(11)
C15F C16F H16F 120.5
C17F C16F H16F 120.5
C18F C17F C16F 120.9(11)
C18F C17F H17F 119.6
C16F C17F H17F 119.6
C17F C18F C19F 122.7(11)
C17F C18F H18F 118.7
C19F C18F H18F 118.7
C20F C19F C18F 122.9(9)
C20F C19F C14F 120.4(8)
C18F C19F C14F 116.8(8)
C21F C20F C19F 119.7(8)
C21F C20F C27F 121.6(9)
C19F C20F C27F 118.8(9)
C20F C21F C22F 123.8(9)
C20F C21F C26F 120.1(8)
C22F C21F C26F 116.1(8)
C23F C22F C21F 124.2(11)
C23F C22F H22F 117.9
C21F C22F H22F 117.9
C22F C23F C24F 119.5(11)
C22F C23F H23F 120.2
C24F C23F H23F 120.2
C25F C24F C23F 119.2(11)
C25F C24F H24F 120.4
C23F C24F H24F 120.4
C24F C25F C26F 123.8(11)
C24F C25F H25F 118.1
C26F C25F H25F 118.1
C13F C26F C25F 123.2(9)
C13F C26F C21F 119.6(8)
C25F C26F C21F 117.2(8)
C28F C27F C32F 116.9(7)
C28F C27F C20O 122.5(10)
C32F C27F C20O 120.5(10)
C28F C27F C20F 119.7(9)
C32F C27F C20F 123.4(10)
C29F C28F C27F 121.7(9)
C29F C28F H28F 119.2
C27F C28F H28F 119.2
C28F C29F C30F 120.2(9)
C28F C29F H29F 119.9
C30F C29F H29F 119.9
C31F C30F C29F 118.5(8)
C31F C30F N3F 121.1(11)
C29F C30F N3F 120.4(11)
C32F C31F C30F 120.8(9)
C32F C31F H31F 119.6
C30F C31F H31F 119.6
C31F C32F C27F 121.7(9)
C31F C32F H32F 119.2
C27F C32F H32F 119.2
N3F C33F C34F 117.2(10)
N3F C33F H33F 121.4
C34F C33F H33F 121.4
N4F C34F C35F 123.5(8)
N4F C34F C33F 114.2(9)
C35F C34F C33F 122.4(9)
C34F C35F C36F 118.0(9)
C34F C35F H35F 121.0
C36F C35F H35F 121.0
C37F C36F C35F 118.7(10)
C37F C36F H36F 120.6
C35F C36F H36F 120.6
C36F C37F C38F 119.7(10)
C36F C37F H37F 120.1
C38F C37F H37F 120.1
N4F C38F C37F 122.8(10)
N4F C38F H38F 118.6
C37F C38F H38F 118.6
C26O C13O C14O 119.4(9)
C26O C13O C10F 120.4(11)
C14O C13O C10F 120.2(11)
C13O C14O C15O 122.4(11)
C13O C14O C19O 120.5(10)
C15O C14O C19O 117.0(10)
C16O C15O C14O 121.7(13)
C16O C15O H15O 119.2
C14O C15O H15O 119.2
C15O C16O C17O 121.2(14)
C15O C16O H16O 119.4
C17O C16O H16O 119.4
C18O C17O C16O 120.1(14)
C18O C17O H17O 119.9
C16O C17O H17O 119.9
C17O C18O C19O 121.0(13)
C17O C18O H18O 119.5
C19O C18O H18O 119.5
C20O C19O C18O 121.4(11)
C20O C19O C14O 119.5(10)
C18O C19O C14O 118.9(11)
C21O C20O C19O 120.5(9)
C21O C20O C27F 119.3(12)
C19O C20O C27F 120.2(12)
C20O C21O C22O 122.5(11)
C20O C21O C26O 119.9(10)
C22O C21O C26O 117.6(10)
C23O C22O C21O 124.3(13)
C23O C22O H22O 117.8
C21O C22O H22O 117.8
C22O C23O C24O 118.4(14)
C22O C23O H23O 120.8
C24O C23O H23O 120.8
C25O C24O C23O 119.6(14)
C25O C24O H24O 120.2
C23O C24O H24O 120.2
C24O C25O C26O 124.8(13)
C24O C25O H25O 117.6
C26O C25O H25O 117.6
C13O C26O C25O 124.7(11)
C13O C26O C21O 120.1(10)
C25O C26O C21O 115.2(10)
C1G N1G C5G 116.4(13)
C1G N1G Fe3 129.1(11)
C5G N1G Fe3 114.5(9)
C6G N2G C7G 117.0(14)
C6G N2G Fe3 114.0(10)
C7G N2G Fe3 128.8(12)
C33G N3G C30G 116.7(11)
C33G N3G Fe4 114.8(9)
C30G N3G Fe4 128.4(9)
C38G N4G C34G 116.8(11)
C38G N4G Fe4 129.9(10)
C34G N4G Fe4 113.2(8)
N1G C1G C2G 123.6(14)
N1G C1G H1G 118.2
C2G C1G H1G 118.2
C3G C2G C1G 120.0(14)
C3G C2G H2G 120.0
C1G C2G H2G 120.0
C2G C3G C4G 117.8(14)
C2G C3G H3G 121.1
C4G C3G H3G 121.1
C3G C4G C5G 118.5(14)
C3G C4G H4G 120.8
C5G C4G H4G 120.8
N1G C5G C4G 122.9(12)
N1G C5G C6G 111.3(13)
C4G C5G C6G 125.7(14)
N2G C6G C5G 119.6(14)
N2G C6G H6G 120.2
C5G C6G H6G 120.2
C8G C7G C12G 119.1(12)
C8G C7G N2G 120.2(12)
C12G C7G N2G 120.7(12)
C7G C8G C9G 119.7(13)
C7G C8G H8G 120.1
C9G C8G H8G 120.1
C10G C9G C8G 122.0(13)
C10G C9G H9G 119.0
C8G C9G H9G 119.0
C9G C10G C11G 116.6(11)
C9G C10G C13G 118.0(12)
C11G C10G C13G 124.8(12)
C12G C11G C10G 121.3(13)
C12G C11G H11G 119.3
C10G C11G H11G 119.3
C11G C12G C7G 120.3(13)
C11G C12G H12G 119.8
C7G C12G H12G 119.8
C26G C13G C14G 122.4(11)
C26G C13G C10G 119.8(12)
C14G C13G C10G 117.8(11)
C13G C14G C19G 118.1(11)
C13G C14G C15G 124.3(11)
C19G C14G C15G 117.4(11)
C16G C15G C14G 123.2(13)
C16G C15G H15G 118.4
C14G C15G H15G 118.4
C15G C16G C17G 118.9(14)
C15G C16G H16G 120.6
C17G C16G H16G 120.6
C18G C17G C16G 120.1(14)
C18G C17G H17G 119.9
C16G C17G H17G 119.9
C17G C18G C19G 122.9(13)
C17G C18G H18G 118.6
C19G C18G H18G 118.6
C20G C19G C14G 120.1(11)
C20G C19G C18G 123.1(11)
C14G C19G C18G 116.7(11)
C21G C20G C19G 120.6(11)
C21G C20G C27G 120.3(11)
C19G C20G C27G 118.9(11)
C20G C21G C22G 122.8(12)
C20G C21G C26G 119.8(11)
C22G C21G C26G 117.1(11)
C23G C22G C21G 123.3(14)
C23G C22G H22G 118.3
C21G C22G H22G 118.3
C22G C23G C24G 118.7(15)
C22G C23G H23G 120.7
C24G C23G H23G 120.7
C25G C24G C23G 119.8(15)
C25G C24G H24G 120.1
C23G C24G H24G 120.1
C24G C25G C26G 123.5(15)
C24G C25G H25G 118.3
C26G C25G H25G 118.3
C13G C26G C25G 124.5(12)
C13G C26G C21G 118.9(11)
C25G C26G C21G 116.5(11)
C28G C27G C32G 119.6(11)
C28G C27G C20G 121.4(12)
C32G C27G C20G 119.0(12)
C27G C28G C29G 122.5(12)
C27G C28G H28G 118.8
C29G C28G H28G 118.8
C30G C29G C28G 117.4(12)
C30G C29G H29G 121.3
C28G C29G H29G 121.3
C31G C30G C29G 119.2(11)
C31G C30G N3G 121.0(12)
C29G C30G N3G 119.5(12)
C32G C31G C30G 122.7(13)
C32G C31G H31G 118.6
C30G C31G H31G 118.6
C31G C32G C27G 118.0(13)
C31G C32G H32G 121.0
C27G C32G H32G 121.0
N3G C33G C34G 116.4(12)
N3G C33G H33G 121.8
C34G C33G H33G 121.8
N4G C34G C35G 122.9(11)
N4G C34G C33G 113.8(11)
C35G C34G C33G 123.2(12)
C36G C35G C34G 118.9(12)
C36G C35G H35G 120.6
C34G C35G H35G 120.6
C37G C36G C35G 116.9(13)
C37G C36G H36G 121.5
C35G C36G H36G 121.5
C36G C37G C38G 122.2(13)
C36G C37G H37G 118.9
C38G C37G H37G 118.9
N4G C38G C37G 122.3(13)
N4G C38G H38G 118.9
C37G C38G H38G 118.9
C1H N1H C5H 119.1(13)
C1H N1H Fe7 128.5(12)
C5H N1H Fe7 112.3(9)
C6H N2H C7H 117.2(13)
C6H N2H Fe7 115.0(10)
C7H N2H Fe7 127.8(11)
C33H N3H C30H 118.3(13)
C33H N3H Fe6 114.9(9)
C30H N3H Fe6 126.8(11)
C38H N4H C34H 116.0(13)
C38H N4H Fe6 129.0(12)
C34H N4H Fe6 114.9(9)
N1H C1H C2H 120.9(15)
N1H C1H H1H 119.5
C2H C1H H1H 119.5
C3H C2H C1H 120.4(16)
C3H C2H H2H 119.8
C1H C2H H2H 119.8
C2H C3H C4H 118.9(16)
C2H C3H H3H 120.6
C4H C3H H3H 120.6
C3H C4H C5H 117.9(15)
C3H C4H H4H 121.0
C5H C4H H4H 121.0
N1H C5H C4H 121.8(13)
N1H C5H C6H 113.9(13)
C4H C5H C6H 123.4(15)
N2H C6H C5H 117.2(14)
N2H C6H H6H 121.4
C5H C6H H6H 121.4
C12H C7H C8H 120.5(11)
C12H C7H N2H 120.1(12)
C8H C7H N2H 119.4(12)
C7H C8H C9H 120.2(12)
C7H C8H H8H 119.9
C9H C8H H8H 119.9
C8H C9H C10H 120.1(12)
C8H C9H H9H 119.9
C10H C9H H9H 119.9
C11H C10H C9H 117.7(11)
C11H C10H C13H 122.3(11)
C9H C10H C13H 119.9(11)
C12H C11H C10H 122.2(12)
C12H C11H H11H 118.9
C10H C11H H11H 118.9
C11H C12H C7H 119.2(12)
C11H C12H H12H 120.4
C7H C12H H12H 120.4
C26H C13H C14H 121.4(11)
C26H C13H C10H 119.7(11)
C14H C13H C10H 118.8(11)
C13H C14H C15H 124.6(11)
C13H C14H C19H 118.7(11)
C15H C14H C19H 116.7(11)
C16H C15H C14H 124.1(13)
C16H C15H H15H 117.9
C14H C15H H15H 117.9
C15H C16H C17H 118.3(14)
C15H C16H H16H 120.8
C17H C16H H16H 120.8
C18H C17H C16H 121.0(14)
C18H C17H H17H 119.5
C16H C17H H17H 119.5
C17H C18H C19H 122.9(13)
C17H C18H H18H 118.6
C19H C18H H18H 118.6
C20H C19H C14H 119.5(11)
C20H C19H C18H 123.6(11)
C14H C19H C18H 116.7(11)
C21H C20H C19H 121.3(11)
C21H C20H C27H 118.6(11)
C19H C20H C27H 119.8(11)
C20H C21H C22H 124.0(11)
C20H C21H C26H 119.2(11)
C22H C21H C26H 116.3(11)
C23H C22H C21H 124.3(13)
C23H C22H H22H 117.9
C21H C22H H22H 117.9
C22H C23H C24H 119.5(14)
C22H C23H H23H 120.3
C24H C23H H23H 120.3
C25H C24H C23H 119.2(14)
C25H C24H H24H 120.4
C23H C24H H24H 120.4
C24H C25H C26H 124.1(13)
C24H C25H H25H 117.9
C26H C25H H25H 117.9
C13H C26H C25H 124.0(11)
C13H C26H C21H 119.5(11)
C25H C26H C21H 116.5(11)
C28H C27H C32H 118.0(11)
C28H C27H C20H 120.8(11)
C32H C27H C20H 121.1(11)
C27H C28H C29H 119.8(12)
C27H C28H H28H 120.1
C29H C28H H28H 120.1
C30H C29H C28H 121.0(12)
C30H C29H H29H 119.5
C28H C29H H29H 119.5
C31H C30H C29H 118.4(11)
C31H C30H N3H 121.9(11)
C29H C30H N3H 119.7(11)
C32H C31H C30H 119.9(12)
C32H C31H H31H 120.0
C30H C31H H31H 120.0
C31H C32H C27H 122.4(12)
C31H C32H H32H 118.8
C27H C32H H32H 118.8
N3H C33H C34H 116.4(13)
N3H C33H H33H 121.8
C34H C33H H33H 121.8
N4H C34H C35H 124.6(13)
N4H C34H C33H 113.1(13)
C35H C34H C33H 122.3(14)
C34H C35H C36H 116.8(14)
C34H C35H H35H 121.6
C36H C35H H35H 121.6
C37H C36H C35H 118.8(15)
C37H C36H H36H 120.6
C35H C36H H36H 120.6
C36H C37H C38H 122.3(16)
C36H C37H H37H 118.9
C38H C37H H37H 118.9
N4H C38H C37H 121.5(15)
N4H C38H H38H 119.3
C37H C38H H38H 119.3
C1I N1I C5I 118.8(13)
C1I N1I Fe7 127.9(12)
C5I N1I Fe7 113.3(9)
C6I N2I C7I 115.3(12)
C6I N2I Fe7 113.9(9)
C7I N2I Fe7 130.8(10)
C33I N3I C30I 116.5(12)
C33I N3I Fe5 113.7(9)
C30I N3I Fe5 129.8(10)
C34I N4I C38I 120.0(13)
C34I N4I Fe5 112.7(10)
C38I N4I Fe5 127.3(12)
N1I C1I C2I 121.8(15)
N1I C1I H1I 119.1
C2I C1I H1I 119.1
C3I C2I C1I 118.8(16)
C3I C2I H2I 120.6
C1I C2I H2I 120.6
C2I C3I C4I 119.8(16)
C2I C3I H3I 120.1
C4I C3I H3I 120.1
C3I C4I C5I 118.0(14)
C3I C4I H4I 121.0
C5I C4I H4I 121.0
N1I C5I C4I 121.5(13)
N1I C5I C6I 114.0(12)
C4I C5I C6I 124.1(14)
N2I C6I C5I 117.4(13)
N2I C6I H6I 121.3
C5I C6I H6I 121.3
C8I C7I C12I 120.0(11)
C8I C7I N2I 118.6(12)
C12I C7I N2I 121.3(12)
C7I C8I C9I 119.6(12)
C7I C8I H8I 120.2
C9I C8I H8I 120.2
C10I C9I C8I 121.7(12)
C10I C9I H9I 119.1
C8I C9I H9I 119.1
C11I C10I C9I 116.9(11)
C11I C10I C13I 122.6(12)
C9I C10I C13I 120.5(11)
C12I C11I C10I 121.8(12)
C12I C11I H11I 119.1
C10I C11I H11I 119.1
C7I C12I C11I 119.6(13)
C7I C12I H12I 120.2
C11I C12I H12I 120.2
C26I C13I C14I 120.7(10)
C26I C13I C10I 121.2(11)
C14I C13I C10I 117.8(10)
C13I C14I C19I 119.8(11)
C13I C14I C15I 122.3(11)
C19I C14I C15I 117.9(11)
C16I C15I C14I 121.1(13)
C16I C15I H15I 119.4
C14I C15I H15I 119.4
C15I C16I C17I 120.6(14)
C15I C16I H16I 119.7
C17I C16I H16I 119.7
C18I C17I C16I 119.9(14)
C18I C17I H17I 120.1
C16I C17I H17I 120.1
C17I C18I C19I 122.6(13)
C17I C18I H18I 118.7
C19I C18I H18I 118.7
C20I C19I C14I 119.5(11)
C20I C19I C18I 123.0(11)
C14I C19I C18I 117.5(11)
C21I C20I C19I 121.1(10)
C21I C20I C27I 120.4(11)
C19I C20I C27I 118.6(11)
C20I C21I C22I 123.9(11)
C20I C21I C26I 118.7(10)
C22I C21I C26I 117.4(10)
C23I C22I C21I 122.5(12)
C23I C22I H22I 118.7
C21I C22I H22I 118.7
C22I C23I C24I 119.3(13)
C22I C23I H23I 120.4
C24I C23I H23I 120.4
C25I C24I C23I 121.6(13)
C25I C24I H24I 119.2
C23I C24I H24I 119.2
C24I C25I C26I 121.1(12)
C24I C25I H25I 119.4
C26I C25I H25I 119.4
C13I C26I C25I 121.9(11)
C13I C26I C21I 120.2(10)
C25I C26I C21I 117.9(10)
C28I C27I C32I 118.1(11)
C28I C27I C20I 121.6(11)
C32I C27I C20I 120.1(11)
C27I C28I C29I 121.1(12)
C27I C28I H28I 119.4
C29I C28I H28I 119.4
C30I C29I C28I 120.3(12)
C30I C29I H29I 119.9
C28I C29I H29I 119.9
C31I C30I C29I 118.2(11)
C31I C30I N3I 121.4(12)
C29I C30I N3I 120.3(12)
C30I C31I C32I 121.7(12)
C30I C31I H31I 119.2
C32I C31I H31I 119.2
C31I C32I C27I 120.4(12)
C31I C32I H32I 119.8
C27I C32I H32I 119.8
N3I C33I C34I 117.5(14)
N3I C33I H33I 121.2
C34I C33I H33I 121.2
N4I C34I C35I 121.9(13)
N4I C34I C33I 114.4(13)
C35I C34I C33I 123.2(14)
C34I C35I C36I 117.2(15)
C34I C35I H35I 121.4
C36I C35I H35I 121.4
C37I C36I C35I 117.8(16)
C37I C36I H36I 121.1
C35I C36I H36I 121.1
C36I C37I C38I 121.8(16)
C36I C37I H37I 119.1
C38I C37I H37I 119.1
N4I C38I C37I 119.0(15)
N4I C38I H38I 120.5
C37I C38I H38I 120.5
C1J N1J C5J 118.1(12)
C1J N1J Fe5 128.9(10)
C5J N1J Fe5 112.6(9)
C6J N2J C7J 115.6(11)
C6J N2J Fe5 115.6(9)
C7J N2J Fe5 128.7(9)
C33J N3J C30J 114.2(12)
C33J N3J Fe6 114.7(9)
C30J N3J Fe6 130.6(10)
C38J N4J C34J 118.4(13)
C38J N4J Fe6 128.9(12)
C34J N4J Fe6 112.0(9)
N1J C1J C2J 121.4(14)
N1J C1J H1J 119.3
C2J C1J H1J 119.3
C3J C2J C1J 120.8(14)
C3J C2J H2J 119.6
C1J C2J H2J 119.6
C2J C3J C4J 119.3(14)
C2J C3J H3J 120.4
C4J C3J H3J 120.4
C3J C4J C5J 117.7(13)
C3J C4J H4J 121.2
C5J C4J H4J 121.2
N1J C5J C4J 122.6(12)
N1J C5J C6J 114.2(12)
C4J C5J C6J 123.2(13)
N2J C6J C5J 116.5(12)
N2J C6J H6J 121.8
C5J C6J H6J 121.8
C12J C7J C8J 119.7(12)
C12J C7J N2J 118.4(11)
C8J C7J N2J 121.9(12)
C7J C8J C9J 118.9(13)
C7J C8J H8J 120.5
C9J C8J H8J 120.5
C8J C9J C10J 122.7(12)
C8J C9J H9J 118.7
C10J C9J H9J 118.7
C11J C10J C9J 116.8(11)
C11J C10J C13J 121.2(12)
C9J C10J C13J 122.0(12)
C12J C11J C10J 120.4(12)
C12J C11J H11J 119.8
C10J C11J H11J 119.8
C7J C12J C11J 121.5(12)
C7J C12J H12J 119.3
C11J C12J H12J 119.3
C26J C13J C14J 120.2(10)
C26J C13J C10J 118.8(11)
C14J C13J C10J 120.2(10)
C13J C14J C15J 122.5(11)
C13J C14J C19J 118.9(11)
C15J C14J C19J 118.4(11)
C16J C15J C14J 120.9(13)
C16J C15J H15J 119.5
C14J C15J H15J 119.5
C15J C16J C17J 120.0(14)
C15J C16J H16J 120.0
C17J C16J H16J 120.0
C18J C17J C16J 121.5(14)
C18J C17J H17J 119.2
C16J C17J H17J 119.2
C17J C18J C19J 120.7(13)
C17J C18J H18J 119.7
C19J C18J H18J 119.7
C20J C19J C14J 120.2(11)
C20J C19J C18J 121.2(11)
C14J C19J C18J 117.9(11)
C21J C20J C19J 119.3(11)
C21J C20J C27J 119.4(11)
C19J C20J C27J 120.9(11)
C20J C21J C26J 120.4(11)
C20J C21J C22J 120.2(12)
C26J C21J C22J 119.3(11)
C23J C22J C21J 120.5(14)
C23J C22J H22J 119.8
C21J C22J H22J 119.8
C22J C23J C24J 120.0(15)
C22J C23J H23J 120.0
C24J C23J H23J 120.0
C25J C24J C23J 121.9(15)
C25J C24J H24J 119.0
C23J C24J H24J 119.0
C24J C25J C26J 120.4(14)
C24J C25J H25J 119.8
C26J C25J H25J 119.8
C13J C26J C25J 122.2(12)
C13J C26J C21J 119.8(11)
C25J C26J C21J 117.7(11)
C28J C27J C32J 118.0(12)
C28J C27J C20J 123.7(13)
C32J C27J C20J 118.4(13)
C27J C28J C29J 121.4(13)
C27J C28J H28J 119.3
C29J C28J H28J 119.3
C30J C29J C28J 119.4(13)
C30J C29J H29J 120.3
C28J C29J H29J 120.3
C31J C30J C29J 119.7(12)
C31J C30J N3J 121.5(13)
C29J C30J N3J 118.8(13)
C30J C31J C32J 119.6(14)
C30J C31J H31J 120.2
C32J C31J H31J 120.2
C31J C32J C27J 121.8(13)
C31J C32J H32J 119.1
C27J C32J H32J 119.1
N3J C33J C34J 116.4(13)
N3J C33J H33J 121.8
C34J C33J H33J 121.8
N4J C34J C35J 123.1(12)
N4J C34J C33J 114.3(12)
C35J C34J C33J 122.6(13)
C36J C35J C34J 117.4(14)
C36J C35J H35J 121.3
C34J C35J H35J 121.3
C37J C36J C35J 118.2(15)
C37J C36J H36J 120.9
C35J C36J H36J 120.9
C36J C37J C38J 122.6(15)
C36J C37J H37J 118.7
C38J C37J H37J 118.7
N4J C38J C37J 120.2(15)
N4J C38J H38J 119.9
C37J C38J H38J 119.9
C1L N1L C5L 119.0(13)
C1L N1L Fe6 127.3(12)
C5L N1L Fe6 113.6(10)
C6L N2L C7L 115.2(13)
C6L N2L Fe6 114.0(10)
C7L N2L Fe6 129.1(11)
C33L N3L C30L 117.3(14)
C33L N3L Fe8 115.2(10)
C30L N3L Fe8 127.6(12)
C38L N4L C34L 117.4(13)
C38L N4L Fe8 128.2(11)
C34L N4L Fe8 114.4(9)
N1L C1L C2L 121.6(14)
N1L C1L H1L 119.2
C2L C1L H1L 119.2
C3L C2L C1L 118.7(15)
C3L C2L H2L 120.6
C1L C2L H2L 120.6
C2L C3L C4L 119.8(15)
C2L C3L H3L 120.1
C4L C3L H3L 120.1
C5L C4L C3L 118.1(14)
C5L C4L H4L 120.9
C3L C4L H4L 120.9
N1L C5L C4L 121.8(13)
N1L C5L C6L 114.1(13)
C4L C5L C6L 123.6(14)
N2L C6L C5L 116.7(14)
N2L C6L H6L 121.6
C5L C6L H6L 121.6
C8L C7L C12L 120.7(11)
C8L C7L N2L 119.4(11)
C12L C7L N2L 119.9(11)
C7L C8L C9L 118.9(13)
C7L C8L H8L 120.5
C9L C8L H8L 120.5
C8L C9L C10L 121.6(13)
C8L C9L H9L 119.2
C10L C9L H9L 119.2
C11L C10L C9L 115.6(12)
C11L C10L C13L 124.6(13)
C9L C10L C13L 119.5(13)
C12L C11L C10L 123.2(13)
C12L C11L H11L 118.4
C10L C11L H11L 118.4
C11L C12L C7L 118.5(12)
C11L C12L H12L 120.8
C7L C12L H12L 120.8
C26L C13L C14L 119.9(12)
C26L C13L C10L 120.6(13)
C14L C13L C10L 118.6(12)
C13L C14L C15L 124.3(13)
C13L C14L C19L 119.1(12)
C15L C14L C19L 115.9(12)
C16L C15L C14L 124.8(15)
C16L C15L H15L 117.6
C14L C15L H15L 117.6
C15L C16L C17L 117.8(16)
C15L C16L H16L 121.1
C17L C16L H16L 121.1
C18L C17L C16L 120.8(16)
C18L C17L H17L 119.6
C16L C17L H17L 119.6
C17L C18L C19L 121.7(15)
C17L C18L H18L 119.1
C19L C18L H18L 119.1
C20L C19L C14L 120.6(12)
C20L C19L C18L 121.8(13)
C14L C19L C18L 117.6(12)
C21L C20L C19L 118.9(12)
C21L C20L C27L 120.8(13)
C19L C20L C27L 120.0(13)
C20L C21L C22L 122.7(13)
C20L C21L C26L 120.1(12)
C22L C21L C26L 117.1(12)
C23L C22L C21L 124.5(16)
C23L C22L H22L 117.8
C21L C22L H22L 117.8
C22L C23L C24L 118.3(16)
C22L C23L H23L 120.9
C24L C23L H23L 120.8
C25L C24L C23L 119.4(16)
C25L C24L H24L 120.3
C23L C24L H24L 120.3
C24L C25L C26L 125.7(15)
C24L C25L H25L 117.1
C26L C25L H25L 117.1
C13L C26L C25L 125.1(13)
C13L C26L C21L 120.1(12)
C25L C26L C21L 114.8(12)
C28L C27L C32L 116.7(12)
C28L C27L C20L 120.1(13)
C32L C27L C20L 123.2(13)
C27L C28L C29L 120.5(13)
C27L C28L H28L 119.8
C29L C28L H28L 119.8
C30L C29L C28L 121.0(13)
C30L C29L H29L 119.5
C28L C29L H29L 119.5
C29L C30L C31L 118.3(12)
C29L C30L N3L 119.8(12)
C31L C30L N3L 122.0(12)
C32L C31L C30L 119.6(13)
C32L C31L H31L 120.2
C30L C31L H31L 120.2
C31L C32L C27L 123.7(14)
C31L C32L H32L 118.2
C27L C32L H32L 118.2
N3L C33L C34L 116.2(14)
N3L C33L H33L 121.9
C34L C33L H33L 121.9
N4L C34L C35L 122.0(13)
N4L C34L C33L 113.5(13)
C35L C34L C33L 123.9(14)
C34L C35L C36L 118.7(14)
C34L C35L H35L 120.6
C36L C35L H35L 120.6
C37L C36L C35L 117.4(15)
C37L C36L H36L 121.3
C35L C36L H36L 121.3
C38L C37L C36L 121.4(15)
C38L C37L H37L 119.3
C36L C37L H37L 119.3
N4L C38L C37L 122.4(14)
N4L C38L H38L 118.8
C37L C38L H38L 118.8
C1M N1M C5M 118.7(13)
C1M N1M Fe8 129.2(12)
C5M N1M Fe8 112.0(10)
C6M N2M C7M 117.2(14)
C6M N2M Fe8 114.0(10)
C7M N2M Fe8 128.6(11)
C33M N3M C30M 118.8(12)
C33M N3M Fe5 114.6(9)
C30M N3M Fe5 126.6(10)
C38M N4M C34M 117.5(13)
C38M N4M Fe5 128.6(11)
C34M N4M Fe5 113.6(9)
N1M C1M C2M 121.2(15)
N1M C1M H1M 119.4
C2M C1M H1M 119.4
C3M C2M C1M 120.2(16)
C3M C2M H2M 119.9
C1M C2M H2M 119.9
C2M C3M C4M 119.7(16)
C2M C3M H3M 120.2
C4M C3M H3M 120.2
C3M C4M C5M 117.6(15)
C3M C4M H4M 121.2
C5M C4M H4M 121.2
N1M C5M C4M 122.6(14)
N1M C5M C6M 113.8(13)
C4M C5M C6M 123.4(15)
N2M C6M C5M 118.1(15)
N2M C6M H6M 120.9
C5M C6M H6M 120.9
C8M C7M C12M 120.6(12)
C8M C7M N2M 120.5(12)
C12M C7M N2M 118.7(12)
C7M C8M C9M 119.9(13)
C7M C8M H8M 120.1
C9M C8M H8M 120.1
C10M C9M C8M 121.5(12)
C10M C9M H9M 119.2
C8M C9M H9M 119.2
C9M C10M C11M 116.4(11)
C9M C10M C13M 120.3(12)
C11M C10M C13M 123.2(12)
C12M C11M C10M 122.4(12)
C12M C11M H11M 118.8
C10M C11M H11M 118.8
C11M C12M C7M 119.1(13)
C11M C12M H12M 120.5
C7M C12M H12M 120.5
C26M C13M C14M 123.2(11)
C26M C13M C10M 120.1(11)
C14M C13M C10M 116.7(11)
C15M C14M C13M 124.3(12)
C15M C14M C19M 117.8(11)
C13M C14M C19M 117.8(11)
C16M C15M C14M 123.3(13)
C16M C15M H15M 118.3
C14M C15M H15M 118.3
C15M C16M C17M 117.9(14)
C15M C16M H16M 121.1
C17M C16M H16M 121.1
C18M C17M C16M 121.8(14)
C18M C17M H17M 119.1
C16M C17M H17M 119.1
C17M C18M C19M 122.4(13)
C17M C18M H18M 118.8
C19M C18M H18M 118.8
C20M C19M C18M 124.5(11)
C20M C19M C14M 119.1(11)
C18M C19M C14M 116.5(11)
C21M C20M C19M 122.1(11)
C21M C20M C27M 119.1(11)
C19M C20M C27M 118.8(11)
C20M C21M C22M 125.0(11)
C20M C21M C26M 118.5(11)
C22M C21M C26M 116.3(11)
C23M C22M C21M 124.3(13)
C23M C22M H22M 117.9
C21M C22M H22M 117.9
C22M C23M C24M 118.9(14)
C22M C23M H23M 120.5
C24M C23M H23M 120.5
C25M C24M C23M 119.4(14)
C25M C24M H24M 120.3
C23M C24M H24M 120.3
C24M C25M C26M 124.4(14)
C24M C25M H25M 117.8
C26M C25M H25M 117.8
C13M C26M C25M 124.3(12)
C13M C26M C21M 119.1(11)
C25M C26M C21M 116.6(11)
C28M C27M C32M 117.6(11)
C28M C27M C20M 121.7(11)
C32M C27M C20M 120.7(11)
C27M C28M C29M 122.1(12)
C27M C28M H28M 118.9
C29M C28M H28M 118.9
C28M C29M C30M 119.5(12)
C28M C29M H29M 120.2
C30M C29M H29M 120.2
C31M C30M C29M 118.6(11)
C31M C30M N3M 120.6(11)
C29M C30M N3M 120.7(11)
C30M C31M C32M 121.7(12)
C30M C31M H31M 119.2
C32M C31M H31M 119.2
C31M C32M C27M 120.5(12)
C31M C32M H32M 119.7
C27M C32M H32M 119.7
N3M C33M C34M 116.9(13)
N3M C33M H33M 121.6
C34M C33M H33M 121.6
N4M C34M C35M 123.7(13)
N4M C34M C33M 114.2(12)
C35M C34M C33M 121.7(14)
C34M C35M C36M 117.0(14)
C34M C35M H35M 121.5
C36M C35M H35M 121.5
C37M C36M C35M 117.7(15)
C37M C36M H36M 121.1
C35M C36M H36M 121.1
C36M C37M C38M 123.1(16)
C36M C37M H37M 118.4
C38M C37M H37M 118.4
N4M C38M C37M 120.7(15)
N4M C38M H38M 119.7
C37M C38M H38M 119.7
C1N N1N C5N 117.1(13)
C1N N1N Fe8 129.4(11)
C5N N1N Fe8 113.4(9)
C6N N2N C7N 116.6(13)
C6N N2N Fe8 115.9(10)
C7N N2N Fe8 127.4(11)
C33N N3N C30N 117.0(12)
C33N N3N Fe7 115.0(9)
C30N N3N Fe7 128.0(10)
C38N N4N C34N 118.7(12)
C38N N4N Fe7 128.8(10)
C34N N4N Fe7 112.5(8)
N1N C1N C2N 123.5(14)
N1N C1N H1N 118.3
C2N C1N H1N 118.3
C3N C2N C1N 118.7(15)
C3N C2N H2N 120.7
C1N C2N H2N 120.7
C2N C3N C4N 120.2(15)
C2N C3N H3N 119.9
C4N C3N H3N 119.9
C3N C4N C5N 117.6(14)
C3N C4N H4N 121.2
C5N C4N H4N 121.2
N1N C5N C4N 122.7(13)
N1N C5N C6N 114.1(13)
C4N C5N C6N 123.0(14)
N2N C6N C5N 116.2(14)
N2N C6N H6N 121.9
C5N C6N H6N 121.9
C8N C7N C12N 120.1(12)
C8N C7N N2N 121.5(12)
C12N C7N N2N 118.5(12)
C7N C8N C9N 118.4(13)
C7N C8N H8N 120.8
C9N C8N H8N 120.8
C10N C9N C8N 122.6(13)
C10N C9N H9N 118.7
C8N C9N H9N 118.7
C9N C10N C11N 117.0(11)
C9N C10N C13N 123.3(13)
C11N C10N C13N 119.5(12)
C12N C11N C10N 120.9(13)
C12N C11N H11N 119.6
C10N C11N H11N 119.6
C11N C12N C7N 120.8(13)
C11N C12N H12N 119.6
C7N C12N H12N 119.6
C26N C13N C14N 119.9(11)
C26N C13N C10N 121.3(12)
C14N C13N C10N 118.8(12)
C13N C14N C15N 121.7(12)
C13N C14N C19N 120.3(11)
C15N C14N C19N 117.6(11)
C16N C15N C14N 122.1(14)
C16N C15N H15N 119.0
C14N C15N H15N 119.0
C15N C16N C17N 119.9(15)
C15N C16N H16N 120.1
C17N C16N H16N 120.1
C18N C17N C16N 120.4(15)
C18N C17N H17N 119.8
C16N C17N H17N 119.8
C17N C18N C19N 122.4(14)
C17N C18N H18N 118.8
C19N C18N H18N 118.8
C20N C19N C14N 119.5(11)
C20N C19N C18N 123.1(12)
C14N C19N C18N 117.4(11)
C21N C20N C19N 120.0(11)
C21N C20N C27N 121.7(12)
C19N C20N C27N 118.2(11)
C20N C21N C22N 122.2(12)
C20N C21N C26N 119.9(11)
C22N C21N C26N 117.7(11)
C23N C22N C21N 122.3(14)
C23N C22N H22N 118.9
C21N C22N H22N 118.9
C22N C23N C24N 120.1(15)
C22N C23N H23N 120.0
C24N C23N H23N 120.0
C25N C24N C23N 118.9(15)
C25N C24N H24N 120.5
C23N C24N H24N 120.5
C24N C25N C26N 124.2(15)
C24N C25N H25N 117.9
C26N C25N H25N 117.9
C13N C26N C25N 123.9(12)
C13N C26N C21N 120.0(11)
C25N C26N C21N 116.1(12)
C28N C27N C32N 118.6(12)
C28N C27N C20N 120.5(13)
C32N C27N C20N 120.9(13)
C27N C28N C29N 121.3(13)
C27N C28N H28N 119.3
C29N C28N H28N 119.3
C30N C29N C28N 118.9(13)
C30N C29N H29N 120.6
C28N C29N H29N 120.6
C31N C30N C29N 120.1(12)
C31N C30N N3N 121.5(12)
C29N C30N N3N 118.4(12)
C30N C31N C32N 120.3(13)
C30N C31N H31N 119.8
C32N C31N H31N 119.8
C31N C32N C27N 120.3(12)
C31N C32N H32N 119.9
C27N C32N H32N 119.9
N3N C33N C34N 117.0(13)
N3N C33N H33N 121.5
C34N C33N H33N 121.5
N4N C34N C35N 122.5(12)
N4N C34N C33N 114.2(12)
C35N C34N C33N 123.2(13)
C34N C35N C36N 117.8(13)
C34N C35N H35N 121.1
C36N C35N H35N 121.1
C37N C36N C35N 117.7(14)
C37N C36N H36N 121.2
C35N C36N H36N 121.2
C36N C37N C38N 123.0(14)
C36N C37N H37N 118.5
C38N C37N H37N 118.5
N4N C38N C37N 120.2(13)
N4N C38N H38N 119.9
C37N C38N H38N 119.9
F3 Sb1 F2 93.4(6)
F3 Sb1 F6 177.9(6)
F2 Sb1 F6 88.5(5)
F3 Sb1 F1 87.2(7)
F2 Sb1 F1 91.5(6)
F6 Sb1 F1 93.5(6)
F3 Sb1 F5 88.6(7)
F2 Sb1 F5 177.7(6)
F6 Sb1 F5 89.5(6)
F1 Sb1 F5 89.7(7)
F3 Sb1 F4 92.7(7)
F2 Sb1 F4 89.9(6)
F6 Sb1 F4 86.5(7)
F1 Sb1 F4 178.7(7)
F5 Sb1 F4 88.9(7)
F12 Sb2 F8 86.2(7)
F12 Sb2 F10 94.4(8)
F8 Sb2 F10 91.6(8)
F12 Sb2 F11 176.9(8)
F8 Sb2 F11 91.1(8)
F10 Sb2 F11 87.0(9)
F12 Sb2 F9 74.2(12)
F8 Sb2 F9 99.1(11)
F10 Sb2 F9 163.7(13)
F11 Sb2 F9 104.9(14)
F12 Sb2 F7 91.7(8)
F8 Sb2 F7 174.5(9)
F10 Sb2 F7 93.6(9)
F11 Sb2 F7 90.9(9)
F9 Sb2 F7 75.4(11)
F16 Sb3 F13 89.9(8)
F16 Sb3 F17 92.3(9)
F13 Sb3 F17 87.7(8)
F16 Sb3 F15 175.2(10)
F13 Sb3 F15 86.6(12)
F17 Sb3 F15 84.3(11)
F16 Sb3 F14 86.9(11)
F13 Sb3 F14 176.7(11)
F17 Sb3 F14 93.3(9)
F15 Sb3 F14 96.6(13)
F16 Sb3 F18 88.8(7)
F13 Sb3 F18 91.5(8)
F17 Sb3 F18 178.6(9)
F15 Sb3 F18 94.7(10)
F14 Sb3 F18 87.6(10)
F23 Sb4 F20 173.3(15)
F23 Sb4 F19 92.8(15)
F20 Sb4 F19 93.9(13)
F23 Sb4 F22 90.6(9)
F20 Sb4 F22 89.4(11)
F19 Sb4 F22 87.9(9)
F23 Sb4 F24 95.2(14)
F20 Sb4 F24 78.3(11)
F19 Sb4 F24 167.4(10)
F22 Sb4 F24 101.7(10)
F23 Sb4 F21 91.7(10)
F20 Sb4 F21 88.9(11)
F19 Sb4 F21 88.0(8)
F22 Sb4 F21 175.4(8)
F24 Sb4 F21 82.1(8)
F30 Sb5 F29 96.3
F30 Sb5 F27 91.3
F29 Sb5 F27 89.9
F30 Sb5 F25 178.7
F29 Sb5 F25 84.6
F27 Sb5 F25 87.8
F30 Sb5 F26 89.8
F29 Sb5 F26 173.8
F27 Sb5 F26 91.1
F25 Sb5 F26 89.3
F30 Sb5 F28 92.3
F29 Sb5 F28 90.0
F27 Sb5 F28 176.4
F25 Sb5 F28 88.6
F26 Sb5 F28 88.7
F30' Sb5' F25' 91.4
F30' Sb5' F28' 91.8
F25' Sb5' F28' 90.7
F30' Sb5' F29' 177.5
F25' Sb5' F29' 90.4
F28' Sb5' F29' 89.8
F30' Sb5' F26' 88.9
F25' Sb5' F26' 179.3
F28' Sb5' F26' 89.9
F29' Sb5' F26' 89.3
F30' Sb5' F27' 89.4
F25' Sb5' F27' 89.9
F28' Sb5' F27' 178.6
F29' Sb5' F27' 88.9
F26' Sb5' F27' 89.5
F36 Sb6 F31 91.4
F36 Sb6 F34 91.8
F31 Sb6 F34 90.7
F36 Sb6 F35 177.5
F31 Sb6 F35 90.5
F34 Sb6 F35 89.8
F36 Sb6 F32 88.9
F31 Sb6 F32 179.3
F34 Sb6 F32 89.9
F35 Sb6 F32 89.3
F36 Sb6 F33 89.4
F31 Sb6 F33 89.9
F34 Sb6 F33 178.6
F35 Sb6 F33 88.9
F32 Sb6 F33 89.5
F36' Sb6' F31' 92.1(14)
F36' Sb6' F34' 93.5(14)
F31' Sb6' F34' 89.7(14)
F36' Sb6' F33' 99.7(13)
F31' Sb6' F33' 89.7(13)
F34' Sb6' F33' 166.8(15)
F36' Sb6' F32' 89.1(12)
F31' Sb6' F32' 178.7(15)
F34' Sb6' F32' 89.8(14)
F33' Sb6' F32' 90.6(12)
F36' Sb6' F35' 176.0(14)
F31' Sb6' F35' 91.8(12)
F34' Sb6' F35' 86.3(13)
F33' Sb6' F35' 80.6(12)
F32' Sb6' F35' 86.9(12)
F37' Sb7 F39' 88(2)
F42 Sb7 F38 159(2)
F42 Sb7 F39 86(2)
F38 Sb7 F39 73(2)
F37' Sb7 F38' 87(2)
F39' Sb7 F38' 73(3)
F42 Sb7 F40 95.2(18)
F38 Sb7 F40 87.7(14)
F39 Sb7 F40 101.2(18)
F37' Sb7 F42' 96(2)
F39' Sb7 F42' 85(3)
F38' Sb7 F42' 158(3)
F42 Sb7 F37 94.5(19)
F38 Sb7 F37 86.0(15)
F39 Sb7 F37 86.9(17)
F40 Sb7 F37 167.8(15)
F37' Sb7 F41' 84(2)
F39' Sb7 F41' 152(3)
F38' Sb7 F41' 79(2)
F42' Sb7 F41' 122(2)
F42 Sb7 F41 122(2)
F38 Sb7 F41 79.5(16)
F39 Sb7 F41 151(2)
F40 Sb7 F41 85.6(15)
F37 Sb7 F41 83.0(15)
F37' Sb7 F40' 169(2)
F39' Sb7 F40' 99(2)
F38' Sb7 F40' 87.4(19)
F42' Sb7 F40' 93.4(19)
F41' Sb7 F40' 86(2)
F45 Sb8 F44 88.4(11)
F43' Sb8 F47' 97.4(11)
F43' Sb8 F48' 92.9(14)
F47' Sb8 F48' 89.4(13)
F45 Sb8 F46 89.6(11)
F44 Sb8 F46 95.0(10)
F43' Sb8 F45' 94.6(15)
F47' Sb8 F45' 88.9(14)
F48' Sb8 F45' 172.5(16)
F45 Sb8 F48 173.5(13)
F44 Sb8 F48 98.1(13)
F46 Sb8 F48 90.5(12)
F45 Sb8 F43 92.3(10)
F44 Sb8 F43 90.4(8)
F46 Sb8 F43 174.3(9)
F48 Sb8 F43 87.0(11)
F43' Sb8 F44' 85.9(10)
F47' Sb8 F44' 173.1(11)
F48' Sb8 F44' 96.5(13)
F45' Sb8 F44' 84.8(13)
F45 Sb8 F47 88.6(11)
F44 Sb8 F47 176.7(11)
F46 Sb8 F47 83.8(10)
F48 Sb8 F47 85.0(11)
F43 Sb8 F47 90.9(8)
F43' Sb8 F46' 173.6(11)
F47' Sb8 F46' 88.9(10)
F48' Sb8 F46' 88.3(12)
F45' Sb8 F46' 84.4(13)
F44' Sb8 F46' 87.7(9)
F66 Sb11 F61 91.4
F66 Sb11 F64 91.8
F61 Sb11 F64 90.7
F66 Sb11 F65 177.5
F61 Sb11 F65 90.5
F64 Sb11 F65 89.8
F66 Sb11 F62 88.9
F61 Sb11 F62 179.33(5)
F64 Sb11 F62 89.9
F65 Sb11 F62 89.3
F66 Sb11 F63 89.4
F61 Sb11 F63 89.9
F64 Sb11 F63 178.6
F65 Sb11 F63 88.9
F62 Sb11 F63 89.5
O2 S1 O1 115.0(14)
O2 S1 N200 122.3(13)
O1 S1 N200 98.7(12)
O2 S1 C1A 101.7(12)
O1 S1 C1A 105.5(12)
N200 S1 C1A 113.1(12)
O3 S2 O4 119.8(19)
O3 S2 N200 106.5(12)
O4 S2 N200 111.3(17)
O3 S2 C2A 105.3(14)
O4 S2 C2A 103.9(17)
N200 S2 C2A 109.6(14)
S2 N200 S1 124.8(14)
F1A C1A F2A 113.7(19)
F1A C1A F3A 107(2)
F2A C1A F3A 104.5(19)
F1A C1A S1 115.2(17)
F2A C1A S1 110.2(15)
F3A C1A S1 104.7(16)
F4A C2A F6A 113(3)
F4A C2A F5A 109(3)
F6A C2A F5A 110(3)
F4A C2A S2 111(2)
F6A C2A S2 106(2)
F5A C2A S2 108(2)
O6 S3 O5 120(2)
O6 S3 N201 117.2(19)
O5 S3 N201 107.2(17)
O6 S3 C3A 104.1(19)
O5 S3 C3A 103.9(15)
N201 S3 C3A 101.8(16)
O7 S4 O8 120.8(17)
O7 S4 N201 114.7(15)
O8 S4 N201 105.1(15)
O7 S4 C4A 103.3(15)
O8 S4 C4A 102.8(16)
N201 S4 C4A 109.1(16)
S3 N201 S4 117.6(16)
F2B C3A F1B 108(3)
F2B C3A F3B 107(3)
F1B C3A F3B 111(2)
F2B C3A S3 109(2)
F1B C3A S3 107(2)
F3B C3A S3 114(2)
F4B C4A F5B 112(3)
F4B C4A F6B 105(3)
F5B C4A F6B 110(3)
F4B C4A S4 112(2)
F5B C4A S4 103(2)
F6B C4A S4 115(2)
F60 Sb10 F55 91.4
F60 Sb10 F58 91.9
F55 Sb10 F58 90.7
F60 Sb10 F59 177.5
F55 Sb10 F59 90.4
F58 Sb10 F59 89.8
F60 Sb10 F56 88.9
F55 Sb10 F56 179.3(2)
F58 Sb10 F56 89.9
F59 Sb10 F56 89.2
F60 Sb10 F57 89.4
F55 Sb10 F57 89.9
F58 Sb10 F57 178.61(10)
F59 Sb10 F57 88.9
F56 Sb10 F57 89.5
O6' S3' O5' 117(3)
O6' S3' N1' 117(2)
O5' S3' N1' 108(2)
O6' S3' C3' 105(2)
O5' S3' C3' 103(2)
N1' S3' C3' 106(2)
O7' S4' O8' 124(3)
O7' S4' N1' 109(2)
O8' S4' N1' 104(2)
O7' S4' C4' 105(2)
O8' S4' C4' 103(2)
N1' S4' C4' 111(2)
S3' N1' S4' 128(2)
F2B' C3' F3B' 112(3)
F2B' C3' F1B' 108(3)
F3B' C3' F1B' 108(3)
F2B' C3' S3' 111(3)
F3B' C3' S3' 109(3)
F1B' C3' S3' 109(3)
F4B' C4' F5B' 111(3)
F4B' C4' F6B' 108(3)
F5B' C4' F6B' 112(4)
F4B' C4' S4' 115(3)
F5B' C4' S4' 106(3)
F6B' C4' S4' 104(3)
C505 O1S C502 123(3)
O1S C502 C504 108(3)
O1S C502 C503 104(2)
C504 C502 C503 111(3)
O1S C502 H502 111.4
C504 C502 H502 111.4
C503 C502 H502 111.4
O1S C505 C506 112(3)
O1S C505 C507 111(3)
C506 C505 C507 112(3)
O1S C505 H505 107.4
C506 C505 H505 107.4
C507 C505 H505 107.4
C502 C504 H50A 109.5
C502 C504 H50B 109.5
H50A C504 H50B 109.5
C502 C504 H50C 109.5
H50A C504 H50C 109.5
H50B C504 H50C 109.5
C502 C503 H50D 109.5
C502 C503 H50E 109.5
H50D C503 H50E 109.5
C502 C503 H50F 109.5
H50D C503 H50F 109.5
H50E C503 H50F 109.5
C505 C507 H50G 109.5
C505 C507 H50H 109.5
H50G C507 H50H 109.5
C505 C507 H50I 109.5
H50G C507 H50I 109.5
H50H C507 H50I 109.5
C505 C506 H50J 109.5
C505 C506 H50K 109.5
H50J C506 H50K 109.5
C505 C506 H50L 109.5
H50J C506 H50L 109.5
H50K C506 H50L 109.5
C512 O2S C515 119(3)
O2S C512 C514 121(3)
O2S C512 C513 106(3)
C514 C512 C513 110(3)
O2S C512 H512 106.4
C514 C512 H512 106.4
C513 C512 H512 106.4
C512 C513 H51A 109.5
C512 C513 H51B 109.5
H51A C513 H51B 109.5
C512 C513 H51C 109.5
H51A C513 H51C 109.5
H51B C513 H51C 109.5
C512 C514 H51D 109.5
C512 C514 H51E 109.5
H51D C514 H51E 109.5
C512 C514 H51F 109.5
H51D C514 H51F 109.5
H51E C514 H51F 109.5
O2S C515 C517 115(3)
O2S C515 C516 106(3)
C517 C515 C516 121(3)
O2S C515 H515 104.6
C517 C515 H515 104.6
C516 C515 H515 104.6
C515 C516 H51G 109.5
C515 C516 H51H 109.5
H51G C516 H51H 109.5
C515 C516 H51I 109.5
H51G C516 H51I 109.5
H51H C516 H51I 109.5
C515 C517 H51J 109.5
C515 C517 H51K 109.5
H51J C517 H51K 109.5
C515 C517 H51L 109.5
H51J C517 H51L 109.5
H51K C517 H51L 109.5
C522 O3S C525 121(3)
O3S C522 C524 111(3)
O3S C522 C523 110(3)
C524 C522 C523 111(3)
O3S C522 H522 108.1
C524 C522 H522 108.1
C523 C522 H522 108.1
C522 C523 H52A 109.5
C522 C523 H52B 109.5
H52A C523 H52B 109.5
C522 C523 H52C 109.5
H52A C523 H52C 109.5
H52B C523 H52C 109.5
C522 C524 H52D 109.5
C522 C524 H52E 109.5
H52D C524 H52E 109.5
C522 C524 H52F 109.5
H52D C524 H52F 109.5
H52E C524 H52F 109.5
O3S C525 C526 113(3)
O3S C525 C527 111(3)
C526 C525 C527 112(3)
O3S C525 H525 106.9
C526 C525 H525 106.9
C527 C525 H525 106.9
C525 C526 H52G 109.5
C525 C526 H52H 109.5
H52G C526 H52H 109.5
C525 C526 H52I 109.5
H52G C526 H52I 109.5
H52H C526 H52I 109.5
C525 C527 H52J 109.5
C525 C527 H52K 109.5
H52J C527 H52K 109.5
C525 C527 H52L 109.5
H52J C527 H52L 109.5
H52K C527 H52L 109.5
C535 O4S C532 122(3)
O4S C532 C534 106(3)
O4S C532 C533 114(3)
C534 C532 C533 109(3)
O4S C532 H532 109.2
C534 C532 H532 109.2
C533 C532 H532 109.2
O4S C535 C536 114(3)
O4S C535 C537 106(3)
C536 C535 C537 113(3)
O4S C535 H535 107.8
C536 C535 H535 107.8
C537 C535 H535 107.8
C535 C537 H53A 109.5
C535 C537 H53B 109.5
H53A C537 H53B 109.5
C535 C537 H53C 109.5
H53A C537 H53C 109.5
H53B C537 H53C 109.5
C532 C534 H53D 109.5
C532 C534 H53E 109.5
H53D C534 H53E 109.5
C532 C534 H53F 109.5
H53D C534 H53F 109.5
H53E C534 H53F 109.5
C535 C536 H53G 109.5
C535 C536 H53H 109.5
H53G C536 H53H 109.5
C535 C536 H53I 109.5
H53G C536 H53I 109.5
H53H C536 H53I 109.5
C532 C533 H53J 109.5
C532 C533 H53K 109.5
H53J C533 H53K 109.5
C532 C533 H53L 109.5
H53J C533 H53L 109.5
H53K C533 H53L 109.5

loop_
_geom_bond_atom_site_label_1
_geom_bond_atom_site_label_2
_geom_bond_distance
Fe1 N1D 1.963(12)
Fe1 N2C 1.992(11)
Fe1 N2D 1.994(12)
Fe1 N2B 1.999(11)
Fe1 N1C 2.018(12)
Fe1 N1B 2.020(11)
Fe2 N1E 1.962(13)
Fe2 N3B 2.000(12)
Fe2 N4B 2.005(12)
Fe2 N1F 2.006(11)
Fe2 N2E 2.016(13)
Fe2 N2F 2.016(13)
Fe3 N3C 1.973(14)
Fe3 N2G 1.977(14)
Fe3 N3F 2.007(13)
Fe3 N4C 2.008(14)
Fe3 N1G 2.011(13)
Fe3 N4F 2.025(11)
Fe4 N3D 1.953(12)
Fe4 N3G 1.986(11)
Fe4 N4G 1.988(11)
Fe4 N3E 1.992(12)
Fe4 N4D 2.004(12)
Fe4 N4E 2.017(12)
Fe5 N2J 1.977(11)
Fe5 N3I 1.989(12)
Fe5 N4I 1.993(13)
Fe5 N4M 2.008(13)
Fe5 N3M 2.016(12)
Fe5 N1J 2.020(12)
Fe6 N3J 1.957(13)
Fe6 N4H 1.971(14)
Fe6 N1L 1.991(13)
Fe6 N3H 2.007(13)
Fe6 N2L 2.008(14)
Fe6 N4J 2.015(13)
Fe7 N2H 1.971(14)
Fe7 N3N 1.979(12)
Fe7 N1I 1.987(13)
Fe7 N2I 1.996(12)
Fe7 N1H 2.010(14)
Fe7 N4N 2.020(12)
Fe8 N2M 1.966(14)
Fe8 N2N 1.995(13)
Fe8 N4L 1.998(13)
Fe8 N3L 1.999(14)
Fe8 N1M 2.003(13)
Fe8 N1N 2.028(13)
N1B C1B 1.342(12)
N1B C5B 1.351(12)
N2B C6B 1.273(11)
N2B C7B 1.448(11)
N3B C33B 1.286(12)
N3B C30B 1.431(12)
N4B C34B 1.356(13)
N4B C38B 1.361(13)
C1B C2B 1.382(14)
C1B H1B 0.9500
C2B C3B 1.348(14)
C2B H2B 0.9500
C3B C4B 1.392(13)
C3B H3B 0.9500
C4B C5B 1.386(13)
C4B H4B 0.9500
C5B C6B 1.450(12)
C6B H6B 0.9500
C7B C8B 1.376(12)
C7B C12B 1.381(12)
C8B C9B 1.406(12)
C8B H8B 0.9500
C9B C10B 1.400(12)
C9B H9B 0.9500
C10B C11B 1.401(12)
C10B C13B 1.517(12)
C11B C12B 1.367(12)
C11B H11B 0.9500
C12B H12B 0.9500
C13B C26B 1.392(12)
C13B C14B 1.411(12)
C14B C15B 1.434(13)
C14B C19B 1.433(12)
C15B C16B 1.370(13)
C15B H15B 0.9500
C16B C17B 1.403(14)
C16B H16B 0.9500
C17B C18B 1.347(13)
C17B H17B 0.9500
C18B C19B 1.443(13)
C18B H18B 0.9500
C19B C20B 1.422(12)
C20B C21B 1.390(12)
C20B C27B 1.511(12)
C21B C22B 1.433(12)
C21B C26B 1.462(12)
C22B C23B 1.344(13)
C22B H22B 0.9500
C23B C24B 1.415(13)
C23B H23B 0.9500
C24B C25B 1.354(13)
C24B H24B 0.9500
C25B C26B 1.414(12)
C25B H25B 0.9500
C27B C28B 1.372(12)
C27B C32B 1.391(13)
C28B C29B 1.401(12)
C28B H28B 0.9500
C29B C30B 1.376(12)
C29B H29B 0.9500
C30B C31B 1.382(12)
C31B C32B 1.373(12)
C31B H31B 0.9500
C32B H32B 0.9500
C33B C34B 1.461(13)
C33B H33B 0.9500
C34B C35B 1.397(13)
C35B C36B 1.406(14)
C35B H35B 0.9500
C36B C37B 1.357(14)
C36B H36B 0.9500
C37B C38B 1.367(14)
C37B H37B 0.9500
C38B H38B 0.9500
N1C C1C 1.323(13)
N1C C5C 1.339(13)
N2C C6C 1.272(12)
N2C C7C 1.446(11)
N3C C33C 1.294(13)
N3C C30C 1.443(12)
N4C C38C 1.344(13)
N4C C34C 1.352(13)
C1C C2C 1.403(14)
C1C H1C 0.9500
C2C C3C 1.351(14)
C2C H2C 0.9500
C3C C4C 1.378(14)
C3C H3C 0.9500
C4C C5C 1.394(13)
C4C H4C 0.9500
C5C C6C 1.464(13)
C6C H6C 0.9500
C7C C12C 1.374(12)
C7C C8C 1.378(12)
C8C C9C 1.396(12)
C8C H8C 0.9500
C9C C10C 1.403(12)
C9C H9C 0.9500
C10C C11C 1.412(12)
C10C C13C 1.502(12)
C11C C12C 1.367(12)
C11C H11C 0.9500
C12C H12C 0.9500
C13C C26C 1.399(12)
C13C C14C 1.422(12)
C14C C15C 1.431(13)
C14C C19C 1.440(12)
C15C C16C 1.374(13)
C15C H15C 0.9500
C16C C17C 1.395(13)
C16C H16C 0.9500
C17C C18C 1.346(13)
C17C H17C 0.9500
C18C C19C 1.446(13)
C18C H18C 0.9500
C19C C20C 1.427(12)
C20C C21C 1.396(12)
C20C C27C 1.511(12)
C21C C22C 1.438(13)
C21C C26C 1.475(13)
C22C C23C 1.372(13)
C22C H22C 0.9500
C23C C24C 1.417(13)
C23C H23C 0.9500
C24C C25C 1.363(13)
C24C H24C 0.9500
C25C C26C 1.419(13)
C25C H25C 0.9500
C27C C28C 1.369(13)
C27C C32C 1.402(13)
C28C C29C 1.396(13)
C28C H28C 0.9500
C29C C30C 1.395(13)
C29C H29C 0.9500
C30C C31C 1.374(13)
C31C C32C 1.389(13)
C31C H31C 0.9500
C32C H32C 0.9500
C33C C34C 1.450(13)
C33C H33C 0.9500
C34C C35C 1.411(14)
C35C C36C 1.399(14)
C35C H35C 0.9500
C36C C37C 1.359(15)
C36C H36C 0.9500
C37C C38C 1.380(14)
C37C H37C 0.9500
C38C H38C 0.9500
N1D C1D 1.339(12)
N1D C5D 1.360(12)
N2D C6D 1.279(12)
N2D C7D 1.436(11)
N3D C33D 1.321(12)
N3D C30D 1.442(11)
N4D C38D 1.353(13)
N4D C34D 1.360(12)
C1D C2D 1.372(14)
C1D H1D 0.9500
C2D C3D 1.345(14)
C2D H2D 0.9500
C3D C4D 1.397(13)
C3D H3D 0.9500
C4D C5D 1.396(13)
C4D H4D 0.9500
C5D C6D 1.457(13)
C6D H6D 0.9500
C7D C8D 1.386(12)
C7D C12D 1.394(12)
C8D C9D 1.399(12)
C8D H8D 0.9500
C9D C10D 1.394(12)
C9D H9D 0.9500
C10D C11D 1.399(12)
C10D C13D 1.510(12)
C11D C12D 1.363(12)
C11D H11D 0.9500
C12D H12D 0.9500
C13D C26D 1.386(12)
C13D C14D 1.430(12)
C14D C15D 1.430(12)
C14D C19D 1.434(12)
C15D C16D 1.364(13)
C15D H15D 0.9500
C16D C17D 1.407(13)
C16D H16D 0.9500
C17D C18D 1.353(13)
C17D H17D 0.9500
C18D C19D 1.435(12)
C18D H18D 0.9500
C19D C20D 1.431(12)
C20D C21D 1.399(12)
C20D C27D 1.511(12)
C21D C22D 1.445(12)
C21D C26D 1.473(12)
C22D C23D 1.366(13)
C22D H22D 0.9500
C23D C24D 1.423(13)
C23D H23D 0.9500
C24D C25D 1.375(13)
C24D H24D 0.9500
C25D C26D 1.419(12)
C25D H25D 0.9500
C27D C28D 1.367(12)
C27D C32D 1.404(12)
C28D C29D 1.392(12)
C28D H28D 0.9500
C29D C30D 1.387(12)
C29D H29D 0.9500
C30D C31D 1.372(12)
C31D C32D 1.382(12)
C31D H31D 0.9500
C32D H32D 0.9500
C33D C34D 1.447(13)
C33D H33D 0.9500
C34D C35D 1.392(13)
C35D C36D 1.396(14)
C35D H35D 0.9500
C36D C37D 1.362(14)
C36D H36D 0.9500
C37D C38D 1.382(14)
C37D H37D 0.9500
C38D H38D 0.9500
N1E C1E 1.338(12)
N1E C5E 1.345(13)
N2E C6E 1.281(13)
N2E C7E 1.437(12)
N3E C33E 1.298(13)
N3E C30E 1.443(11)
N4E C34E 1.358(13)
N4E C38E 1.358(12)
C1E C2E 1.392(14)
C1E H1E 0.9500
C2E C3E 1.339(14)
C2E H2E 0.9500
C3E C4E 1.389(13)
C3E H3E 0.9500
C4E C5E 1.380(13)
C4E H4E 0.9500
C5E C6E 1.473(13)
C6E H6E 0.9500
C7E C8E 1.382(13)
C7E C12E 1.392(12)
C8E C9E 1.401(12)
C8E H8E 0.9500
C9E C10E 1.412(12)
C9E H9E 0.9500
C10E C11E 1.412(12)
C10E C13E 1.521(12)
C11E C12E 1.372(12)
C11E H11E 0.9500
C12E H12E 0.9500
C13E C26E 1.384(12)
C13E C14E 1.413(12)
C14E C15E 1.432(12)
C14E C19E 1.456(12)
C15E C16E 1.370(13)
C15E H15E 0.9500
C16E C17E 1.422(13)
C16E H16E 0.9500
C17E C18E 1.339(13)
C17E H17E 0.9500
C18E C19E 1.437(13)
C18E H18E 0.9500
C19E C20E 1.423(12)
C20E C21E 1.398(12)
C20E C27E 1.522(12)
C21E C22E 1.438(12)
C21E C26E 1.449(12)
C22E C23E 1.334(13)
C22E H22E 0.9500
C23E C24E 1.420(13)
C23E H23E 0.9500
C24E C25E 1.363(13)
C24E H24E 0.9500
C25E C26E 1.418(13)
C25E H25E 0.9500
C27E C28E 1.368(12)
C27E C32E 1.403(12)
C28E C29E 1.398(12)
C28E H28E 0.9500
C29E C30E 1.389(12)
C29E H29E 0.9500
C30E C31E 1.384(12)
C31E C32E 1.373(12)
C31E H31E 0.9500
C32E H32E 0.9500
C33E C34E 1.468(13)
C33E H33E 0.9500
C34E C35E 1.402(13)
C35E C36E 1.419(14)
C35E H35E 0.9500
C36E C37E 1.353(14)
C36E H36E 0.9500
C37E C38E 1.372(14)
C37E H37E 0.9500
C38E H38E 0.9500
N1F C1F 1.336(8)
N1F C5F 1.345(7)
N2F C6F 1.292(10)
N2F C7F 1.426(8)
N3F C33F 1.294(11)
N3F C30F 1.424(8)
N4F C38F 1.340(8)
N4F C34F 1.349(7)
C1F C2F 1.388(10)
C1F H1F 0.9500
C2F C3F 1.363(10)
C2F H2F 0.9500
C3F C4F 1.395(8)
C3F H3F 0.9500
C4F C5F 1.391(8)
C4F H4F 0.9500
C5F C6F 1.465(7)
C6F H6F 0.9500
C7F C8F 1.382(8)
C7F C12F 1.395(8)
C8F C9F 1.393(8)
C8F H8F 0.9500
C9F C10F 1.396(8)
C9F H9F 0.9500
C10F C11F 1.397(8)
C10F C13F 1.501(8)
C10F C13O 1.505(10)
C11F C12F 1.372(8)
C11F H11F 0.9500
C12F H12F 0.9500
C13F C26F 1.403(8)
C13F C14F 1.411(8)
C14F C15F 1.424(9)
C14F C19F 1.437(9)
C15F C16F 1.359(10)
C15F H15F 0.9500
C16F C17F 1.390(11)
C16F H16F 0.9500
C17F C18F 1.349(10)
C17F H17F 0.9500
C18F C19F 1.428(9)
C18F H18F 0.9500
C19F C20F 1.417(8)
C20F C21F 1.407(8)
C20F C27F 1.511(8)
C21F C22F 1.428(9)
C21F C26F 1.451(9)
C22F C23F 1.353(10)
C22F H22F 0.9500
C23F C24F 1.396(11)
C23F H23F 0.9500
C24F C25F 1.362(10)
C24F H24F 0.9500
C25F C26F 1.418(9)
C25F H25F 0.9500
C27F C28F 1.392(8)
C27F C32F 1.395(8)
C27F C20O 1.498(10)
C28F C29F 1.390(8)
C28F H28F 0.9500
C29F C30F 1.392(8)
C29F H29F 0.9500
C30F C31F 1.383(8)
C31F C32F 1.380(8)
C31F H31F 0.9500
C32F H32F 0.9500
C33F C34F 1.464(7)
C33F H33F 0.9500
C34F C35F 1.391(8)
C35F C36F 1.394(8)
C35F H35F 0.9500
C36F C37F 1.373(10)
C36F H36F 0.9500
C37F C38F 1.386(10)
C37F H37F 0.9500
C38F H38F 0.9500
C13O C26O 1.415(10)
C13O C14O 1.415(10)
C14O C15O 1.416(11)
C14O C19O 1.440(11)
C15O C16O 1.364(13)
C15O H15O 0.9500
C16O C17O 1.376(14)
C16O H16O 0.9500
C17O C18O 1.366(13)
C17O H17O 0.9500
C18O C19O 1.421(11)
C18O H18O 0.9500
C19O C20O 1.407(10)
C20O C21O 1.407(10)
C21O C22O 1.419(11)
C21O C26O 1.440(11)
C22O C23O 1.350(13)
C22O H22O 0.9500
C23O C24O 1.387(14)
C23O H23O 0.9500
C24O C25O 1.357(13)
C24O H24O 0.9500
C25O C26O 1.417(11)
C25O H25O 0.9500
N1G C1G 1.321(13)
N1G C5G 1.350(13)
N2G C6G 1.273(13)
N2G C7G 1.438(12)
N3G C33G 1.296(12)
N3G C30G 1.444(12)
N4G C38G 1.340(12)
N4G C34G 1.371(12)
C1G C2G 1.381(14)
C1G H1G 0.9500
C2G C3G 1.354(14)
C2G H2G 0.9500
C3G C4G 1.394(14)
C3G H3G 0.9500
C4G C5G 1.396(13)
C4G H4G 0.9500
C5G C6G 1.455(13)
C6G H6G 0.9500
C7G C8G 1.381(13)
C7G C12G 1.392(13)
C8G C9G 1.402(13)
C8G H8G 0.9500
C9G C10G 1.392(13)
C9G H9G 0.9500
C10G C11G 1.406(13)
C10G C13G 1.504(12)
C11G C12G 1.381(13)
C11G H11G 0.9500
C12G H12G 0.9500
C13G C26G 1.395(12)
C13G C14G 1.414(12)
C14G C19G 1.432(13)
C14G C15G 1.432(13)
C15G C16G 1.367(13)
C15G H15G 0.9500
C16G C17G 1.401(14)
C16G H16G 0.9500
C17G C18G 1.358(13)
C17G H17G 0.9500
C18G C19G 1.444(13)
C18G H18G 0.9500
C19G C20G 1.428(12)
C20G C21G 1.390(12)
C20G C27G 1.517(12)
C21G C22G 1.434(13)
C21G C26G 1.450(13)
C22G C23G 1.356(14)
C22G H22G 0.9500
C23G C24G 1.413(14)
C23G H23G 0.9500
C24G C25G 1.356(14)
C24G H24G 0.9500
C25G C26G 1.422(13)
C25G H25G 0.9500
C27G C28G 1.360(13)
C27G C32G 1.407(13)
C28G C29G 1.404(12)
C28G H28G 0.9500
C29G C30G 1.396(13)
C29G H29G 0.9500
C30G C31G 1.380(13)
C31G C32G 1.372(13)
C31G H31G 0.9500
C32G H32G 0.9500
C33G C34G 1.465(12)
C33G H33G 0.9500
C34G C35G 1.401(13)
C35G C36G 1.397(13)
C35G H35G 0.9500
C36G C37G 1.370(13)
C36G H36G 0.9500
C37G C38G 1.376(13)
C37G H37G 0.9500
C38G H38G 0.9500
N1H C1H 1.324(13)
N1H C5H 1.349(13)
N2H C6H 1.266(13)
N2H C7H 1.445(12)
N3H C33H 1.300(13)
N3H C30H 1.427(12)
N4H C38H 1.364(13)
N4H C34H 1.377(13)
C1H C2H 1.392(14)
C1H H1H 0.9500
C2H C3H 1.359(15)
C2H H2H 0.9500
C3H C4H 1.389(14)
C3H H3H 0.9500
C4H C5H 1.399(14)
C4H H4H 0.9500
C5H C6H 1.470(13)
C6H H6H 0.9500
C7H C12H 1.384(13)
C7H C8H 1.392(13)
C8H C9H 1.395(12)
C8H H8H 0.9500
C9H C10H 1.410(13)
C9H H9H 0.9500
C10H C11H 1.406(13)
C10H C13H 1.512(12)
C11H C12H 1.377(12)
C11H H11H 0.9500
C12H H12H 0.9500
C13H C26H 1.391(12)
C13H C14H 1.427(12)
C14H C15H 1.430(13)
C14H C19H 1.444(12)
C15H C16H 1.362(13)
C15H H15H 0.9500
C16H C17H 1.395(13)
C16H H16H 0.9500
C17H C18H 1.346(13)
C17H H17H 0.9500
C18H C19H 1.446(13)
C18H H18H 0.9500
C19H C20H 1.425(12)
C20H C21H 1.386(12)
C20H C27H 1.517(12)
C21H C22H 1.436(13)
C21H C26H 1.468(12)
C22H C23H 1.338(13)
C22H H22H 0.9500
C23H C24H 1.415(13)
C23H H23H 0.9500
C24H C25H 1.361(13)
C24H H24H 0.9500
C25H C26H 1.418(13)
C25H H25H 0.9500
C27H C28H 1.378(12)
C27H C32H 1.383(12)
C28H C29H 1.401(12)
C28H H28H 0.9500
C29H C30H 1.394(12)
C29H H29H 0.9500
C30H C31H 1.380(12)
C31H C32H 1.372(12)
C31H H31H 0.9500
C32H H32H 0.9500
C33H C34H 1.458(13)
C33H H33H 0.9500
C34H C35H 1.389(14)
C35H C36H 1.413(14)
C35H H35H 0.9500
C36H C37H 1.350(14)
C36H H36H 0.9500
C37H C38H 1.379(14)
C37H H37H 0.9500
C38H H38H 0.9500
N1I C1I 1.318(13)
N1I C5I 1.339(13)
N2I C6I 1.266(12)
N2I C7I 1.443(12)
N3I C33I 1.288(12)
N3I C30I 1.437(12)
N4I C34I 1.352(13)
N4I C38I 1.358(13)
C1I C2I 1.390(14)
C1I H1I 0.9500
C2I C3I 1.339(14)
C2I H2I 0.9500
C3I C4I 1.387(14)
C3I H3I 0.9500
C4I C5I 1.389(13)
C4I H4I 0.9500
C5I C6I 1.467(13)
C6I H6I 0.9500
C7I C8I 1.378(13)
C7I C12I 1.379(13)
C8I C9I 1.397(12)
C8I H8I 0.9500
C9I C10I 1.395(12)
C9I H9I 0.9500
C10I C11I 1.394(12)
C10I C13I 1.514(12)
C11I C12I 1.394(13)
C11I H11I 0.9500
C12I H12I 0.9500
C13I C26I 1.392(12)
C13I C14I 1.409(12)
C14I C19I 1.433(12)
C14I C15I 1.441(13)
C15I C16I 1.377(13)
C15I H15I 0.9500
C16I C17I 1.399(14)
C16I H16I 0.9500
C17I C18I 1.345(13)
C17I H17I 0.9500
C18I C19I 1.447(13)
C18I H18I 0.9500
C19I C20I 1.425(12)
C20I C21I 1.394(12)
C20I C27I 1.504(12)
C21I C22I 1.433(12)
C21I C26I 1.465(12)
C22I C23I 1.355(13)
C22I H22I 0.9500
C23I C24I 1.411(13)
C23I H23I 0.9500
C24I C25I 1.365(13)
C24I H24I 0.9500
C25I C26I 1.422(12)
C25I H25I 0.9500
C27I C28I 1.370(12)
C27I C32I 1.399(12)
C28I C29I 1.397(12)
C28I H28I 0.9500
C29I C30I 1.396(13)
C29I H29I 0.9500
C30I C31I 1.364(12)
C31I C32I 1.383(12)
C31I H31I 0.9500
C32I H32I 0.9500
C33I C34I 1.447(13)
C33I H33I 0.9500
C34I C35I 1.397(14)
C35I C36I 1.402(14)
C35I H35I 0.9500
C36I C37I 1.370(15)
C36I H36I 0.9500
C37I C38I 1.381(15)
C37I H37I 0.9500
C38I H38I 0.9500
N1J C1J 1.318(13)
N1J C5J 1.353(12)
N2J C6J 1.284(12)
N2J C7J 1.451(12)
N3J C33J 1.309(13)
N3J C30J 1.440(12)
N4J C38J 1.341(13)
N4J C34J 1.361(13)
C1J C2J 1.395(14)
C1J H1J 0.9500
C2J C3J 1.342(14)
C2J H2J 0.9500
C3J C4J 1.375(14)
C3J H3J 0.9500
C4J C5J 1.401(13)
C4J H4J 0.9500
C5J C6J 1.460(13)
C6J H6J 0.9500
C7J C12J 1.376(12)
C7J C8J 1.378(13)
C8J C9J 1.395(13)
C8J H8J 0.9500
C9J C10J 1.400(12)
C9J H9J 0.9500
C10J C11J 1.398(12)
C10J C13J 1.512(12)
C11J C12J 1.392(12)
C11J H11J 0.9500
C12J H12J 0.9500
C13J C26J 1.395(12)
C13J C14J 1.418(12)
C14J C15J 1.430(13)
C14J C19J 1.434(12)
C15J C16J 1.377(13)
C15J H15J 0.9500
C16J C17J 1.399(14)
C16J H16J 0.9500
C17J C18J 1.350(13)
C17J H17J 0.9500
C18J C19J 1.446(13)
C18J H18J 0.9500
C19J C20J 1.429(12)
C20J C21J 1.389(12)
C20J C27J 1.508(12)
C21J C26J 1.444(13)
C21J C22J 1.453(13)
C22J C23J 1.347(14)
C22J H22J 0.9500
C23J C24J 1.423(14)
C23J H23J 0.9500
C24J C25J 1.370(14)
C24J H24J 0.9500
C25J C26J 1.427(13)
C25J H25J 0.9500
C27J C28J 1.363(13)
C27J C32J 1.394(13)
C28J C29J 1.409(13)
C28J H28J 0.9500
C29J C30J 1.387(13)
C29J H29J 0.9500
C30J C31J 1.380(13)
C31J C32J 1.382(13)
C31J H31J 0.9500
C32J H32J 0.9500
C33J C34J 1.448(13)
C33J H33J 0.9500
C34J C35J 1.403(13)
C35J C36J 1.393(14)
C35J H35J 0.9500
C36J C37J 1.362(14)
C36J H36J 0.9500
C37J C38J 1.384(14)
C37J H37J 0.9500
C38J H38J 0.9500
N1L C1L 1.334(13)
N1L C5L 1.347(13)
N2L C6L 1.283(13)
N2L C7L 1.435(12)
N3L C33L 1.311(13)
N3L C30L 1.433(12)
N4L C38L 1.360(13)
N4L C34L 1.366(13)
C1L C2L 1.403(14)
C1L H1L 0.9500
C2L C3L 1.353(14)
C2L H2L 0.9500
C3L C4L 1.391(14)
C3L H3L 0.9500
C4L C5L 1.387(13)
C4L H4L 0.9500
C5L C6L 1.460(13)
C6L H6L 0.9500
C7L C8L 1.392(13)
C7L C12L 1.392(13)
C8L C9L 1.397(13)
C8L H8L 0.9500
C9L C10L 1.420(13)
C9L H9L 0.9500
C10L C11L 1.397(13)
C10L C13L 1.525(13)
C11L C12L 1.373(13)
C11L H11L 0.9500
C12L H12L 0.9500
C13L C26L 1.395(13)
C13L C14L 1.419(13)
C14L C15L 1.437(14)
C14L C19L 1.439(13)
C15L C16L 1.351(14)
C15L H15L 0.9500
C16L C17L 1.410(15)
C16L H16L 0.9500
C17L C18L 1.347(14)
C17L H17L 0.9500
C18L C19L 1.446(14)
C18L H18L 0.9500
C19L C20L 1.417(13)
C20L C21L 1.392(13)
C20L C27L 1.503(13)
C21L C22L 1.447(14)
C21L C26L 1.459(13)
C22L C23L 1.347(14)
C22L H22L 0.9500
C23L C24L 1.403(15)
C23L H23L 0.9500
C24L C25L 1.368(14)
C24L H24L 0.9500
C25L C26L 1.414(14)
C25L H25L 0.9500
C27L C28L 1.380(13)
C27L C32L 1.383(13)
C28L C29L 1.415(13)
C28L H28L 0.9500
C29L C30L 1.384(13)
C29L H29L 0.9500
C30L C31L 1.385(13)
C31L C32L 1.375(13)
C31L H31L 0.9500
C32L H32L 0.9500
C33L C34L 1.460(13)
C33L H33L 0.9500
C34L C35L 1.403(13)
C35L C36L 1.411(14)
C35L H35L 0.9500
C36L C37L 1.376(14)
C36L H36L 0.9500
C37L C38L 1.372(14)
C37L H37L 0.9500
C38L H38L 0.9500
N1M C1M 1.331(13)
N1M C5M 1.341(13)
N2M C6M 1.260(13)
N2M C7M 1.437(12)
N3M C33M 1.291(12)
N3M C30M 1.431(11)
N4M C38M 1.345(13)
N4M C34M 1.356(13)
C1M C2M 1.390(14)
C1M H1M 0.9500
C2M C3M 1.344(15)
C2M H2M 0.9500
C3M C4M 1.387(14)
C3M H3M 0.9500
C4M C5M 1.388(14)
C4M H4M 0.9500
C5M C6M 1.463(14)
C6M H6M 0.9500
C7M C8M 1.369(13)
C7M C12M 1.387(13)
C8M C9M 1.400(13)
C8M H8M 0.9500
C9M C10M 1.397(13)
C9M H9M 0.9500
C10M C11M 1.409(13)
C10M C13M 1.507(12)
C11M C12M 1.383(13)
C11M H11M 0.9500
C12M H12M 0.9500
C13M C26M 1.387(12)
C13M C14M 1.427(12)
C14M C15M 1.421(13)
C14M C19M 1.443(12)
C15M C16M 1.365(13)
C15M H15M 0.9500
C16M C17M 1.405(13)
C16M H16M 0.9500
C17M C18M 1.332(13)
C17M H17M 0.9500
C18M C19M 1.442(13)
C18M H18M 0.9500
C19M C20M 1.433(12)
C20M C21M 1.401(12)
C20M C27M 1.504(12)
C21M C22M 1.439(13)
C21M C26M 1.459(12)
C22M C23M 1.338(13)
C22M H22M 0.9500
C23M C24M 1.415(14)
C23M H23M 0.9500
C24M C25M 1.355(13)
C24M H24M 0.9500
C25M C26M 1.410(13)
C25M H25M 0.9500
C27M C28M 1.377(12)
C27M C32M 1.392(12)
C28M C29M 1.386(12)
C28M H28M 0.9500
C29M C30M 1.393(12)
C29M H29M 0.9500
C30M C31M 1.368(12)
C31M C32M 1.380(12)
C31M H31M 0.9500
C32M H32M 0.9500
C33M C34M 1.449(13)
C33M H33M 0.9500
C34M C35M 1.398(13)
C35M C36M 1.403(14)
C35M H35M 0.9500
C36M C37M 1.352(14)
C36M H36M 0.9500
C37M C38M 1.369(14)
C37M H37M 0.9500
C38M H38M 0.9500
N1N C1N 1.328(12)
N1N C5N 1.351(13)
N2N C6N 1.285(13)
N2N C7N 1.444(12)
N3N C33N 1.288(12)
N3N C30N 1.437(12)
N4N C38N 1.338(12)
N4N C34N 1.357(12)
C1N C2N 1.385(14)
C1N H1N 0.9500
C2N C3N 1.361(14)
C2N H2N 0.9500
C3N C4N 1.373(14)
C3N H3N 0.9500
C4N C5N 1.404(13)
C4N H4N 0.9500
C5N C6N 1.463(13)
C6N H6N 0.9500
C7N C8N 1.386(13)
C7N C12N 1.391(13)
C8N C9N 1.394(13)
C8N H8N 0.9500
C9N C10N 1.391(13)
C9N H9N 0.9500
C10N C11N 1.413(13)
C10N C13N 1.504(12)
C11N C12N 1.369(13)
C11N H11N 0.9500
C12N H12N 0.9500
C13N C26N 1.389(12)
C13N C14N 1.417(12)
C14N C15N 1.426(13)
C14N C19N 1.432(13)
C15N C16N 1.362(14)
C15N H15N 0.9500
C16N C17N 1.394(14)
C16N H16N 0.9500
C17N C18N 1.340(14)
C17N H17N 0.9500
C18N C19N 1.433(13)
C18N H18N 0.9500
C19N C20N 1.428(13)
C20N C21N 1.387(12)
C20N C27N 1.512(12)
C21N C22N 1.445(13)
C21N C26N 1.465(13)
C22N C23N 1.350(14)
C22N H22N 0.9500
C23N C24N 1.415(14)
C23N H23N 0.9500
C24N C25N 1.367(14)
C24N H24N 0.9500
C25N C26N 1.410(13)
C25N H25N 0.9500
C27N C28N 1.381(13)
C27N C32N 1.391(13)
C28N C29N 1.392(13)
C28N H28N 0.9500
C29N C30N 1.391(13)
C29N H29N 0.9500
C30N C31N 1.373(13)
C31N C32N 1.386(13)
C31N H31N 0.9500
C32N H32N 0.9500
C33N C34N 1.454(13)
C33N H33N 0.9500
C34N C35N 1.391(13)
C35N C36N 1.400(13)
C35N H35N 0.9500
C36N C37N 1.352(14)
C36N H36N 0.9500
C37N C38N 1.364(13)
C37N H37N 0.9500
C38N H38N 0.9500
Sb1 F3 1.803(11)
Sb1 F2 1.855(11)
Sb1 F6 1.857(10)
Sb1 F1 1.873(12)
Sb1 F5 1.874(11)
Sb1 F4 1.876(13)
Sb2 F12 1.821(15)
Sb2 F8 1.837(16)
Sb2 F10 1.844(16)
Sb2 F11 1.862(15)
Sb2 F9 1.87(2)
Sb2 F7 1.876(17)
Sb3 F16 1.794(19)
Sb3 F13 1.824(17)
Sb3 F17 1.843(18)
Sb3 F15 1.86(2)
Sb3 F14 1.86(2)
Sb3 F18 1.863(16)
Sb4 F23 1.70(3)
Sb4 F20 1.73(3)
Sb4 F19 1.78(2)
Sb4 F22 1.815(18)
Sb4 F24 1.85(2)
Sb4 F21 1.853(15)
Sb5 F30 1.6793
Sb5 F29 1.7461
Sb5 F27 1.8024
Sb5 F25 1.9222
Sb5 F26 1.9561
Sb5 F28 2.0139
Sb5' F30' 1.8625
Sb5' F25' 1.8648
Sb5' F28' 1.8697
Sb5' F29' 1.8722
Sb5' F26' 1.8828
Sb5' F27' 1.8873
Sb6 F36 1.8625
Sb6 F31 1.8648
Sb6 F34 1.8698
Sb6 F35 1.8723
Sb6 F32 1.8826
Sb6 F33 1.8873
Sb6' F36' 1.825(16)
Sb6' F31' 1.854(17)
Sb6' F34' 1.873(17)
Sb6' F33' 1.888(16)
Sb6' F32' 1.900(16)
Sb6' F35' 1.924(16)
Sb7 F37' 1.824(18)
Sb7 F42 1.836(14)
Sb7 F39' 1.836(19)
Sb7 F38 1.839(14)
Sb7 F39 1.839(14)
Sb7 F38' 1.839(18)
Sb7 F40 1.841(13)
Sb7 F42' 1.841(17)
Sb7 F37 1.841(13)
Sb7 F41' 1.844(18)
Sb7 F41 1.848(14)
Sb7 F40' 1.851(17)
Sb8 F45 1.846(15)
Sb8 F44 1.846(14)
Sb8 F43' 1.848(15)
Sb8 F47' 1.852(15)
Sb8 F48' 1.859(16)
Sb8 F46 1.874(15)
Sb8 F45' 1.886(16)
Sb8 F48 1.894(16)
Sb8 F43 1.897(13)
Sb8 F44' 1.898(14)
Sb8 F47 1.907(14)
Sb8 F46' 1.910(14)
Sb11 F66 1.8626
Sb11 F61 1.8646
Sb11 F64 1.8697
Sb11 F65 1.8722
Sb11 F62 1.8827
Sb11 F63 1.8874
S1 O2 1.408(15)
S1 O1 1.467(16)
S1 N200 1.580(15)
S1 C1A 1.780(15)
S2 O3 1.422(15)
S2 O4 1.439(17)
S2 N200 1.571(16)
S2 C2A 1.830(18)
F1A C1A 1.25(2)
F2A C1A 1.33(2)
F3A C1A 1.37(2)
F4A C2A 1.26(3)
F5A C2A 1.35(3)
F6A C2A 1.33(3)
S3 O6 1.405(18)
S3 O5 1.476(17)
S3 N201 1.604(18)
S3 C3A 1.820(18)
S4 O7 1.417(16)
S4 O8 1.439(17)
S4 N201 1.607(17)
S4 C4A 1.865(18)
F1B C3A 1.34(3)
F2B C3A 1.30(3)
F3B C3A 1.37(3)
F4B C4A 1.30(3)
F5B C4A 1.31(3)
F6B C4A 1.36(3)
Sb10 F60 1.8623
Sb10 F55 1.8647
Sb10 F58 1.8696
Sb10 F59 1.8724
Sb10 F56 1.8827
Sb10 F57 1.8873
S3' O6' 1.426(19)
S3' O5' 1.445(19)
S3' N1' 1.617(19)
S3' C3' 1.83(2)
S4' O7' 1.426(19)
S4' O8' 1.435(19)
S4' N1' 1.633(19)
S4' C4' 1.827(19)
C3' F2B' 1.30(3)
C3' F3B' 1.31(3)
C3' F1B' 1.34(4)
C4' F4B' 1.31(4)
C4' F5B' 1.31(4)
C4' F6B' 1.33(4)
O1S C505 1.433(17)
O1S C502 1.452(17)
C502 C504 1.51(3)
C502 C503 1.53(3)
C502 H502 1.0000
C505 C506 1.45(3)
C505 C507 1.48(3)
C505 H505 1.0000
C504 H50A 0.9800
C504 H50B 0.9800
C504 H50C 0.9800
C503 H50D 0.9800
C503 H50E 0.9800
C503 H50F 0.9800
C507 H50G 0.9800
C507 H50H 0.9800
C507 H50I 0.9800
C506 H50J 0.9800
C506 H50K 0.9800
C506 H50L 0.9800
O2S C512 1.447(18)
O2S C515 1.447(17)
C512 C514 1.45(3)
C512 C513 1.52(3)
C512 H512 1.0000
C513 H51A 0.9800
C513 H51B 0.9800
C513 H51C 0.9800
C514 H51D 0.9800
C514 H51E 0.9800
C514 H51F 0.9800
C515 C517 1.47(3)
C515 C516 1.49(3)
C515 H515 1.0000
C516 H51G 0.9800
C516 H51H 0.9800
C516 H51I 0.9800
C517 H51J 0.9800
C517 H51K 0.9800
C517 H51L 0.9800
O3S C522 1.436(18)
O3S C525 1.438(17)
C522 C524 1.50(3)
C522 C523 1.50(3)
C522 H522 1.0000
C523 H52A 0.9800
C523 H52B 0.9800
C523 H52C 0.9800
C524 H52D 0.9800
C524 H52E 0.9800
C524 H52F 0.9800
C525 C526 1.48(3)
C525 C527 1.48(3)
C525 H525 1.0000
C526 H52G 0.9800
C526 H52H 0.9800
C526 H52I 0.9800
C527 H52J 0.9800
C527 H52K 0.9800
C527 H52L 0.9800
O4S C535 1.448(18)
O4S C532 1.450(18)
C532 C534 1.50(3)
C532 C533 1.52(3)
C532 H532 1.0000
C535 C536 1.48(3)
C535 C537 1.52(3)
C535 H535 1.0000
C537 H53A 0.9800
C537 H53B 0.9800
C537 H53C 0.9800
C534 H53D 0.9800
C534 H53E 0.9800
C534 H53F 0.9800
C536 H53G 0.9800
C536 H53H 0.9800
C536 H53I 0.9800
C533 H53J 0.9800
C533 H53K 0.9800
C533 H53L 0.9800

loop_
_geom_torsion_atom_site_label_1
_geom_torsion_atom_site_label_2
_geom_torsion_atom_site_label_3
_geom_torsion_atom_site_label_4
_geom_torsion
C5B N1B C1B C2B -3(3)
Fe1 N1B C1B C2B 180.0(14)
N1B C1B C2B C3B 1(3)
C1B C2B C3B C4B 2(3)
C2B C3B C4B C5B -3(3)
C1B N1B C5B C4B 2(2)
Fe1 N1B C5B C4B 179.6(12)
C1B N1B C5B C6B -178.4(14)
Fe1 N1B C5B C6B -0.7(17)
C3B C4B C5B N1B 1(3)
C3B C4B C5B C6B -179.1(16)
C7B N2B C6B C5B -180.0(13)
Fe1 N2B C6B C5B 3.6(18)
N1B C5B C6B N2B -2(2)
C4B C5B C6B N2B 177.7(15)
C6B N2B C7B C8B 117.7(15)
Fe1 N2B C7B C8B -66.5(16)
C6B N2B C7B C12B -63.4(18)
Fe1 N2B C7B C12B 112.3(13)
C12B C7B C8B C9B 3(2)
N2B C7B C8B C9B -177.8(12)
C7B C8B C9B C10B -5(2)
C8B C9B C10B C11B 3(2)
C8B C9B C10B C13B 178.9(11)
C9B C10B C11B C12B 1(2)
C13B C10B C11B C12B -174.9(13)
C10B C11B C12B C7B -3(2)
C8B C7B C12B C11B 1(2)
N2B C7B C12B C11B -178.3(13)
C9B C10B C13B C26B 96.7(18)
C11B C10B C13B C26B -87.7(18)
C9B C10B C13B C14B -82.9(18)
C11B C10B C13B C14B 92.7(18)
C26B C13B C14B C15B -177.6(17)
C10B C13B C14B C15B 2(3)
C26B C13B C14B C19B -2(3)
C10B C13B C14B C19B 177.7(14)
C13B C14B C15B C16B 177.3(19)
C19B C14B C15B C16B 2(3)
C14B C15B C16B C17B 0(3)
C15B C16B C17B C18B -1(4)
C16B C17B C18B C19B -1(3)
C13B C14B C19B C20B 7(3)
C15B C14B C19B C20B -177.6(17)
C13B C14B C19B C18B -178.5(16)
C15B C14B C19B C18B -3(3)
C17B C18B C19B C20B 177(2)
C17B C18B C19B C14B 2(3)
C14B C19B C20B C21B -7(3)
C18B C19B C20B C21B 177.7(17)
C14B C19B C20B C27B 176.3(15)
C18B C19B C20B C27B 1(2)
C19B C20B C21B C22B -169.1(17)
C27B C20B C21B C22B 7(3)
C19B C20B C21B C26B 4(2)
C27B C20B C21B C26B 179.9(14)
C20B C21B C22B C23B 179.3(19)
C26B C21B C22B C23B 6(3)
C21B C22B C23B C24B -3(3)
C22B C23B C24B C25B 1(3)
C23B C24B C25B C26B -1(3)
C14B C13B C26B C25B 178.6(17)
C10B C13B C26B C25B -1(2)
C14B C13B C26B C21B -2(2)
C10B C13B C26B C21B 178.7(14)
C24B C25B C26B C13B -176.5(19)
C24B C25B C26B C21B 4(3)
C20B C21B C26B C13B 1(2)
C22B C21B C26B C13B 174.1(16)
C20B C21B C26B C25B -179.5(16)
C22B C21B C26B C25B -6(2)
C21B C20B C27B C28B -88(2)
C19B C20B C27B C28B 88.7(19)
C21B C20B C27B C32B 96.8(19)
C19B C20B C27B C32B -87(2)
C32B C27B C28B C29B -1(2)
C20B C27B C28B C29B -176.4(13)
C27B C28B C29B C30B 4(2)
C28B C29B C30B C31B -3(2)
C28B C29B C30B N3B 179.0(13)
C33B N3B C30B C29B -109.3(18)
Fe2 N3B C30B C29B 65.7(19)
C33B N3B C30B C31B 73(2)
Fe2 N3B C30B C31B -112.0(14)
C29B C30B C31B C32B -1(2)
N3B C30B C31B C32B 176.9(15)
C30B C31B C32B C27B 4(3)
C28B C27B C32B C31B -4(3)
C20B C27B C32B C31B 172.2(15)
C30B N3B C33B C34B 178.9(15)
Fe2 N3B C33B C34B 3(2)
C38B N4B C34B C35B 11(3)
Fe2 N4B C34B C35B -177.8(17)
C38B N4B C34B C33B -178.6(18)
Fe2 N4B C34B C33B -7(2)
N3B C33B C34B N4B 3(3)
N3B C33B C34B C35B 173(2)
N4B C34B C35B C36B -13(3)
C33B C34B C35B C36B 177(2)
C34B C35B C36B C37B 12(4)
C35B C36B C37B C38B -11(4)
C34B N4B C38B C37B -8(3)
Fe2 N4B C38B C37B -177.9(16)
C36B C37B C38B N4B 8(4)
C5C N1C C1C C2C 1(3)
Fe1 N1C C1C C2C -174.5(17)
N1C C1C C2C C3C -1(4)
C1C C2C C3C C4C 1(4)
C2C C3C C4C C5C 0(4)
C1C N1C C5C C4C 0(3)
Fe1 N1C C5C C4C 175.5(16)
C1C N1C C5C C6C 179.0(16)
Fe1 N1C C5C C6C -5(2)
C3C C4C C5C N1C 0(4)
C3C C4C C5C C6C -179(2)
C7C N2C C6C C5C 177.9(13)
Fe1 N2C C6C C5C -7.9(19)
N1C C5C C6C N2C 9(2)
C4C C5C C6C N2C -172.0(19)
C6C N2C C7C C12C 92.9(17)
Fe1 N2C C7C C12C -80.3(16)
C6C N2C C7C C8C -90.5(17)
Fe1 N2C C7C C8C 96.3(14)
C12C C7C C8C C9C 1(2)
N2C C7C C8C C9C -175.2(12)
C7C C8C C9C C10C -3(2)
C8C C9C C10C C11C 4(2)
C8C C9C C10C C13C -176.7(13)
C9C C10C C11C C12C -3(2)
C13C C10C C11C C12C 177.7(13)
C10C C11C C12C C7C 1(2)
C8C C7C C12C C11C 0(2)
N2C C7C C12C C11C 176.2(13)
C9C C10C C13C C26C 69.1(19)
C11C C10C C13C C26C -111.4(17)
C9C C10C C13C C14C -111.1(16)
C11C C10C C13C C14C 68.4(19)
C26C C13C C14C C15C -178.1(15)
C10C C13C C14C C15C 2(2)
C26C C13C C14C C19C 0(2)
C10C C13C C14C C19C -179.6(13)
C13C C14C C15C C16C 179.4(16)
C19C C14C C15C C16C 1(2)
C14C C15C C16C C17C 1(3)
C15C C16C C17C C18C -2(3)
C16C C17C C18C C19C 1(3)
C13C C14C C19C C20C 2(2)
C15C C14C C19C C20C -179.1(15)
C13C C14C C19C C18C 179.5(14)
C15C C14C C19C C18C -2(2)
C17C C18C C19C C20C 177.9(16)
C17C C18C C19C C14C 1(2)
C14C C19C C20C C21C -3(2)
C18C C19C C20C C21C -179.7(16)
C14C C19C C20C C27C -177.8(13)
C18C C19C C20C C27C 5(2)
C19C C20C C21C C22C -176.3(16)
C27C C20C C21C C22C -2(3)
C19C C20C C21C C26C 1(3)
C27C C20C C21C C26C 175.3(14)
C20C C21C C22C C23C 179.6(18)
C26C C21C C22C C23C 3(3)
C21C C22C C23C C24C -3(3)
C22C C23C C24C C25C 3(3)
C23C C24C C25C C26C -2(3)
C14C C13C C26C C25C 177.9(15)
C10C C13C C26C C25C -2(2)
C14C C13C C26C C21C -2(2)
C10C C13C C26C C21C 177.4(13)
C24C C25C C26C C13C -179.6(16)
C24C C25C C26C C21C 1(2)
C20C C21C C26C C13C 2(2)
C22C C21C C26C C13C 179.1(15)
C20C C21C C26C C25C -178.2(15)
C22C C21C C26C C25C -1(2)
C21C C20C C27C C28C -103(2)
C19C C20C C27C C28C 72(2)
C21C C20C C27C C32C 75(2)
C19C C20C C27C C32C -110.3(18)
C32C C27C C28C C29C 2(3)
C20C C27C C28C C29C -179.9(15)
C27C C28C C29C C30C -1(3)
C28C C29C C30C C31C 0(3)
C28C C29C C30C N3C 178.8(16)
C33C N3C C30C C31C 106(2)
Fe3 N3C C30C C31C -79(2)
C33C N3C C30C C29C -74(2)
Fe3 N3C C30C C29C 101.9(18)
C29C C30C C31C C32C 0(3)
N3C C30C C31C C32C -179.3(16)
C30C C31C C32C C27C 2(3)
C28C C27C C32C C31C -2(3)
C20C C27C C32C C31C 179.4(15)
C30C N3C C33C C34C -179.1(17)
Fe3 N3C C33C C34C 5(3)
C38C N4C C34C C35C -8(4)
Fe3 N4C C34C C35C 177(2)
C38C N4C C34C C33C -179(2)
Fe3 N4C C34C C33C 6(3)
N3C C33C C34C N4C -7(3)
N3C C33C C34C C35C -178(2)
N4C C34C C35C C36C 6(4)
C33C C34C C35C C36C 177(3)
C34C C35C C36C C37C -3(5)
C35C C36C C37C C38C 2(5)
C34C N4C C38C C37C 6(4)
Fe3 N4C C38C C37C -179.5(18)
C36C C37C C38C N4C -3(4)
C5D N1D C1D C2D -2(3)
Fe1 N1D C1D C2D -179.5(14)
N1D C1D C2D C3D -3(3)
C1D C2D C3D C4D 4(3)
C2D C3D C4D C5D 0(3)
C1D N1D C5D C4D 6(2)
Fe1 N1D C5D C4D -176.4(13)
C1D N1D C5D C6D -179.4(14)
Fe1 N1D C5D C6D -1.4(17)
C3D C4D C5D N1D -5(3)
C3D C4D C5D C6D -179.1(16)
C7D N2D C6D C5D 176.0(12)
Fe1 N2D C6D C5D -5.1(18)
N1D C5D C6D N2D 4(2)
C4D C5D C6D N2D 179.2(16)
C6D N2D C7D C8D -76.2(19)
Fe1 N2D C7D C8D 105.1(15)
C6D N2D C7D C12D 103.9(17)
Fe1 N2D C7D C12D -74.9(17)
C12D C7D C8D C9D -1(2)
N2D C7D C8D C9D 178.6(14)
C7D C8D C9D C10D 1(3)
C8D C9D C10D C11D -2(2)
C8D C9D C10D C13D -175.8(14)
C9D C10D C11D C12D 4(2)
C13D C10D C11D C12D 177.8(14)
C10D C11D C12D C7D -5(2)
C8D C7D C12D C11D 3(2)
N2D C7D C12D C11D -176.6(14)
C9D C10D C13D C26D 80.0(19)
C11D C10D C13D C26D -93.6(18)
C9D C10D C13D C14D -100.2(17)
C11D C10D C13D C14D 86.1(18)
C26D C13D C14D C15D -176.5(14)
C10D C13D C14D C15D 4(2)
C26D C13D C14D C19D 2(2)
C10D C13D C14D C19D -177.8(12)
C13D C14D C15D C16D -178.8(15)
C19D C14D C15D C16D 3(2)
C14D C15D C16D C17D -5(3)
C15D C16D C17D C18D 6(3)
C16D C17D C18D C19D -6(3)
C15D C14D C19D C20D 180.0(13)
C13D C14D C19D C20D 1(2)
C15D C14D C19D C18D -2(2)
C13D C14D C19D C18D 179.4(14)
C17D C18D C19D C20D -178.3(16)
C17D C18D C19D C14D 4(2)
C14D C19D C20D C21D -3(2)
C18D C19D C20D C21D 179.4(15)
C14D C19D C20D C27D -178.6(12)
C18D C19D C20D C27D 4(2)
C19D C20D C21D C22D -176.4(15)
C27D C20D C21D C22D -1(2)
C19D C20D C21D C26D 1(2)
C27D C20D C21D C26D 176.6(13)
C20D C21D C22D C23D 173.0(18)
C26D C21D C22D C23D -4(3)
C21D C22D C23D C24D 5(3)
C22D C23D C24D C25D -4(3)
C23D C24D C25D C26D 1(3)
C14D C13D C26D C25D 173.8(15)
C10D C13D C26D C25D -6(2)
C14D C13D C26D C21D -4(2)
C10D C13D C26D C21D 175.8(13)
C24D C25D C26D C13D -178.6(17)
C24D C25D C26D C21D -1(3)
C20D C21D C26D C13D 3(2)
C22D C21D C26D C13D 179.9(15)
C20D C21D C26D C25D -175.3(15)
C22D C21D C26D C25D 2(2)
C21D C20D C27D C28D -75(2)
C19D C20D C27D C28D 100.5(18)
C21D C20D C27D C32D 100.6(18)
C19D C20D C27D C32D -83.6(19)
C32D C27D C28D C29D 1(2)
C20D C27D C28D C29D 177.3(14)
C27D C28D C29D C30D 1(3)
C28D C29D C30D C31D -4(2)
C28D C29D C30D N3D -177.2(14)
C33D N3D C30D C31D -111.3(17)
Fe4 N3D C30D C31D 77.7(18)
C33D N3D C30D C29D 61.6(19)
Fe4 N3D C30D C29D -109.4(14)
C29D C30D C31D C32D 5(2)
N3D C30D C31D C32D 177.7(14)
C30D C31D C32D C27D -3(2)
C28D C27D C32D C31D 0(2)
C20D C27D C32D C31D -176.5(14)
C30D N3D C33D C34D -173.4(13)
Fe4 N3D C33D C34D -1.3(18)
C38D N4D C34D C35D -7(3)
Fe4 N4D C34D C35D -178.5(14)
C38D N4D C34D C33D 177.4(14)
Fe4 N4D C34D C33D 5.4(18)
N3D C33D C34D N4D -3(2)
N3D C33D C34D C35D -178.8(16)
N4D C34D C35D C36D 5(3)
C33D C34D C35D C36D -179.8(18)
C34D C35D C36D C37D -1(3)
C35D C36D C37D C38D -1(4)
C34D N4D C38D C37D 5(3)
Fe4 N4D C38D C37D 175.3(15)
C36D C37D C38D N4D -1(3)
C5E N1E C1E C2E 2(3)
Fe2 N1E C1E C2E -178.6(13)
N1E C1E C2E C3E 1(3)
C1E C2E C3E C4E -4(3)
C2E C3E C4E C5E 5(3)
C1E N1E C5E C4E -1(3)
Fe2 N1E C5E C4E 179.2(14)
C1E N1E C5E C6E 179.6(14)
Fe2 N1E C5E C6E 0.3(18)
C3E C4E C5E N1E -2(3)
C3E C4E C5E C6E 176.6(16)
C7E N2E C6E C5E 177.7(12)
Fe2 N2E C6E C5E 5.1(19)
N1E C5E C6E N2E -4(2)
C4E C5E C6E N2E 177.4(17)
C6E N2E C7E C8E -89(2)
Fe2 N2E C7E C8E 82.2(19)
C6E N2E C7E C12E 90(2)
Fe2 N2E C7E C12E -99.0(17)
C12E C7E C8E C9E -5(3)
N2E C7E C8E C9E 174.1(17)
C7E C8E C9E C10E 3(3)
C8E C9E C10E C11E -1(3)
C8E C9E C10E C13E -178.5(16)
C9E C10E C11E C12E 0(3)
C13E C10E C11E C12E 177.4(15)
C10E C11E C12E C7E -2(3)
C8E C7E C12E C11E 4(3)
N2E C7E C12E C11E -175.1(16)
C9E C10E C13E C26E -77(2)
C11E C10E C13E C26E 105.9(19)
C9E C10E C13E C14E 104.1(18)
C11E C10E C13E C14E -73(2)
C26E C13E C14E C15E -175.0(14)
C10E C13E C14E C15E 4(2)
C26E C13E C14E C19E 6(2)
C10E C13E C14E C19E -175.5(12)
C13E C14E C15E C16E 179.0(15)
C19E C14E C15E C16E -2(2)
C14E C15E C16E C17E 3(3)
C15E C16E C17E C18E -1(3)
C16E C17E C18E C19E -1(3)
C17E C18E C19E C20E -175.1(16)
C17E C18E C19E C14E 2(2)
C13E C14E C19E C20E -4(2)
C15E C14E C19E C20E 176.5(14)
C13E C14E C19E C18E 178.8(14)
C15E C14E C19E C18E 0(2)
C18E C19E C20E C21E 176.5(15)
C14E C19E C20E C21E 0(2)
C18E C19E C20E C27E -3(2)
C14E C19E C20E C27E 179.8(12)
C19E C20E C21E C22E -178.2(14)
C27E C20E C21E C22E 2(2)
C19E C20E C21E C26E 3(2)
C27E C20E C21E C26E -176.8(12)
C20E C21E C22E C23E 179.7(15)
C26E C21E C22E C23E -2(2)
C21E C22E C23E C24E 4(2)
C22E C23E C24E C25E -3(3)
C23E C24E C25E C26E 0(3)
C14E C13E C26E C25E 177.9(15)
C10E C13E C26E C25E -1(2)
C14E C13E C26E C21E -3(2)
C10E C13E C26E C21E 178.5(12)
C24E C25E C26E C13E -178.6(16)
C24E C25E C26E C21E 2(2)
C20E C21E C26E C13E -2(2)
C22E C21E C26E C13E 179.5(13)
C20E C21E C26E C25E 177.5(14)
C22E C21E C26E C25E -1(2)
C21E C20E C27E C28E 113.8(18)
C19E C20E C27E C28E -66(2)
C21E C20E C27E C32E -70(2)
C19E C20E C27E C32E 109.7(17)
C32E C27E C28E C29E 6(3)
C20E C27E C28E C29E -177.5(14)
C27E C28E C29E C30E -3(3)
C28E C29E C30E C31E -2(3)
C28E C29E C30E N3E 179.6(15)
C33E N3E C30E C31E 78(2)
Fe4 N3E C30E C31E -98.8(16)
C33E N3E C30E C29E -103.2(19)
Fe4 N3E C30E C29E 79.9(17)
C29E C30E C31E C32E 2(3)
N3E C30E C31E C32E -178.9(15)
C30E C31E C32E C27E 1(3)
C28E C27E C32E C31E -6(2)
C20E C27E C32E C31E 178.2(14)
C30E N3E C33E C34E 179.1(14)
Fe4 N3E C33E C34E -4(2)
C38E N4E C34E C35E 12(3)
Fe4 N4E C34E C35E -174.0(16)
C38E N4E C34E C33E 176.6(15)
Fe4 N4E C34E C33E -9(2)
N3E C33E C34E N4E 9(3)
N3E C33E C34E C35E 173.5(19)
N4E C34E C35E C36E -10(3)
C33E C34E C35E C36E -173(2)
C34E C35E C36E C37E 5(3)
C35E C36E C37E C38E -3(4)
C34E N4E C38E C37E -9(3)
Fe4 N4E C38E C37E 177.4(15)
C36E C37E C38E N4E 5(3)
C5F N1F C1F C2F 1.3(17)
Fe2 N1F C1F C2F -175.3(12)
N1F C1F C2F C3F -1.8(19)
C1F C2F C3F C4F 0.5(18)
C2F C3F C4F C5F 1.3(17)
C1F N1F C5F C4F 0.5(15)
Fe2 N1F C5F C4F 177.6(10)
C1F N1F C5F C6F -178.8(12)
Fe2 N1F C5F C6F -1.7(12)
C3F C4F C5F N1F -1.8(16)
C3F C4F C5F C6F 177.4(13)
C7F N2F C6F C5F -177.7(10)
Fe2 N2F C6F C5F 1.2(16)
N1F C5F C6F N2F 0.3(16)
C4F C5F C6F N2F -179.0(13)
C6F N2F C7F C8F -113.9(15)
Fe2 N2F C7F C8F 67.4(16)
C6F N2F C7F C12F 64.6(16)
Fe2 N2F C7F C12F -114.1(12)
C12F C7F C8F C9F -1.9(15)
N2F C7F C8F C9F 176.6(14)
C7F C8F C9F C10F -0.2(17)
C8F C9F C10F C11F 3.0(14)
C8F C9F C10F C13F -176.2(13)
C8F C9F C10F C13O -175.4(14)
C9F C10F C11F C12F -3.7(14)
C13F C10F C11F C12F 175.5(13)
C13O C10F C11F C12F 174.8(13)
C10F C11F C12F C7F 1.7(17)
C8F C7F C12F C11F 1.2(15)
N2F C7F C12F C11F -177.4(13)
C9F C10F C13F C26F 69.8(15)
C11F C10F C13F C26F -109.4(14)
C9F C10F C13F C14F -114.0(13)
C11F C10F C13F C14F 66.9(15)
C26F C13F C14F C15F -178.2(16)
C10F C13F C14F C15F 5.6(19)
C26F C13F C14F C19F 1.8(14)
C10F C13F C14F C19F -174.4(14)
C13F C14F C15F C16F -179(2)
C19F C14F C15F C16F 0.9(18)
C14F C15F C16F C17F -1(2)
C15F C16F C17F C18F 0(2)
C16F C17F C18F C19F 1(2)
C17F C18F C19F C20F 178(2)
C17F C18F C19F C14F -1.5(18)
C13F C14F C19F C20F 0.6(15)
C15F C14F C19F C20F -179.4(17)
C13F C14F C19F C18F -179.6(17)
C15F C14F C19F C18F 0.4(15)
C18F C19F C20F C21F 178.2(17)
C14F C19F C20F C21F -2.0(14)
C18F C19F C20F C27F -2.1(19)
C14F C19F C20F C27F 177.7(14)
C19F C20F C21F C22F -178.9(16)
C27F C20F C21F C22F 1(2)
C19F C20F C21F C26F 1.1(14)
C27F C20F C21F C26F -178.6(14)
C20F C21F C22F C23F 176.8(19)
C26F C21F C22F C23F -3.2(18)
C21F C22F C23F C24F 3(2)
C22F C23F C24F C25F 0(2)
C23F C24F C25F C26F -2(2)
C14F C13F C26F C25F 177.5(17)
C10F C13F C26F C25F -6(2)
C14F C13F C26F C21F -2.7(14)
C10F C13F C26F C21F 173.4(14)
C24F C25F C26F C13F -178.9(19)
C24F C25F C26F C21F 1.3(18)
C20F C21F C26F C13F 1.3(14)
C22F C21F C26F C13F -178.7(16)
C20F C21F C26F C25F -179.0(17)
C22F C21F C26F C25F 1.1(15)
C21F C20F C27F C28F -63.8(16)
C19F C20F C27F C28F 116.5(14)
C21F C20F C27F C32F 113.4(14)
C19F C20F C27F C32F -66.3(16)
C32F C27F C28F C29F -5.2(15)
C20O C27F C28F C29F 172.7(15)
C20F C27F C28F C29F 172.3(13)
C27F C28F C29F C30F 1.8(18)
C28F C29F C30F C31F 2.6(16)
C28F C29F C30F N3F -176.5(14)
C33F N3F C30F C31F -65.2(18)
Fe3 N3F C30F C31F 112.3(13)
C33F N3F C30F C29F 113.9(16)
Fe3 N3F C30F C29F -68.6(16)
C29F C30F C31F C32F -3.6(16)
N3F C30F C31F C32F 175.6(14)
C30F C31F C32F C27F 0.1(18)
C28F C27F C32F C31F 4.2(15)
C20O C27F C32F C31F -173.7(15)
C20F C27F C32F C31F -173.1(14)
C30F N3F C33F C34F -179.8(11)
Fe3 N3F C33F C34F 2.4(17)
C38F N4F C34F C35F -1.7(16)
Fe3 N4F C34F C35F 177.0(10)
C38F N4F C34F C33F 177.9(13)
Fe3 N4F C34F C33F -3.4(12)
N3F C33F C34F N4F 0.7(17)
N3F C33F C34F C35F -179.7(14)
N4F C34F C35F C36F 2.4(16)
C33F C34F C35F C36F -177.1(14)
C34F C35F C36F C37F -1.0(17)
C35F C36F C37F C38F -0.9(18)
C34F N4F C38F C37F -0.4(17)
Fe3 N4F C38F C37F -178.8(12)
C36F C37F C38F N4F 1.7(19)
C9F C10F C13O C26O 110.8(15)
C11F C10F C13O C26O -67.6(16)
C9F C10F C13O C14O -70.7(16)
C11F C10F C13O C14O 110.9(14)
C26O C13O C14O C15O 174.2(18)
C10F C13O C14O C15O -4(2)
C26O C13O C14O C19O -1.7(15)
C10F C13O C14O C19O 179.9(15)
C13O C14O C15O C16O -176(2)
C19O C14O C15O C16O 0.3(18)
C14O C15O C16O C17O -1(2)
C15O C16O C17O C18O 0(2)
C16O C17O C18O C19O 1(2)
C17O C18O C19O C20O 175(2)
C17O C18O C19O C14O -1.1(19)
C13O C14O C19O C20O 0.8(15)
C15O C14O C19O C20O -175.3(18)
C13O C14O C19O C18O 176.8(18)
C15O C14O C19O C18O 0.6(16)
C18O C19O C20O C21O -175.2(17)
C14O C19O C20O C21O 0.6(15)
C18O C19O C20O C27F 4(2)
C14O C19O C20O C27F 179.7(16)
C28F C27F C20O C21O -106.7(15)
C32F C27F C20O C21O 71.1(17)
C28F C27F C20O C19O 74.1(17)
C32F C27F C20O C19O -108.1(16)
C19O C20O C21O C22O 177.1(18)
C27F C20O C21O C22O -2(2)
C19O C20O C21O C26O -1.2(15)
C27F C20O C21O C26O 179.7(16)
C20O C21O C22O C23O -176(2)
C26O C21O C22O C23O 2.1(19)
C21O C22O C23O C24O -2(2)
C22O C23O C24O C25O 0(2)
C23O C24O C25O C26O 2(2)
C14O C13O C26O C25O -176.7(18)
C10F C13O C26O C25O 2(2)
C14O C13O C26O C21O 1.1(15)
C10F C13O C26O C21O 179.5(15)
C24O C25O C26O C13O 176(2)
C24O C25O C26O C21O -2.0(19)
C20O C21O C26O C13O 0.4(15)
C22O C21O C26O C13O -178.0(18)
C20O C21O C26O C25O 178.3(18)
C22O C21O C26O C25O -0.1(15)
C5G N1G C1G C2G 10(3)
Fe3 N1G C1G C2G -171.8(15)
N1G C1G C2G C3G -10(3)
C1G C2G C3G C4G 3(3)
C2G C3G C4G C5G 4(3)
C1G N1G C5G C4G -2(3)
Fe3 N1G C5G C4G 179.1(15)
C1G N1G C5G C6G -178.8(16)
Fe3 N1G C5G C6G 3(2)
C3G C4G C5G N1G -5(3)
C3G C4G C5G C6G 171.3(19)
C7G N2G C6G C5G 176.3(15)
Fe3 N2G C6G C5G 1(2)
N1G C5G C6G N2G -2(3)
C4G C5G C6G N2G -179(2)
C6G N2G C7G C8G -74(2)
Fe3 N2G C7G C8G 100(2)
C6G N2G C7G C12G 106(2)
Fe3 N2G C7G C12G -79(2)
C12G C7G C8G C9G -5(3)
N2G C7G C8G C9G 175.5(19)
C7G C8G C9G C10G 3(3)
C8G C9G C10G C11G -5(3)
C8G C9G C10G C13G -176.2(18)
C9G C10G C11G C12G 9(3)
C13G C10G C11G C12G 179.8(18)
C10G C11G C12G C7G -11(3)
C8G C7G C12G C11G 9(3)
N2G C7G C12G C11G -171.3(19)
C9G C10G C13G C26G -105(2)
C11G C10G C13G C26G 84(2)
C9G C10G C13G C14G 78(2)
C11G C10G C13G C14G -93(2)
C26G C13G C14G C19G 4(3)
C10G C13G C14G C19G -178.9(15)
C26G C13G C14G C15G 180(2)
C10G C13G C14G C15G -3(3)
C13G C14G C15G C16G 176(2)
C19G C14G C15G C16G -9(3)
C14G C15G C16G C17G 6(3)
C15G C16G C17G C18G 2(3)
C16G C17G C18G C19G -8(3)
C13G C14G C19G C20G -2(3)
C15G C14G C19G C20G -178.3(17)
C13G C14G C19G C18G 179.2(17)
C15G C14G C19G C18G 3(3)
C17G C18G C19G C20G -174(2)
C17G C18G C19G C14G 5(3)
C14G C19G C20G C21G -1(3)
C18G C19G C20G C21G 177.6(19)
C14G C19G C20G C27G -176.6(16)
C18G C19G C20G C27G 2(3)
C19G C20G C21G C22G 176(2)
C27G C20G C21G C22G -9(3)
C19G C20G C21G C26G 2(3)
C27G C20G C21G C26G 178.0(17)
C20G C21G C22G C23G 177(2)
C26G C21G C22G C23G -9(4)
C21G C22G C23G C24G 7(4)
C22G C23G C24G C25G 3(4)
C23G C24G C25G C26G -10(4)
C14G C13G C26G C25G -179(2)
C10G C13G C26G C25G 4(3)
C14G C13G C26G C21G -2(3)
C10G C13G C26G C21G -179.6(17)
C24G C25G C26G C13G -176(2)
C24G C25G C26G C21G 7(4)
C20G C21G C26G C13G -1(3)
C22G C21G C26G C13G -174(2)
C20G C21G C26G C25G 176(2)
C22G C21G C26G C25G 2(3)
C21G C20G C27G C28G 101(2)
C19G C20G C27G C28G -83(2)
C21G C20G C27G C32G -81(2)
C19G C20G C27G C32G 95(2)
C32G C27G C28G C29G -2(3)
C20G C27G C28G C29G 176.4(14)
C27G C28G C29G C30G -3(2)
C28G C29G C30G C31G 9(2)
C28G C29G C30G N3G -177.1(13)
C33G N3G C30G C31G -103.3(18)
Fe4 N3G C30G C31G 73.4(18)
C33G N3G C30G C29G 82.4(18)
Fe4 N3G C30G C29G -100.8(15)
C29G C30G C31G C32G -9(3)
N3G C30G C31G C32G 176.6(15)
C30G C31G C32G C27G 4(3)
C28G C27G C32G C31G 2(3)
C20G C27G C32G C31G -176.6(15)
C30G N3G C33G C34G -179.8(13)
Fe4 N3G C33G C34G 3.0(18)
C38G N4G C34G C35G -2(2)
Fe4 N4G C34G C35G 173.9(12)
C38G N4G C34G C33G -178.1(13)
Fe4 N4G C34G C33G -2.1(17)
N3G C33G C34G N4G -1(2)
N3G C33G C34G C35G -176.6(15)
N4G C34G C35G C36G 2(2)
C33G C34G C35G C36G 177.9(15)
C34G C35G C36G C37G -2(2)
C35G C36G C37G C38G 1(2)
C34G N4G C38G C37G 1(2)
Fe4 N4G C38G C37G -173.8(12)
C36G C37G C38G N4G -1(3)
C5H N1H C1H C2H 11(3)
Fe7 N1H C1H C2H -173.7(19)
N1H C1H C2H C3H -9(5)
C1H C2H C3H C4H 6(5)
C2H C3H C4H C5H -5(5)
C1H N1H C5H C4H -10(4)
Fe7 N1H C5H C4H 174(2)
C1H N1H C5H C6H -179.5(19)
Fe7 N1H C5H C6H 4(3)
C3H C4H C5H N1H 7(4)
C3H C4H C5H C6H 176(3)
C7H N2H C6H C5H -179.5(16)
Fe7 N2H C6H C5H 1(3)
N1H C5H C6H N2H -4(3)
C4H C5H C6H N2H -173(2)
C6H N2H C7H C12H -75(2)
Fe7 N2H C7H C12H 105.1(17)
C6H N2H C7H C8H 108(2)
Fe7 N2H C7H C8H -72(2)
C12H C7H C8H C9H 3(3)
N2H C7H C8H C9H 179.9(16)
C7H C8H C9H C10H 0(3)
C8H C9H C10H C11H -1(3)
C8H C9H C10H C13H 177.2(16)
C9H C10H C11H C12H -1(3)
C13H C10H C11H C12H -179.0(15)
C10H C11H C12H C7H 4(3)
C8H C7H C12H C11H -4(3)
N2H C7H C12H C11H 178.4(15)
C11H C10H C13H C26H -112.3(19)
C9H C10H C13H C26H 70(2)
C11H C10H C13H C14H 65(2)
C9H C10H C13H C14H -112.8(18)
C26H C13H C14H C15H 177.9(16)
C10H C13H C14H C15H 1(2)
C26H C13H C14H C19H -5(2)
C10H C13H C14H C19H 178.3(13)
C13H C14H C15H C16H -176.4(16)
C19H C14H C15H C16H 6(3)
C14H C15H C16H C17H -6(3)
C15H C16H C17H C18H 3(3)
C16H C17H C18H C19H 0(3)
C13H C14H C19H C20H 5(2)
C15H C14H C19H C20H -176.8(15)
C13H C14H C19H C18H 179.4(15)
C15H C14H C19H C18H -3(2)
C17H C18H C19H C20H 174.0(17)
C17H C18H C19H C14H 0(3)
C14H C19H C20H C21H -7(2)
C18H C19H C20H C21H 179.7(15)
C14H C19H C20H C27H -179.9(13)
C18H C19H C20H C27H 7(2)
C19H C20H C21H C22H 178.4(15)
C27H C20H C21H C22H -8(2)
C19H C20H C21H C26H 7(2)
C27H C20H C21H C26H -179.9(13)
C20H C21H C22H C23H -174.2(16)
C26H C21H C22H C23H -3(2)
C21H C22H C23H C24H -1(3)
C22H C23H C24H C25H 3(3)
C23H C24H C25H C26H -3(3)
C14H C13H C26H C25H -176.2(15)
C10H C13H C26H C25H 1(2)
C14H C13H C26H C21H 5(2)
C10H C13H C26H C21H -178.1(13)
C24H C25H C26H C13H -179.2(18)
C24H C25H C26H C21H 0(3)
C20H C21H C26H C13H -6(2)
C22H C21H C26H C13H -178.0(15)
C20H C21H C26H C25H 174.9(15)
C22H C21H C26H C25H 3(2)
C21H C20H C27H C28H -104.9(19)
C19H C20H C27H C28H 68(2)
C21H C20H C27H C32H 77(2)
C19H C20H C27H C32H -109.6(19)
C32H C27H C28H C29H -7(3)
C20H C27H C28H C29H 174.6(15)
C27H C28H C29H C30H 4(3)
C28H C29H C30H C31H -1(3)
C28H C29H C30H N3H -179.7(16)
C33H N3H C30H C31H -85(2)
Fe6 N3H C30H C31H 94.2(18)
C33H N3H C30H C29H 93(2)
Fe6 N3H C30H C29H -87.7(18)
C29H C30H C31H C32H 2(3)
N3H C30H C31H C32H -179.5(16)
C30H C31H C32H C27H -6(3)
C28H C27H C32H C31H 9(3)
C20H C27H C32H C31H -173.4(15)
C30H N3H C33H C34H 178.1(13)
Fe6 N3H C33H C34H -1(2)
C38H N4H C34H C35H -3(3)
Fe6 N4H C34H C35H -179.7(16)
C38H N4H C34H C33H 176.8(14)
Fe6 N4H C34H C33H -0.2(19)
N3H C33H C34H N4H 1(2)
N3H C33H C34H C35H -179.6(18)
N4H C34H C35H C36H 2(3)
C33H C34H C35H C36H -177.0(17)
C34H C35H C36H C37H -1(3)
C35H C36H C37H C38H -1(3)
C34H N4H C38H C37H 1(3)
Fe6 N4H C38H C37H 177.8(14)
C36H C37H C38H N4H 0(3)
C5I N1I C1I C2I 12(3)
Fe7 N1I C1I C2I -169.1(18)
N1I C1I C2I C3I -13(4)
C1I C2I C3I C4I 9(4)
C2I C3I C4I C5I -4(4)
C1I N1I C5I C4I -7(3)
Fe7 N1I C5I C4I 174.0(17)
C1I N1I C5I C6I -180.0(18)
Fe7 N1I C5I C6I 1(2)
C3I C4I C5I N1I 3(4)
C3I C4I C5I C6I 176(2)
C7I N2I C6I C5I 176.2(15)
Fe7 N2I C6I C5I -4(2)
N1I C5I C6I N2I 2(3)
C4I C5I C6I N2I -171(2)
C6I N2I C7I C8I -79(2)
Fe7 N2I C7I C8I 101.6(16)
C6I N2I C7I C12I 104(2)
Fe7 N2I C7I C12I -76(2)
C12I C7I C8I C9I -5(3)
N2I C7I C8I C9I 177.8(15)
C7I C8I C9I C10I 2(3)
C8I C9I C10I C11I -1(2)
C8I C9I C10I C13I -178.6(14)
C9I C10I C11I C12I 3(3)
C13I C10I C11I C12I -179.8(16)
C8I C7I C12I C11I 6(3)
N2I C7I C12I C11I -176.3(15)
C10I C11I C12I C7I -5(3)
C11I C10I C13I C26I 94.0(19)
C9I C10I C13I C26I -88.5(19)
C11I C10I C13I C14I -91.7(19)
C9I C10I C13I C14I 85.8(19)
C26I C13I C14I C19I -1(3)
C10I C13I C14I C19I -175.2(14)
C26I C13I C14I C15I 179.3(18)
C10I C13I C14I C15I 5(3)
C13I C14I C15I C16I -178(2)
C19I C14I C15I C16I 2(3)
C14I C15I C16I C17I -6(4)
C15I C16I C17I C18I 7(4)
C16I C17I C18I C19I -6(4)
C13I C14I C19I C20I -1(3)
C15I C14I C19I C20I 179.2(17)
C13I C14I C19I C18I 179.5(17)
C15I C14I C19I C18I -1(3)
C17I C18I C19I C20I -177(2)
C17I C18I C19I C14I 3(3)
C14I C19I C20I C21I 1(2)
C18I C19I C20I C21I -179.4(17)
C14I C19I C20I C27I 179.8(14)
C18I C19I C20I C27I 0(2)
C19I C20I C21I C22I 178.1(15)
C27I C20I C21I C22I -1(2)
C19I C20I C21I C26I 1(2)
C27I C20I C21I C26I -178.5(12)
C20I C21I C22I C23I 177.6(18)
C26I C21I C22I C23I -5(3)
C21I C22I C23I C24I 3(3)
C22I C23I C24I C25I 1(3)
C23I C24I C25I C26I -4(3)
C14I C13I C26I C25I -179.8(16)
C10I C13I C26I C25I -6(2)
C14I C13I C26I C21I 2(2)
C10I C13I C26I C21I 176.4(13)
C24I C25I C26I C13I -175.9(17)
C24I C25I C26I C21I 2(3)
C20I C21I C26I C13I -2(2)
C22I C21I C26I C13I -179.8(14)
C20I C21I C26I C25I 179.8(14)
C22I C21I C26I C25I 2(2)
C21I C20I C27I C28I 93.0(19)
C19I C20I C27I C28I -86(2)
C21I C20I C27I C32I -91.6(18)
C19I C20I C27I C32I 89.3(19)
C32I C27I C28I C29I 0(3)
C20I C27I C28I C29I 175.7(15)
C27I C28I C29I C30I 0(3)
C28I C29I C30I C31I 3(2)
C28I C29I C30I N3I 179.9(15)
C33I N3I C30I C31I -110.6(18)
Fe5 N3I C30I C31I 68.5(19)
C33I N3I C30I C29I 72(2)
Fe5 N3I C30I C29I -108.6(16)
C29I C30I C31I C32I -5(2)
N3I C30I C31I C32I 177.8(13)
C30I C31I C32I C27I 5(2)
C28I C27I C32I C31I -2(2)
C20I C27I C32I C31I -178.0(13)
C30I N3I C33I C34I 178.7(16)
Fe5 N3I C33I C34I -1(2)
C38I N4I C34I C35I 6(4)
Fe5 N4I C34I C35I -173(2)
C38I N4I C34I C33I 178(2)
Fe5 N4I C34I C33I -1(3)
N3I C33I C34I N4I 1(3)
N3I C33I C34I C35I 173(2)
N4I C34I C35I C36I -13(4)
C33I C34I C35I C36I 176(2)
C34I C35I C36I C37I 17(4)
C35I C36I C37I C38I -16(5)
C34I N4I C38I C37I -4(4)
Fe5 N4I C38I C37I 176(2)
C36I C37I C38I N4I 9(5)
C5J N1J C1J C2J 2(3)
Fe5 N1J C1J C2J 175.6(15)
N1J C1J C2J C3J 0(3)
C1J C2J C3J C4J -1(4)
C2J C3J C4J C5J 0(4)
C1J N1J C5J C4J -4(3)
Fe5 N1J C5J C4J -177.8(18)
C1J N1J C5J C6J 178.9(17)
Fe5 N1J C5J C6J 5(2)
C3J C4J C5J N1J 2(3)
C3J C4J C5J C6J 179(2)
C7J N2J C6J C5J -178.7(15)
Fe5 N2J C6J C5J 3(2)
N1J C5J C6J N2J -5(3)
C4J C5J C6J N2J 177(2)
C6J N2J C7J C12J 70.4(19)
Fe5 N2J C7J C12J -111.9(15)
C6J N2J C7J C8J -109.9(18)
Fe5 N2J C7J C8J 67.8(18)
C12J C7J C8J C9J -1(2)
N2J C7J C8J C9J 179.1(14)
C7J C8J C9J C10J -1(3)
C8J C9J C10J C11J 4(2)
C8J C9J C10J C13J -176.2(14)
C9J C10J C11J C12J -4(2)
C13J C10J C11J C12J 175.7(13)
C8J C7J C12J C11J 1(2)
N2J C7J C12J C11J -179.7(14)
C10J C11J C12J C7J 2(2)
C11J C10J C13J C26J -101.0(19)
C9J C10J C13J C26J 79(2)
C11J C10J C13J C14J 89.1(19)
C9J C10J C13J C14J -90.9(19)
C26J C13J C14J C15J -173.8(18)
C10J C13J C14J C15J -4(3)
C26J C13J C14J C19J 12(3)
C10J C13J C14J C19J -178.3(15)
C13J C14J C15J C16J -178(2)
C19J C14J C15J C16J -4(3)
C14J C15J C16J C17J 0(4)
C15J C16J C17J C18J -1(4)
C16J C17J C18J C19J 6(4)
C13J C14J C19J C20J -7(3)
C15J C14J C19J C20J 178.4(18)
C13J C14J C19J C18J -177.8(17)
C15J C14J C19J C18J 8(3)
C17J C18J C19J C20J -180(2)
C17J C18J C19J C14J -9(3)
C14J C19J C20J C21J -2(3)
C18J C19J C20J C21J 168(2)
C14J C19J C20J C27J -175.4(16)
C18J C19J C20J C27J -5(3)
C19J C20J C21J C26J 6(3)
C27J C20J C21J C26J 179.9(17)
C19J C20J C21J C22J -176(2)
C27J C20J C21J C22J -3(3)
C20J C21J C22J C23J -175(2)
C26J C21J C22J C23J 2(4)
C21J C22J C23J C24J -1(4)
C22J C23J C24J C25J 2(4)
C23J C24J C25J C26J -5(4)
C14J C13J C26J C25J 178.4(19)
C10J C13J C26J C25J 8(3)
C14J C13J C26J C21J -8(3)
C10J C13J C26J C21J -177.6(17)
C24J C25J C26J C13J -179(2)
C24J C25J C26J C21J 7(3)
C20J C21J C26J C13J -2(3)
C22J C21J C26J C13J -179(2)
C20J C21J C26J C25J 173(2)
C22J C21J C26J C25J -5(3)
C21J C20J C27J C28J -82(2)
C19J C20J C27J C28J 91(2)
C21J C20J C27J C32J 100(2)
C19J C20J C27J C32J -87(2)
C32J C27J C28J C29J -3(3)
C20J C27J C28J C29J 178.9(15)
C27J C28J C29J C30J -1(3)
C28J C29J C30J C31J 3(3)
C28J C29J C30J N3J -176.5(15)
C33J N3J C30J C31J -82(2)
Fe6 N3J C30J C31J 106.7(19)
C33J N3J C30J C29J 98(2)
Fe6 N3J C30J C29J -74(2)
C29J C30J C31J C32J -1(3)
N3J C30J C31J C32J 178.7(17)
C30J C31J C32J C27J -3(3)
C28J C27J C32J C31J 5(3)
C20J C27J C32J C31J -176.6(17)
C30J N3J C33J C34J 179.1(17)
Fe6 N3J C33J C34J -8(2)
C38J N4J C34J C35J -3(3)
Fe6 N4J C34J C35J -175.1(18)
C38J N4J C34J C33J 178(2)
Fe6 N4J C34J C33J 7(2)
N3J C33J C34J N4J 1(3)
N3J C33J C34J C35J -177(2)
N4J C34J C35J C36J 3(4)
C33J C34J C35J C36J -179(2)
C34J C35J C36J C37J -1(4)
C35J C36J C37J C38J -1(4)
C34J N4J C38J C37J 2(4)
Fe6 N4J C38J C37J 171.9(19)
C36J C37J C38J N4J 0(4)
C5L N1L C1L C2L 4(3)
Fe6 N1L C1L C2L 179.1(14)
N1L C1L C2L C3L 5(3)
C1L C2L C3L C4L -11(3)
C2L C3L C4L C5L 9(3)
C1L N1L C5L C4L -5(3)
Fe6 N1L C5L C4L 178.4(14)
C1L N1L C5L C6L -178.3(15)
Fe6 N1L C5L C6L 6(2)
C3L C4L C5L N1L -1(3)
C3L C4L C5L C6L 171.4(18)
C7L N2L C6L C5L 174.5(14)
Fe6 N2L C6L C5L 8(2)
N1L C5L C6L N2L -9(2)
C4L C5L C6L N2L 178.4(18)
C6L N2L C7L C8L 126.8(19)
Fe6 N2L C7L C8L -69(2)
C6L N2L C7L C12L -53(2)
Fe6 N2L C7L C12L 112.0(16)
C12L C7L C8L C9L 5(3)
N2L C7L C8L C9L -174.4(17)
C7L C8L C9L C10L -3(3)
C8L C9L C10L C11L -6(3)
C8L C9L C10L C13L 179.8(18)
C9L C10L C11L C12L 14(3)
C13L C10L C11L C12L -172.1(17)
C10L C11L C12L C7L -13(3)
C8L C7L C12L C11L 2(3)
N2L C7L C12L C11L -178.2(16)
C11L C10L C13L C26L -106(2)
C9L C10L C13L C26L 67(3)
C11L C10L C13L C14L 63(3)
C9L C10L C13L C14L -124(2)
C26L C13L C14L C15L 168(2)
C10L C13L C14L C15L -1(4)
C26L C13L C14L C19L -2(4)
C10L C13L C14L C19L -171.9(19)
C13L C14L C15L C16L -177(3)
C19L C14L C15L C16L -6(4)
C14L C15L C16L C17L 1(5)
C15L C16L C17L C18L 9(5)
C16L C17L C18L C19L -14(5)
C13L C14L C19L C20L -7(4)
C15L C14L C19L C20L -178(2)
C13L C14L C19L C18L 173(2)
C15L C14L C19L C18L 1(4)
C17L C18L C19L C20L -172(3)
C17L C18L C19L C14L 8(4)
C14L C19L C20L C21L 13(4)
C18L C19L C20L C21L -166(2)
C14L C19L C20L C27L -174(2)
C18L C19L C20L C27L 7(3)
C19L C20L C21L C22L 173(2)
C27L C20L C21L C22L 0(4)
C19L C20L C21L C26L -10(4)
C27L C20L C21L C26L 176.6(18)
C20L C21L C22L C23L -177(3)
C26L C21L C22L C23L 6(5)
C21L C22L C23L C24L -2(5)
C22L C23L C24L C25L -2(5)
C23L C24L C25L C26L 2(5)
C14L C13L C26L C25L -171(2)
C10L C13L C26L C25L -2(4)
C14L C13L C26L C21L 5(3)
C10L C13L C26L C21L 174.6(19)
C24L C25L C26L C13L 178(3)
C24L C25L C26L C21L 1(4)
C20L C21L C26L C13L 1(4)
C22L C21L C26L C13L 178(2)
C20L C21L C26L C25L 178(2)
C22L C21L C26L C25L -5(4)
C21L C20L C27L C28L -80(3)
C19L C20L C27L C28L 107(2)
C21L C20L C27L C32L 100(3)
C19L C20L C27L C32L -73(3)
C32L C27L C28L C29L 5(3)
C20L C27L C28L C29L -175(2)
C27L C28L C29L C30L -3(4)
C28L C29L C30L C31L 1(3)
C28L C29L C30L N3L -178(2)
C33L N3L C30L C29L -103(2)
Fe8 N3L C30L C29L 75(2)
C33L N3L C30L C31L 77(2)
Fe8 N3L C30L C31L -104.4(19)
C29L C30L C31L C32L -2(3)
N3L C30L C31L C32L 177.3(18)
C30L C31L C32L C27L 5(3)
C28L C27L C32L C31L -6(3)
C20L C27L C32L C31L 174.0(18)
C30L N3L C33L C34L 177.3(14)
Fe8 N3L C33L C34L -1(2)
C38L N4L C34L C35L 8(3)
Fe8 N4L C34L C35L -173.5(15)
C38L N4L C34L C33L 179.8(16)
Fe8 N4L C34L C33L -2(2)
N3L C33L C34L N4L 2(2)
N3L C33L C34L C35L 173.6(18)
N4L C34L C35L C36L -11(3)
C33L C34L C35L C36L 178.4(19)
C34L C35L C36L C37L 7(3)
C35L C36L C37L C38L -2(4)
C34L N4L C38L C37L -3(3)
Fe8 N4L C38L C37L 179.4(17)
C36L C37L C38L N4L 0(4)
C5M N1M C1M C2M -2(4)
Fe8 N1M C1M C2M 179.6(19)
N1M C1M C2M C3M 0(4)
C1M C2M C3M C4M 2(5)
C2M C3M C4M C5M -1(5)
C1M N1M C5M C4M 3(4)
Fe8 N1M C5M C4M -178(2)
C1M N1M C5M C6M 180(2)
Fe8 N1M C5M C6M -2(3)
C3M C4M C5M N1M -1(5)
C3M C4M C5M C6M -178(3)
C7M N2M C6M C5M 173.1(18)
Fe8 N2M C6M C5M -2(3)
N1M C5M C6M N2M 3(3)
C4M C5M C6M N2M 179(3)
C6M N2M C7M C8M -107(2)
Fe8 N2M C7M C8M 68(2)
C6M N2M C7M C12M 79(2)
Fe8 N2M C7M C12M -106.2(17)
C12M C7M C8M C9M -4(3)
N2M C7M C8M C9M -178.4(16)
C7M C8M C9M C10M 3(3)
C8M C9M C10M C11M 0(3)
C8M C9M C10M C13M -177.8(16)
C9M C10M C11M C12M -2(3)
C13M C10M C11M C12M 176.3(16)
C10M C11M C12M C7M 0(3)
C8M C7M C12M C11M 3(3)
N2M C7M C12M C11M 177.1(16)
C9M C10M C13M C26M -80(2)
C11M C10M C13M C26M 102(2)
C9M C10M C13M C14M 98.8(18)
C11M C10M C13M C14M -79(2)
C26M C13M C14M C15M -177.3(15)
C10M C13M C14M C15M 4(2)
C26M C13M C14M C19M 0(2)
C10M C13M C14M C19M -178.7(13)
C13M C14M C15M C16M 177.2(15)
C19M C14M C15M C16M 0(2)
C14M C15M C16M C17M 4(3)
C15M C16M C17M C18M -6(3)
C16M C17M C18M C19M 4(3)
C17M C18M C19M C20M -179.1(16)
C17M C18M C19M C14M 0(2)
C15M C14M C19M C20M 177.0(14)
C13M C14M C19M C20M 0(2)
C15M C14M C19M C18M -2(2)
C13M C14M C19M C18M -179.5(14)
C18M C19M C20M C21M 176.8(15)
C14M C19M C20M C21M -3(2)
C18M C19M C20M C27M -2(2)
C14M C19M C20M C27M 179.0(13)
C19M C20M C21M C22M 179.9(14)
C27M C20M C21M C22M -2(2)
C19M C20M C21M C26M 5(2)
C27M C20M C21M C26M -176.1(13)
C20M C21M C22M C23M -179.5(16)
C26M C21M C22M C23M -5(2)
C21M C22M C23M C24M 4(3)
C22M C23M C24M C25M 0(3)
C23M C24M C25M C26M -3(3)
C14M C13M C26M C25M -179.1(16)
C10M C13M C26M C25M -1(3)
C14M C13M C26M C21M 3(2)
C10M C13M C26M C21M -178.4(13)
C24M C25M C26M C13M -175.4(19)
C24M C25M C26M C21M 2(3)
C20M C21M C26M C13M -6(2)
C22M C21M C26M C13M 179.3(14)
C20M C21M C26M C25M 176.5(15)
C22M C21M C26M C25M 1(2)
C21M C20M C27M C28M -64(2)
C19M C20M C27M C28M 114.1(17)
C21M C20M C27M C32M 113.7(17)
C19M C20M C27M C32M -68(2)
C32M C27M C28M C29M -1(2)
C20M C27M C28M C29M 177.3(14)
C27M C28M C29M C30M 1(2)
C28M C29M C30M C31M -2(2)
C28M C29M C30M N3M 174.5(14)
C33M N3M C30M C31M -96.0(18)
Fe5 N3M C30M C31M 85.1(17)
C33M N3M C30M C29M 87.9(19)
Fe5 N3M C30M C29M -90.9(16)
C29M C30M C31M C32M 2(2)
N3M C30M C31M C32M -173.9(14)
C30M C31M C32M C27M -2(2)
C28M C27M C32M C31M 2(2)
C20M C27M C32M C31M -176.7(14)
C30M N3M C33M C34M 177.9(13)
Fe5 N3M C33M C34M -3.1(18)
C38M N4M C34M C35M 5(3)
Fe5 N4M C34M C35M 179.5(15)
C38M N4M C34M C33M 177.9(15)
Fe5 N4M C34M C33M -7.8(19)
N3M C33M C34M N4M 7(2)
N3M C33M C34M C35M -179.8(16)
N4M C34M C35M C36M -6(3)
C33M C34M C35M C36M -178.0(18)
C34M C35M C36M C37M 4(3)
C35M C36M C37M C38M -2(4)
C34M N4M C38M C37M -3(3)
Fe5 N4M C38M C37M -176.3(15)
C36M C37M C38M N4M 2(3)
C5N N1N C1N C2N -4(3)
Fe8 N1N C1N C2N 176.5(14)
N1N C1N C2N C3N 2(3)
C1N C2N C3N C4N 2(3)
C2N C3N C4N C5N -2(3)
C1N N1N C5N C4N 3(3)
Fe8 N1N C5N C4N -177.4(16)
C1N N1N C5N C6N 178.9(16)
Fe8 N1N C5N C6N -1(2)
C3N C4N C5N N1N 0(3)
C3N C4N C5N C6N -175.7(19)
C7N N2N C6N C5N -173.1(15)
Fe8 N2N C6N C5N 6(2)
N1N C5N C6N N2N -3(3)
C4N C5N C6N N2N 173.5(19)
C6N N2N C7N C8N -102(2)
Fe8 N2N C7N C8N 79(2)
C6N N2N C7N C12N 76(2)
Fe8 N2N C7N C12N -102.1(17)
C12N C7N C8N C9N -3(3)
N2N C7N C8N C9N 175.3(16)
C7N C8N C9N C10N 6(3)
C8N C9N C10N C11N -6(3)
C8N C9N C10N C13N -179.4(17)
C9N C10N C11N C12N 3(3)
C13N C10N C11N C12N 177.1(16)
C10N C11N C12N C7N -1(3)
C8N C7N C12N C11N 1(3)
N2N C7N C12N C11N -177.7(17)
C9N C10N C13N C26N -90(2)
C11N C10N C13N C26N 96(2)
C9N C10N C13N C14N 90(2)
C11N C10N C13N C14N -84(2)
C26N C13N C14N C15N -178(2)
C10N C13N C14N C15N 3(3)
C26N C13N C14N C19N -5(3)
C10N C13N C14N C19N 175.2(18)
C13N C14N C15N C16N 177(2)
C19N C14N C15N C16N 5(4)
C14N C15N C16N C17N -4(4)
C15N C16N C17N C18N 3(4)
C16N C17N C18N C19N -3(4)
C13N C14N C19N C20N 2(3)
C15N C14N C19N C20N 175(2)
C13N C14N C19N C18N -177(2)
C15N C14N C19N C18N -5(3)
C17N C18N C19N C20N -175(2)
C17N C18N C19N C14N 4(4)
C14N C19N C20N C21N 2(3)
C18N C19N C20N C21N -178(2)
C14N C19N C20N C27N 179.9(18)
C18N C19N C20N C27N -1(3)
C19N C20N C21N C22N -179(2)
C27N C20N C21N C22N 3(3)
C19N C20N C21N C26N -3(3)
C27N C20N C21N C26N 179.1(18)
C20N C21N C22N C23N -179(2)
C26N C21N C22N C23N 4(4)
C21N C22N C23N C24N 1(4)
C22N C23N C24N C25N -8(4)
C23N C24N C25N C26N 10(4)
C14N C13N C26N C25N -177(2)
C10N C13N C26N C25N 2(3)
C14N C13N C26N C21N 4(3)
C10N C13N C26N C21N -176.3(17)
C24N C25N C26N C13N 177(2)
C24N C25N C26N C21N -5(4)
C20N C21N C26N C13N 0(3)
C22N C21N C26N C13N 176(2)
C20N C21N C26N C25N -179(2)
C22N C21N C26N C25N -2(3)
C21N C20N C27N C28N 85(2)
C19N C20N C27N C28N -93(2)
C21N C20N C27N C32N -94(2)
C19N C20N C27N C32N 88(2)
C32N C27N C28N C29N -5(3)
C20N C27N C28N C29N 175.9(16)
C27N C28N C29N C30N -1(3)
C28N C29N C30N C31N 5(3)
C28N C29N C30N N3N -175.8(16)
C33N N3N C30N C31N -79(2)
Fe7 N3N C30N C31N 102.5(17)
C33N N3N C30N C29N 102(2)
Fe7 N3N C30N C29N -77.2(19)
C29N C30N C31N C32N -2(3)
N3N C30N C31N C32N 178.5(15)
C30N C31N C32N C27N -4(3)
C28N C27N C32N C31N 8(3)
C20N C27N C32N C31N -173.2(15)
C30N N3N C33N C34N 176.7(14)
Fe7 N3N C33N C34N -4(2)
C38N N4N C34N C35N 1(3)
Fe7 N4N C34N C35N -179.9(15)
C38N N4N C34N C33N 177.8(14)
Fe7 N4N C34N C33N -2.6(18)
N3N C33N C34N N4N 5(2)
N3N C33N C34N C35N -178.1(18)
N4N C34N C35N C36N 2(3)
C33N C34N C35N C36N -174.7(18)
C34N C35N C36N C37N -4(3)
C35N C36N C37N C38N 3(3)
C34N N4N C38N C37N -2(2)
Fe7 N4N C38N C37N 178.6(13)
C36N C37N C38N N4N 0(3)
O3 S2 N200 S1 130.0(19)
O4 S2 N200 S1 -2(3)
C2A S2 N200 S1 -117(2)
O2 S1 N200 S2 -33(3)
O1 S1 N200 S2 -160(2)
C1A S1 N200 S2 89(2)
O2 S1 C1A F1A -62(2)
O1 S1 C1A F1A 58(2)
N200 S1 C1A F1A 165.0(18)
O2 S1 C1A F2A 167.6(18)
O1 S1 C1A F2A -72(2)
N200 S1 C1A F2A 35(2)
O2 S1 C1A F3A 56(2)
O1 S1 C1A F3A 176.1(18)
N200 S1 C1A F3A -77.2(19)
O3 S2 C2A F4A -59(3)
O4 S2 C2A F4A 68(3)
N200 S2 C2A F4A -173(2)
O3 S2 C2A F6A 64(3)
O4 S2 C2A F6A -170(3)
N200 S2 C2A F6A -51(3)
O3 S2 C2A F5A -179(2)
O4 S2 C2A F5A -52(3)
N200 S2 C2A F5A 67(3)
O6 S3 N201 S4 8(3)
O5 S3 N201 S4 -131(2)
C3A S3 N201 S4 121(2)
O7 S4 N201 S3 38(3)
O8 S4 N201 S3 173(2)
C4A S4 N201 S3 -77(2)
O6 S3 C3A F2B 53(3)
O5 S3 C3A F2B 179(3)
N201 S3 C3A F2B -70(3)
O6 S3 C3A F1B -64(3)
O5 S3 C3A F1B 63(3)
N201 S3 C3A F1B 174(2)
O6 S3 C3A F3B 173(3)
O5 S3 C3A F3B -61(3)
N201 S3 C3A F3B 50(3)
O7 S4 C4A F4B -62(3)
O8 S4 C4A F4B 171(3)
N201 S4 C4A F4B 60(3)
O7 S4 C4A F5B 178(2)
O8 S4 C4A F5B 52(3)
N201 S4 C4A F5B -59(3)
O7 S4 C4A F6B 58(3)
O8 S4 C4A F6B -68(3)
N201 S4 C4A F6B -180(2)
O6' S3' N1' S4' -26(5)
O5' S3' N1' S4' -160(4)
C3' S3' N1' S4' 90(4)
O7' S4' N1' S3' -168(4)
O8' S4' N1' S3' 58(5)
C4' S4' N1' S3' -53(5)
O6' S3' C3' F2B' 42(4)
O5' S3' C3' F2B' 164(4)
N1' S3' C3' F2B' -83(4)
O6' S3' C3' F3B' 166(4)
O5' S3' C3' F3B' -72(4)
N1' S3' C3' F3B' 41(4)
O6' S3' C3' F1B' -78(4)
O5' S3' C3' F1B' 45(4)
N1' S3' C3' F1B' 158(4)
O7' S4' C4' F4B' -113(4)
O8' S4' C4' F4B' 19(4)
N1' S4' C4' F4B' 130(4)
O7' S4' C4' F5B' 10(4)
O8' S4' C4' F5B' 142(4)
N1' S4' C4' F5B' -107(4)
O7' S4' C4' F6B' 129(4)
O8' S4' C4' F6B' -100(4)
N1' S4' C4' F6B' 11(4)
C505 O1S C502 C504 135(3)
C505 O1S C502 C503 -107(4)
C502 O1S C505 C506 151(3)
C502 O1S C505 C507 -84(4)
C515 O2S C512 C514 -115(5)
C515 O2S C512 C513 119(4)
C512 O2S C515 C517 -154(4)
C512 O2S C515 C516 70(5)
C525 O3S C522 C524 -163(4)
C525 O3S C522 C523 74(5)
C522 O3S C525 C526 -156(4)
C522 O3S C525 C527 77(5)
C535 O4S C532 C534 -143(4)
C535 O4S C532 C533 97(5)
C532 O4S C535 C536 103(5)
C532 O4S C535 C537 -132(4)

loop_
_platon_squeeze_void_nr
_platon_squeeze_void_average_x
_platon_squeeze_void_average_y
_platon_squeeze_void_average_z
_platon_squeeze_void_volume
_platon_squeeze_void_count_electrons
_platon_squeeze_void_content
1 0.003 -0.007 -0.005 17731 5134 ' '
2 0.994 0.081 0.376 11 0 ' '
3 0.075 0.120 0.280 8 -1 ' '
4 0.994 0.151 0.869 16 0 ' '
5 0.912 0.216 0.269 10 -1 ' '
6 0.982 0.228 0.421 6 0 ' '
7 0.823 0.245 0.449 16 4 ' '
8 0.323 0.255 0.949 16 4 ' '
9 0.482 0.272 0.921 6 0 ' '
10 0.412 0.284 0.769 11 -1 ' '
11 0.494 0.349 0.369 16 0 ' '
12 0.575 0.380 0.780 8 -1 ' '
13 0.494 0.419 0.876 11 0 ' '
14 0.506 0.581 0.124 11 0 ' '
15 0.425 0.620 0.220 8 -1 ' '
16 0.506 0.651 0.631 16 0 ' '
17 0.588 0.716 0.231 10 -1 ' '
18 0.518 0.728 0.079 6 0 ' '
19 0.677 0.745 0.051 16 4 ' '
20 0.177 0.755 0.551 16 4 ' '
21 0.018 0.772 0.579 7 0 ' '
22 0.088 0.784 0.731 10 -1 ' '
23 0.006 0.849 0.131 16 0 ' '
24 0.925 0.880 0.720 8 -1 ' '
25 0.006 0.919 0.624 11 0 ' '
